data_4320652
loop_
_publ_author_name
'Tobias Schmidt'
'Wolfgang Jeitschko'

_publ_section_title
;
 Preparation and Crystal Structure of the Ternary Uranium Rare Earth
 Antimonides (U2/3R1/3)Sb2 and (U1/2R1/2)3Sb7 with Mixed U/R Occupancy of
 the Metal Sites and a Variety of Antimony Polyanions
;
_journal_name_full 'Inorganic Chemistry'
_journal_page_first 6356
_journal_page_last 6361
_journal_paper_doi 10.1021/ic010564j
_journal_volume 40
_journal_year 2001
_chemical_formula_sum 'Ho3.08 Sb14 U2.92'
_chemical_formula_weight 2907.53
_chemical_name_systematic
; 
? 
;
_space_group_IT_number 71
_symmetry_cell_setting orthorhombic
_symmetry_space_group_name_Hall '-I 2 2'
_symmetry_space_group_name_H-M 'I m m m'
_atom_sites_solution_hydrogens geom
_atom_sites_solution_primary direct
_atom_sites_solution_secondary difmap
_audit_creation_method SHELXL-97
_cell_angle_alpha 90.00
_cell_angle_beta 90.00
_cell_angle_gamma 90.00
_cell_formula_units_Z 2
_cell_length_a 4.1010(10)
_cell_length_b 14.477(3)
_cell_length_c 18.212(4)
_cell_measurement_temperature 293(2)
_cell_volume 1081.2(4)
_computing_structure_refinement 'SHELXL-97 (Sheldrick, 1997)'
_computing_structure_solution 'SHELXS-97 (Sheldrick, 1990)'
_diffrn_ambient_temperature 293(2)
_diffrn_measured_fraction_theta_full 0.998
_diffrn_measured_fraction_theta_max 0.998
_diffrn_radiation_monochromator graphite
_diffrn_radiation_source 'fine-focus sealed tube'
_diffrn_radiation_type MoK\a
_diffrn_radiation_wavelength 0.71073
_diffrn_reflns_av_R_equivalents 0.0311
_diffrn_reflns_av_sigmaI/netI 0.0224
_diffrn_reflns_limit_h_max 0
_diffrn_reflns_limit_h_min -6
_diffrn_reflns_limit_k_max 23
_diffrn_reflns_limit_k_min -23
_diffrn_reflns_limit_l_max 29
_diffrn_reflns_limit_l_min -29
_diffrn_reflns_number 5136
_diffrn_reflns_theta_full 34.98
_diffrn_reflns_theta_max 34.98
_diffrn_reflns_theta_min 2.24
_exptl_absorpt_coefficient_mu 50.019
_exptl_crystal_density_diffrn 8.931
_exptl_crystal_density_method 'not measured'
_exptl_crystal_F_000 2378
_refine_diff_density_max 2.227
_refine_diff_density_min -3.155
_refine_diff_density_rms 0.504
_refine_ls_extinction_coef 0.00059(3)
_refine_ls_extinction_expression Fc^*^=kFc[1+0.001xFc^2^\l^3^/sin(2\q)]^-1/4^
_refine_ls_extinction_method SHELXL
_refine_ls_goodness_of_fit_ref 1.131
_refine_ls_hydrogen_treatment mixed
_refine_ls_matrix_type full
_refine_ls_number_parameters 44
_refine_ls_number_reflns 1399
_refine_ls_number_restraints 0
_refine_ls_restrained_S_all 1.131
_refine_ls_R_factor_all 0.0263
_refine_ls_R_factor_gt 0.0202
_refine_ls_shift/su_max 0.000
_refine_ls_shift/su_mean 0.000
_refine_ls_structure_factor_coef Fsqd
_refine_ls_weighting_details 'calc w=1/[\s^2^(Fo^2^)+(0.0248P)^2^+0.0000P] where P=(Fo^2^+2Fc^2^)/3'
_refine_ls_weighting_scheme calc
_refine_ls_wR_factor_gt 0.0465
_refine_ls_wR_factor_ref 0.0492
_reflns_number_gt 1218
_reflns_number_total 1399
_reflns_threshold_expression >2sigma(I)
_cod_data_source_file ic010564j_2.cif
_cod_data_source_block 71
_cod_database_code 4320652

loop_
_symmetry_equiv_pos_as_xyz
'x, y, z'
'-x, -y, z'
'-x, y, -z'
'x, -y, -z'
'x+1/2, y+1/2, z+1/2'
'-x+1/2, -y+1/2, z+1/2'
'-x+1/2, y+1/2, -z+1/2'
'x+1/2, -y+1/2, -z+1/2'
'-x, -y, -z'
'x, y, -z'
'x, -y, z'
'-x, y, z'
'-x+1/2, -y+1/2, -z+1/2'
'x+1/2, y+1/2, -z+1/2'
'x+1/2, -y+1/2, z+1/2'
'-x+1/2, y+1/2, z+1/2'

loop_
_atom_site_label
_atom_site_type_symbol
_atom_site_fract_x
_atom_site_fract_y
_atom_site_fract_z
_atom_site_U_iso_or_equiv
_atom_site_adp_type
_atom_site_occupancy
_atom_site_symmetry_multiplicity
_atom_site_calc_flag
_atom_site_refinement_flags
_atom_site_disorder_assembly
_atom_site_disorder_group
U1 U 0.0000 0.141307(16) 0.368261(13) 0.00712(6) Uani 0.45 2 d SP . .
Ho1 Ho 0.0000 0.141307(16) 0.368261(13) 0.00712(6) Uani 0.55 2 d SP . .
U2 U 0.0000 0.0000 0.169592(17) 0.00712(7) Uani 0.56 4 d SP . .
Ho2 Ho 0.0000 0.0000 0.169592(17) 0.00712(7) Uani 0.44 4 d SP . .
Sb1 Sb 0.0000 0.21157(3) 0.19775(2) 0.00792(10) Uani 1.005(2) 2 d SP . .
Sb2 Sb 0.0000 0.36030(3) 0.41093(2) 0.01015(12) Uani 1.004(3) 2 d SP . .
Sb3 Sb 0.5000 0.0000 0.30047(3) 0.00793(15) Uani 1.004(3) 4 d SP . .
Sb4 Sb 0.0000 0.33746(4) 0.0000 0.00924(16) Uani 0.995(3) 4 d SP . .
Sb5 Sb 0.5000 0.5000 0.0000 0.0117(2) Uani 1.009(5) 8 d SP . .
Sb6 Sb 0.0000 0.0000 0.0000 0.0145(2) Uani 0.992(5) 8 d SP . .

loop_
_atom_site_aniso_label
_atom_site_aniso_U_11
_atom_site_aniso_U_22
_atom_site_aniso_U_33
_atom_site_aniso_U_23
_atom_site_aniso_U_13
_atom_site_aniso_U_12
U1 0.00835(11) 0.00696(10) 0.00604(10) 0.00098(7) 0.000 0.000
Ho1 0.00835(11) 0.00696(10) 0.00604(10) 0.00098(7) 0.000 0.000
U2 0.00895(14) 0.00599(13) 0.00641(13) 0.000 0.000 0.000
Ho2 0.00895(14) 0.00599(13) 0.00641(13) 0.000 0.000 0.000
Sb1 0.00974(18) 0.00731(16) 0.00671(16) 0.00020(11) 0.000 0.000
Sb2 0.01174(19) 0.00945(19) 0.00927(17) 0.00033(12) 0.000 0.000
Sb3 0.0085(2) 0.0081(2) 0.0072(2) 0.000 0.000 0.000
Sb4 0.0099(3) 0.0121(3) 0.0057(2) 0.000 0.000 0.000
Sb5 0.0199(4) 0.0101(4) 0.0049(3) 0.000 0.000 0.000
Sb6 0.0138(4) 0.0240(5) 0.0058(3) 0.000 0.000 0.000

loop_
_atom_type_symbol
_atom_type_description
_atom_type_scat_dispersion_real
_atom_type_scat_dispersion_imag
_atom_type_scat_source
Sb Sb -0.5866 1.5461 'International Tables Vol C Tables 4.2.6.8 and 6.1.1.4'
Ho Ho -0.2175 4.6783 'International Tables Vol C Tables 4.2.6.8 and 6.1.1.4'
U U -9.6767 9.6646 'International Tables Vol C Tables 4.2.6.8 and 6.1.1.4'

loop_
_geom_angle_atom_site_label_1
_geom_angle_atom_site_label_2
_geom_angle_atom_site_label_3
_geom_angle
_geom_angle_site_symmetry_1
_geom_angle_site_symmetry_3
_geom_angle_publ_flag
Sb3 U1 Sb3 81.270(19) 1_455 . ?
Sb3 U1 Sb5 82.925(15) 1_455 5_445 ?
Sb3 U1 Sb5 82.925(15) . 5_445 ?
Sb3 U1 Sb4 141.333(16) 1_455 13 ?
Sb3 U1 Sb4 86.478(18) . 13 ?
Sb5 U1 Sb4 59.148(14) 5_445 13 ?
Sb3 U1 Sb4 86.478(17) 1_455 13_455 ?
Sb3 U1 Sb4 141.333(15) . 13_455 ?
Sb5 U1 Sb4 59.148(14) 5_445 13_455 ?
Sb4 U1 Sb4 80.58(2) 13 13_455 ?
Sb3 U1 Sb1 134.771(18) 1_455 13 ?
Sb3 U1 Sb1 82.386(17) . 13 ?
Sb5 U1 Sb1 136.024(10) 5_445 13 ?
Sb4 U1 Sb1 78.748(16) 13 13 ?
Sb4 U1 Sb1 129.474(17) 13_455 13 ?
Sb3 U1 Sb1 82.386(18) 1_455 13_455 ?
Sb3 U1 Sb1 134.771(18) . 13_455 ?
Sb5 U1 Sb1 136.024(10) 5_445 13_455 ?
Sb4 U1 Sb1 129.474(17) 13 13_455 ?
Sb4 U1 Sb1 78.748(16) 13_455 13_455 ?
Sb1 U1 Sb1 79.95(2) 13 13_455 ?
Sb3 U1 Sb2 136.418(9) 1_455 . ?
Sb3 U1 Sb2 136.418(9) . . ?
Sb5 U1 Sb2 116.680(16) 5_445 . ?
Sb4 U1 Sb2 74.080(13) 13 . ?
Sb4 U1 Sb2 74.080(13) 13_455 . ?
Sb1 U1 Sb2 56.049(13) 13 . ?
Sb1 U1 Sb2 56.049(13) 13_455 . ?
Sb3 U1 Sb1 80.189(14) 1_455 . ?
Sb3 U1 Sb1 80.189(14) . . ?
Sb5 U1 Sb1 157.683(11) 5_445 . ?
Sb4 U1 Sb1 133.539(12) 13 . ?
Sb4 U1 Sb1 133.539(12) 13_455 . ?
Sb1 U1 Sb1 55.549(10) 13 . ?
Sb1 U1 Sb1 55.549(10) 13_455 . ?
Sb2 U1 Sb1 85.637(14) . . ?
Sb3 U1 Ho1 49.480(9) 1_455 2 ?
Sb3 U1 Ho1 49.480(9) . 2 ?
Sb5 U1 Ho1 49.547(9) 5_445 2 ?
Sb4 U1 Ho1 95.564(11) 13 2 ?
Sb4 U1 Ho1 95.564(12) 13_455 2 ?
Sb1 U1 Ho1 131.864(11) 13 2 ?
Sb1 U1 Ho1 131.864(10) 13_455 2 ?
Sb2 U1 Ho1 166.227(9) . 2 ?
Sb1 U1 Ho1 108.137(9) . 2 ?
Sb3 U1 U1 49.480(9) 1_455 2 ?
Sb3 U1 U1 49.480(9) . 2 ?
Sb5 U1 U1 49.547(9) 5_445 2 ?
Sb4 U1 U1 95.564(11) 13 2 ?
Sb4 U1 U1 95.564(12) 13_455 2 ?
Sb1 U1 U1 131.864(11) 13 2 ?
Sb1 U1 U1 131.864(10) 13_455 2 ?
Sb2 U1 U1 166.227(9) . 2 ?
Sb1 U1 U1 108.137(9) . 2 ?
Ho1 U1 U1 0.000(6) 2 2 ?
Sb3 U1 U1 49.365(9) 1_455 1_455 ?
Sb3 U1 U1 130.635(9) . 1_455 ?
Sb5 U1 U1 90.0 5_445 1_455 ?
Sb4 U1 U1 130.288(9) 13 1_455 ?
Sb4 U1 U1 49.711(9) 13_455 1_455 ?
Sb1 U1 U1 129.976(9) 13 1_455 ?
Sb1 U1 U1 50.026(10) 13_455 1_455 ?
Sb2 U1 U1 90.0 . 1_455 ?
Sb1 U1 U1 90.0 . 1_455 ?
Ho1 U1 U1 90.0 2 1_455 ?
U1 U1 U1 90.0 2 1_455 ?
Sb3 U1 U1 130.635(9) 1_455 1_655 ?
Sb3 U1 U1 49.365(10) . 1_655 ?
Sb5 U1 U1 90.0 5_445 1_655 ?
Sb4 U1 U1 49.711(9) 13 1_655 ?
Sb4 U1 U1 130.288(9) 13_455 1_655 ?
Sb1 U1 U1 50.026(10) 13 1_655 ?
Sb1 U1 U1 129.976(9) 13_455 1_655 ?
Sb2 U1 U1 90.0 . 1_655 ?
Sb1 U1 U1 90.0 . 1_655 ?
Ho1 U1 U1 90.0 2 1_655 ?
U1 U1 U1 90.0 2 1_655 ?
U1 U1 U1 180.0 1_455 1_655 ?
Sb3 U1 Ho1 130.635(9) 1_455 1_655 ?
Sb3 U1 Ho1 49.365(10) . 1_655 ?
Sb5 U1 Ho1 90.0 5_445 1_655 ?
Sb4 U1 Ho1 49.711(9) 13 1_655 ?
Sb4 U1 Ho1 130.288(9) 13_455 1_655 ?
Sb1 U1 Ho1 50.026(10) 13 1_655 ?
Sb1 U1 Ho1 129.976(9) 13_455 1_655 ?
Sb2 U1 Ho1 90.0 . 1_655 ?
Sb1 U1 Ho1 90.0 . 1_655 ?
Ho1 U1 Ho1 90.0 2 1_655 ?
U1 U1 Ho1 90.0 2 1_655 ?
U1 U1 Ho1 180.0 1_455 1_655 ?
U1 U1 Ho1 0.000(9) 1_655 1_655 ?
Sb3 U1 Ho1 49.365(9) 1_455 1_455 ?
Sb3 U1 Ho1 130.635(9) . 1_455 ?
Sb5 U1 Ho1 90.0 5_445 1_455 ?
Sb4 U1 Ho1 130.288(9) 13 1_455 ?
Sb4 U1 Ho1 49.711(9) 13_455 1_455 ?
Sb1 U1 Ho1 129.976(9) 13 1_455 ?
Sb1 U1 Ho1 50.026(10) 13_455 1_455 ?
Sb2 U1 Ho1 90.0 . 1_455 ?
Sb1 U1 Ho1 90.0 . 1_455 ?
Ho1 U1 Ho1 90.0 2 1_455 ?
U1 U1 Ho1 90.0 2 1_455 ?
U1 U1 Ho1 0.000(9) 1_455 1_455 ?
U1 U1 Ho1 180.0 1_655 1_455 ?
Ho1 U1 Ho1 180.0 1_655 1_455 ?
Sb3 U1 U2 48.615(11) 1_455 . ?
Sb3 U1 U2 48.615(11) . . ?
Sb5 U1 U2 110.064(17) 5_445 . ?
Sb4 U1 U2 134.938(12) 13 . ?
Sb4 U1 U2 134.938(11) 13_455 . ?
Sb1 U1 U2 90.032(14) 13 . ?
Sb1 U1 U2 90.032(15) 13_455 . ?
Sb2 U1 U2 133.256(10) . . ?
Sb1 U1 U2 47.620(15) . . ?
Ho1 U1 U2 60.517(8) 2 . ?
U1 U1 U2 60.517(8) 2 . ?
U1 U1 U2 90.0 1_455 . ?
U1 U1 U2 90.0 1_655 . ?
Ho1 U1 U2 90.0 1_655 . ?
Ho1 U1 U2 90.0 1_455 . ?
Sb3 U1 Ho1 113.086(11) 1_455 10_556 ?
Sb3 U1 Ho1 113.086(12) . 10_556 ?
Sb5 U1 Ho1 40.452(9) 5_445 10_556 ?
Sb4 U1 Ho1 40.834(10) 13 10_556 ?
Sb4 U1 Ho1 40.834(9) 13_455 10_556 ?
Sb1 U1 Ho1 112.129(10) 13 10_556 ?
Sb1 U1 Ho1 112.129(9) 13_455 10_556 ?
Sb2 U1 Ho1 76.228(9) . 10_556 ?
Sb1 U1 Ho1 161.864(9) . 10_556 ?
Ho1 U1 Ho1 90.0 2 10_556 ?
U1 U1 Ho1 90.0 2 10_556 ?
U1 U1 Ho1 90.0 1_455 10_556 ?
U1 U1 Ho1 90.0 1_655 10_556 ?
Ho1 U1 Ho1 90.0 1_655 10_556 ?
Ho1 U1 Ho1 90.0 1_455 10_556 ?
U2 U1 Ho1 150.516(8) . 10_556 ?
Sb3 U1 U1 113.086(11) 1_455 10_556 ?
Sb3 U1 U1 113.086(12) . 10_556 ?
Sb5 U1 U1 40.452(9) 5_445 10_556 ?
Sb4 U1 U1 40.834(10) 13 10_556 ?
Sb4 U1 U1 40.834(9) 13_455 10_556 ?
Sb1 U1 U1 112.129(10) 13 10_556 ?
Sb1 U1 U1 112.129(9) 13_455 10_556 ?
Sb2 U1 U1 76.228(9) . 10_556 ?
Sb1 U1 U1 161.864(9) . 10_556 ?
Ho1 U1 U1 90.0 2 10_556 ?
U1 U1 U1 90.0 2 10_556 ?
U1 U1 U1 90.0 1_455 10_556 ?
U1 U1 U1 90.0 1_655 10_556 ?
Ho1 U1 U1 90.0 1_655 10_556 ?
Ho1 U1 U1 90.0 1_455 10_556 ?
U2 U1 U1 150.516(8) . 10_556 ?
Ho1 U1 U1 0.000(5) 10_556 10_556 ?
Sb3 U1 Sb2 135.250(11) 1_455 10_556 ?
Sb3 U1 Sb2 135.250(11) . 10_556 ?
Sb5 U1 Sb2 78.704(18) 5_445 10_556 ?
Sb4 U1 Sb2 49.142(12) 13 10_556 ?
Sb4 U1 Sb2 49.142(12) 13_455 10_556 ?
Sb1 U1 Sb2 83.260(15) 13 10_556 ?
Sb1 U1 Sb2 83.260(15) 13_455 10_556 ?
Sb2 U1 Sb2 37.975(11) . 10_556 ?
Sb1 U1 Sb2 123.612(17) . 10_556 ?
Ho1 U1 Sb2 128.251(10) 2 10_556 ?
U1 U1 Sb2 128.251(10) 2 10_556 ?
U1 U1 Sb2 90.0 1_455 10_556 ?
U1 U1 Sb2 90.0 1_655 10_556 ?
Ho1 U1 Sb2 90.0 1_655 10_556 ?
Ho1 U1 Sb2 90.0 1_455 10_556 ?
U2 U1 Sb2 171.232(8) . 10_556 ?
Ho1 U1 Sb2 38.252(10) 10_556 10_556 ?
U1 U1 Sb2 38.252(10) 10_556 10_556 ?
Sb3 U1 Sb5 116.182(15) 1_455 5_545 ?
Sb3 U1 Sb5 53.747(14) . 5_545 ?
Sb5 U1 Sb5 52.446(9) 5_445 5_545 ?
Sb4 U1 Sb5 34.390(11) 13 5_545 ?
Sb4 U1 Sb5 101.541(17) 13_455 5_545 ?
Sb1 U1 Sb5 85.946(16) 13 5_545 ?
Sb1 U1 Sb5 161.431(8) 13_455 5_545 ?
Sb2 U1 Sb5 105.883(9) . 5_545 ?
Sb1 U1 Sb5 124.323(8) . 5_545 ?
Ho1 U1 Sb5 66.705(7) 2 5_545 ?
U1 U1 Sb5 66.705(7) 2 5_545 ?
U1 U1 Sb5 142.445(8) 1_455 5_545 ?
U1 U1 Sb5 37.553(8) 1_655 5_545 ?
Ho1 U1 Sb5 37.553(8) 1_655 5_545 ?
Ho1 U1 Sb5 142.445(8) 1_455 5_545 ?
U2 U1 Sb5 102.070(11) . 5_545 ?
Ho1 U1 Sb5 62.367(7) 10_556 5_545 ?
U1 U1 Sb5 62.367(7) 10_556 5_545 ?
Sb2 U1 Sb5 83.143(11) 10_556 5_545 ?
Sb3 U1 Sb5 53.747(15) 1_455 5_345 ?
Sb3 U1 Sb5 116.182(15) . 5_345 ?
Sb5 U1 Sb5 52.446(9) 5_445 5_345 ?
Sb4 U1 Sb5 101.541(17) 13 5_345 ?
Sb4 U1 Sb5 34.390(11) 13_455 5_345 ?
Sb1 U1 Sb5 161.431(8) 13 5_345 ?
Sb1 U1 Sb5 85.946(16) 13_455 5_345 ?
Sb2 U1 Sb5 105.883(9) . 5_345 ?
Sb1 U1 Sb5 124.323(8) . 5_345 ?
Ho1 U1 Sb5 66.705(6) 2 5_345 ?
U1 U1 Sb5 66.705(6) 2 5_345 ?
U1 U1 Sb5 37.553(8) 1_455 5_345 ?
U1 U1 Sb5 142.445(8) 1_655 5_345 ?
Ho1 U1 Sb5 142.445(8) 1_655 5_345 ?
Ho1 U1 Sb5 37.553(8) 1_455 5_345 ?
U2 U1 Sb5 102.070(10) . 5_345 ?
Ho1 U1 Sb5 62.367(7) 10_556 5_345 ?
U1 U1 Sb5 62.367(7) 10_556 5_345 ?
Sb2 U1 Sb5 83.143(11) 10_556 5_345 ?
Sb5 U1 Sb5 104.892(16) 5_545 5_345 ?
Sb3 U1 Sb2 163.875(11) 1_455 1_655 ?
Sb3 U1 Sb2 86.651(17) . 1_655 ?
Sb5 U1 Sb2 106.237(10) 5_445 1_655 ?
Sb4 U1 Sb2 47.409(11) 13 1_655 ?
Sb4 U1 Sb2 109.579(15) 13_455 1_655 ?
Sb1 U1 Sb2 31.738(11) 13 1_655 ?
Sb1 U1 Sb2 98.909(18) 13_455 1_655 ?
Sb2 U1 Sb2 51.482(10) . 1_655 ?
Sb1 U1 Sb2 87.285(9) . 1_655 ?
Ho1 U1 Sb2 127.218(10) 2 1_655 ?
U1 U1 Sb2 127.218(10) 2 1_655 ?
U1 U1 Sb2 141.482(10) 1_455 1_655 ?
U1 U1 Sb2 38.518(9) 1_655 1_655 ?
Ho1 U1 Sb2 38.518(9) 1_655 1_655 ?
Ho1 U1 Sb2 141.482(10) 1_455 1_655 ?
U2 U1 Sb2 115.262(8) . 1_655 ?
Ho1 U1 Sb2 81.473(5) 10_556 1_655 ?
U1 U1 Sb2 81.473(5) 10_556 1_655 ?
Sb2 U1 Sb2 60.599(9) 10_556 1_655 ?
Sb5 U1 Sb2 63.266(14) 5_545 1_655 ?
Sb5 U1 Sb2 142.252(11) 5_345 1_655 ?
Sb3 U1 Sb2 86.651(17) 1_455 1_455 ?
Sb3 U1 Sb2 163.875(11) . 1_455 ?
Sb5 U1 Sb2 106.237(10) 5_445 1_455 ?
Sb4 U1 Sb2 109.579(15) 13 1_455 ?
Sb4 U1 Sb2 47.409(11) 13_455 1_455 ?
Sb1 U1 Sb2 98.909(18) 13 1_455 ?
Sb1 U1 Sb2 31.738(11) 13_455 1_455 ?
Sb2 U1 Sb2 51.482(9) . 1_455 ?
Sb1 U1 Sb2 87.285(9) . 1_455 ?
Ho1 U1 Sb2 127.218(10) 2 1_455 ?
U1 U1 Sb2 127.218(10) 2 1_455 ?
U1 U1 Sb2 38.518(9) 1_455 1_455 ?
U1 U1 Sb2 141.482(10) 1_655 1_455 ?
Ho1 U1 Sb2 141.482(10) 1_655 1_455 ?
Ho1 U1 Sb2 38.518(9) 1_455 1_455 ?
U2 U1 Sb2 115.262(8) . 1_455 ?
Ho1 U1 Sb2 81.473(5) 10_556 1_455 ?
U1 U1 Sb2 81.473(5) 10_556 1_455 ?
Sb2 U1 Sb2 60.599(10) 10_556 1_455 ?
Sb5 U1 Sb2 142.252(11) 5_545 1_455 ?
Sb5 U1 Sb2 63.266(14) 5_345 1_455 ?
Sb2 U1 Sb2 102.964(19) 1_655 1_455 ?
Sb3 U1 Sb1 52.010(13) 1_455 1_455 ?
Sb3 U1 Sb1 113.775(16) . 1_455 ?
Sb5 U1 Sb1 125.204(9) 5_445 1_455 ?
Sb4 U1 Sb1 159.227(12) 13 1_455 ?
Sb4 U1 Sb1 85.614(18) 13_455 1_455 ?
Sb1 U1 Sb1 98.623(15) 13 1_455 ?
Sb1 U1 Sb1 31.243(11) 13_455 1_455 ?
Sb2 U1 Sb1 87.283(9) . 1_455 ?
Sb1 U1 Sb1 51.453(10) . 1_455 ?
Ho1 U1 Sb1 101.185(6) 2 1_455 ?
U1 U1 Sb1 101.185(6) 2 1_455 ?
U1 U1 Sb1 38.548(10) 1_455 1_455 ?
U1 U1 Sb1 141.454(10) 1_655 1_455 ?
Ho1 U1 Sb1 141.454(10) 1_655 1_455 ?
Ho1 U1 Sb1 38.548(10) 1_455 1_455 ?
U2 U1 Sb1 65.163(11) . 1_455 ?
Ho1 U1 Sb1 126.314(10) 10_556 1_455 ?
U1 U1 Sb1 126.314(10) 10_556 1_455 ?
Sb2 U1 Sb1 110.180(11) 10_556 1_455 ?
Sb5 U1 Sb1 166.264(7) 5_545 1_455 ?
Sb5 U1 Sb1 74.416(17) 5_345 1_455 ?
Sb2 U1 Sb1 125.620(13) 1_655 1_455 ?
Sb2 U1 Sb1 50.101(12) 1_455 1_455 ?
Sb3 U1 Sb1 113.775(17) 1_455 1_655 ?
Sb3 U1 Sb1 52.010(12) . 1_655 ?
Sb5 U1 Sb1 125.204(9) 5_445 1_655 ?
Sb4 U1 Sb1 85.614(18) 13 1_655 ?
Sb4 U1 Sb1 159.227(12) 13_455 1_655 ?
Sb1 U1 Sb1 31.243(11) 13 1_655 ?
Sb1 U1 Sb1 98.623(16) 13_455 1_655 ?
Sb2 U1 Sb1 87.283(9) . 1_655 ?
Sb1 U1 Sb1 51.453(10) . 1_655 ?
Ho1 U1 Sb1 101.185(6) 2 1_655 ?
U1 U1 Sb1 101.185(6) 2 1_655 ?
U1 U1 Sb1 141.454(10) 1_455 1_655 ?
U1 U1 Sb1 38.548(9) 1_655 1_655 ?
Ho1 U1 Sb1 38.548(9) 1_655 1_655 ?
Ho1 U1 Sb1 141.454(10) 1_455 1_655 ?
U2 U1 Sb1 65.163(11) . 1_655 ?
Ho1 U1 Sb1 126.314(10) 10_556 1_655 ?
U1 U1 Sb1 126.314(10) 10_556 1_655 ?
Sb2 U1 Sb1 110.180(11) 10_556 1_655 ?
Sb5 U1 Sb1 74.416(17) 5_545 1_655 ?
Sb5 U1 Sb1 166.264(7) 5_345 1_655 ?
Sb2 U1 Sb1 50.101(12) 1_655 1_655 ?
Sb2 U1 Sb1 125.620(13) 1_455 1_655 ?
Sb1 U1 Sb1 102.906(19) 1_455 1_655 ?
Sb3 U1 Sb4 53.074(14) 1_455 5_445 ?
Sb3 U1 Sb4 83.830(16) . 5_445 ?
Sb5 U1 Sb4 30.187(5) 5_445 5_445 ?
Sb4 U1 Sb4 89.335(15) 13 5_445 ?
Sb4 U1 Sb4 59.905(17) 13_455 5_445 ?
Sb1 U1 Sb4 162.267(6) 13 5_445 ?
Sb1 U1 Sb4 117.764(15) 13_455 5_445 ?
Sb2 U1 Sb4 133.129(13) . 5_445 ?
Sb1 U1 Sb4 132.381(8) . 5_445 ?
Ho1 U1 Sb4 35.658(8) 2 5_445 ?
U1 U1 Sb4 35.658(8) 2 5_445 ?
U1 U1 Sb4 67.743(6) 1_455 5_445 ?
U1 U1 Sb4 112.255(6) 1_655 5_445 ?
Ho1 U1 Sb4 112.255(6) 1_655 5_445 ?
Ho1 U1 Sb4 67.743(6) 1_455 5_445 ?
U2 U1 Sb4 89.190(15) . 5_445 ?
Ho1 U1 Sb4 63.694(7) 10_556 5_445 ?
U1 U1 Sb4 63.694(7) 10_556 5_445 ?
Sb2 U1 Sb4 98.918(16) 10_556 5_445 ?
Sb5 U1 Sb4 76.904(14) 5_545 5_445 ?
Sb5 U1 Sb4 34.197(4) 5_345 5_445 ?
Sb2 U1 Sb4 136.226(9) 1_655 5_445 ?
Sb2 U1 Sb4 97.435(16) 1_455 5_445 ?
Sb1 U1 Sb4 97.113(12) 1_455 5_445 ?
Sb1 U1 Sb4 135.746(8) 1_655 5_445 ?
Sb3 U1 Sb4 83.830(17) 1_455 5_545 ?
Sb3 U1 Sb4 53.074(14) . 5_545 ?
Sb5 U1 Sb4 30.187(5) 5_445 5_545 ?
Sb4 U1 Sb4 59.905(17) 13 5_545 ?
Sb4 U1 Sb4 89.335(15) 13_455 5_545 ?
Sb1 U1 Sb4 117.764(15) 13 5_545 ?
Sb1 U1 Sb4 162.267(7) 13_455 5_545 ?
Sb2 U1 Sb4 133.129(13) . 5_545 ?
Sb1 U1 Sb4 132.381(8) . 5_545 ?
Ho1 U1 Sb4 35.658(8) 2 5_545 ?
U1 U1 Sb4 35.658(8) 2 5_545 ?
U1 U1 Sb4 112.255(6) 1_455 5_545 ?
U1 U1 Sb4 67.743(7) 1_655 5_545 ?
Ho1 U1 Sb4 67.743(7) 1_655 5_545 ?
Ho1 U1 Sb4 112.255(6) 1_455 5_545 ?
U2 U1 Sb4 89.190(14) . 5_545 ?
Ho1 U1 Sb4 63.694(7) 10_556 5_545 ?
U1 U1 Sb4 63.694(7) 10_556 5_545 ?
Sb2 U1 Sb4 98.918(16) 10_556 5_545 ?
Sb5 U1 Sb4 34.197(4) 5_545 5_545 ?
Sb5 U1 Sb4 76.904(13) 5_345 5_545 ?
Sb2 U1 Sb4 97.435(16) 1_655 5_545 ?
Sb2 U1 Sb4 136.226(9) 1_455 5_545 ?
Sb1 U1 Sb4 135.746(7) 1_455 5_545 ?
Sb1 U1 Sb4 97.113(12) 1_655 5_545 ?
Sb4 U1 Sb4 44.512(13) 5_445 5_545 ?
Sb3 U1 Sb2 52.412(11) 1_455 13_455 ?
Sb3 U1 Sb2 82.943(15) . 13_455 ?
Sb5 U1 Sb2 134.665(11) 5_445 13_455 ?
Sb4 U1 Sb2 160.725(6) 13 13_455 ?
Sb4 U1 Sb2 117.404(16) 13_455 13_455 ?
Sb1 U1 Sb2 83.901(14) 13 13_455 ?
Sb1 U1 Sb2 54.070(10) 13_455 13_455 ?
Sb2 U1 Sb2 102.997(9) . 13_455 ?
Sb1 U1 Sb2 28.354(9) . 13_455 ?
Ho1 U1 Sb2 89.758(5) 2 13_455 ?
U1 U1 Sb2 89.758(5) 2 13_455 ?
U1 U1 Sb2 68.038(7) 1_455 13_455 ?
U1 U1 Sb2 111.963(7) 1_655 13_455 ?
Ho1 U1 Sb2 111.963(7) 1_655 13_455 ?
Ho1 U1 Sb2 68.038(7) 1_455 13_455 ?
U2 U1 Sb2 35.963(9) . 13_455 ?
Ho1 U1 Sb2 158.036(7) 10_556 13_455 ?
U1 U1 Sb2 158.036(7) 10_556 13_455 ?
Sb2 U1 Sb2 136.964(10) 10_556 13_455 ?
Sb5 U1 Sb2 136.466(5) 5_545 13_455 ?
Sb5 U1 Sb2 97.583(13) 5_345 13_455 ?
Sb2 U1 Sb2 115.639(7) 1_655 13_455 ?
Sb2 U1 Sb2 81.226(11) 1_455 13_455 ?
Sb1 U1 Sb2 32.765(5) 1_455 13_455 ?
Sb1 U1 Sb2 75.173(17) 1_655 13_455 ?
Sb4 U1 Sb2 105.420(11) 5_445 13_455 ?
Sb4 U1 Sb2 123.312(9) 5_545 13_455 ?
Sb3 U1 Sb2 82.943(15) 1_455 13 ?
Sb3 U1 Sb2 52.412(11) . 13 ?
Sb5 U1 Sb2 134.665(11) 5_445 13 ?
Sb4 U1 Sb2 117.404(16) 13 13 ?
Sb4 U1 Sb2 160.725(6) 13_455 13 ?
Sb1 U1 Sb2 54.070(10) 13 13 ?
Sb1 U1 Sb2 83.901(14) 13_455 13 ?
Sb2 U1 Sb2 102.997(9) . 13 ?
Sb1 U1 Sb2 28.354(9) . 13 ?
Ho1 U1 Sb2 89.758(5) 2 13 ?
U1 U1 Sb2 89.758(5) 2 13 ?
U1 U1 Sb2 111.963(7) 1_455 13 ?
U1 U1 Sb2 68.038(7) 1_655 13 ?
Ho1 U1 Sb2 68.038(7) 1_655 13 ?
Ho1 U1 Sb2 111.963(7) 1_455 13 ?
U2 U1 Sb2 35.963(9) . 13 ?
Ho1 U1 Sb2 158.036(7) 10_556 13 ?
U1 U1 Sb2 158.036(7) 10_556 13 ?
Sb2 U1 Sb2 136.964(10) 10_556 13 ?
Sb5 U1 Sb2 97.583(14) 5_545 13 ?
Sb5 U1 Sb2 136.466(5) 5_345 13 ?
Sb2 U1 Sb2 81.226(11) 1_655 13 ?
Sb2 U1 Sb2 115.639(7) 1_455 13 ?
Sb1 U1 Sb2 75.173(16) 1_455 13 ?
Sb1 U1 Sb2 32.765(5) 1_655 13 ?
Sb4 U1 Sb2 123.312(9) 5_445 13 ?
Sb4 U1 Sb2 105.420(11) 5_545 13 ?
Sb2 U1 Sb2 43.925(14) 13_455 13 ?
Sb6 U2 Sb1 99.506(9) . 2 ?
Sb6 U2 Sb1 99.505(10) . . ?
Sb1 U2 Sb1 160.989(19) 2 . ?
Sb6 U2 Sb3 139.295(12) . . ?
Sb1 U2 Sb3 82.808(8) 2 . ?
Sb1 U2 Sb3 82.808(8) . . ?
Sb6 U2 Sb3 139.295(12) . 1_455 ?
Sb1 U2 Sb3 82.808(8) 2 1_455 ?
Sb1 U2 Sb3 82.808(8) . 1_455 ?
Sb3 U2 Sb3 81.41(2) . 1_455 ?
Sb6 U2 Sb2 63.015(10) . 14_445 ?
Sb1 U2 Sb2 57.164(12) 2 14_445 ?
Sb1 U2 Sb2 133.797(10) . 14_445 ?
Sb3 U2 Sb2 139.266(11) . 14_445 ?
Sb3 U2 Sb2 85.999(16) 1_455 14_445 ?
Sb6 U2 Sb2 63.015(10) . 13 ?
Sb1 U2 Sb2 133.798(11) 2 13 ?
Sb1 U2 Sb2 57.164(12) . 13 ?
Sb3 U2 Sb2 85.999(16) . 13 ?
Sb3 U2 Sb2 139.266(11) 1_455 13 ?
Sb2 U2 Sb2 126.03(2) 14_445 13 ?
Sb6 U2 Sb2 63.015(10) . 14_545 ?
Sb1 U2 Sb2 57.164(12) 2 14_545 ?
Sb1 U2 Sb2 133.797(10) . 14_545 ?
Sb3 U2 Sb2 85.999(16) . 14_545 ?
Sb3 U2 Sb2 139.266(11) 1_455 14_545 ?
Sb2 U2 Sb2 78.757(19) 14_445 14_545 ?
Sb2 U2 Sb2 77.48(2) 13 14_545 ?
Sb6 U2 Sb2 63.015(10) . 13_455 ?
Sb1 U2 Sb2 133.798(10) 2 13_455 ?
Sb1 U2 Sb2 57.164(12) . 13_455 ?
Sb3 U2 Sb2 139.266(11) . 13_455 ?
Sb3 U2 Sb2 85.999(16) 1_455 13_455 ?
Sb2 U2 Sb2 77.48(2) 14_445 13_455 ?
Sb2 U2 Sb2 78.757(19) 13 13_455 ?
Sb2 U2 Sb2 126.03(2) 14_545 13_455 ?
Sb6 U2 Ho2 90.0 . 1_655 ?
Sb1 U2 Ho2 90.0 2 1_655 ?
Sb1 U2 Ho2 90.0 . 1_655 ?
Sb3 U2 Ho2 49.295(12) . 1_655 ?
Sb3 U2 Ho2 130.704(12) 1_455 1_655 ?
Sb2 U2 Ho2 129.379(9) 14_445 1_655 ?
Sb2 U2 Ho2 50.622(10) 13 1_655 ?
Sb2 U2 Ho2 50.622(9) 14_545 1_655 ?
Sb2 U2 Ho2 129.379(9) 13_455 1_655 ?
Sb6 U2 Ho2 90.0 . 1_455 ?
Sb1 U2 Ho2 90.0 2 1_455 ?
Sb1 U2 Ho2 90.0 . 1_455 ?
Sb3 U2 Ho2 130.704(12) . 1_455 ?
Sb3 U2 Ho2 49.295(12) 1_455 1_455 ?
Sb2 U2 Ho2 50.622(10) 14_445 1_455 ?
Sb2 U2 Ho2 129.379(9) 13 1_455 ?
Sb2 U2 Ho2 129.379(9) 14_545 1_455 ?
Sb2 U2 Ho2 50.622(10) 13_455 1_455 ?
Ho2 U2 Ho2 180.0 1_655 1_455 ?
Sb6 U2 U2 90.0 . 1_655 ?
Sb1 U2 U2 90.0 2 1_655 ?
Sb1 U2 U2 90.0 . 1_655 ?
Sb3 U2 U2 49.295(12) . 1_655 ?
Sb3 U2 U2 130.704(12) 1_455 1_655 ?
Sb2 U2 U2 129.379(9) 14_445 1_655 ?
Sb2 U2 U2 50.622(10) 13 1_655 ?
Sb2 U2 U2 50.622(9) 14_545 1_655 ?
Sb2 U2 U2 129.379(9) 13_455 1_655 ?
Ho2 U2 U2 0.000(9) 1_655 1_655 ?
Ho2 U2 U2 180.0 1_455 1_655 ?
Sb6 U2 U2 90.0 . 1_455 ?
Sb1 U2 U2 90.0 2 1_455 ?
Sb1 U2 U2 90.0 . 1_455 ?
Sb3 U2 U2 130.704(12) . 1_455 ?
Sb3 U2 U2 49.295(12) 1_455 1_455 ?
Sb2 U2 U2 50.622(10) 14_445 1_455 ?
Sb2 U2 U2 129.379(9) 13 1_455 ?
Sb2 U2 U2 129.379(9) 14_545 1_455 ?
Sb2 U2 U2 50.622(10) 13_455 1_455 ?
Ho2 U2 U2 180.0 1_655 1_455 ?
Ho2 U2 U2 0.000(9) 1_455 1_455 ?
U2 U2 U2 180.0 1_655 1_455 ?
Sb6 U2 U1 150.516(8) . . ?
Sb1 U2 U1 109.977(15) 2 . ?
Sb1 U2 U1 51.011(10) . . ?
Sb3 U2 U1 48.707(11) . . ?
Sb3 U2 U1 48.707(11) 1_455 . ?
Sb2 U2 U1 134.667(10) 14_445 . ?
Sb2 U2 U1 94.992(14) 13 . ?
Sb2 U2 U1 134.667(10) 14_545 . ?
Sb2 U2 U1 94.992(14) 13_455 . ?
Ho2 U2 U1 90.0 1_655 . ?
Ho2 U2 U1 90.0 1_455 . ?
U2 U2 U1 90.0 1_655 . ?
U2 U2 U1 90.0 1_455 . ?
Sb6 U2 Ho1 150.517(8) . 2 ?
Sb1 U2 Ho1 51.011(10) 2 2 ?
Sb1 U2 Ho1 109.978(15) . 2 ?
Sb3 U2 Ho1 48.707(11) . 2 ?
Sb3 U2 Ho1 48.707(11) 1_455 2 ?
Sb2 U2 Ho1 94.992(14) 14_445 2 ?
Sb2 U2 Ho1 134.667(10) 13 2 ?
Sb2 U2 Ho1 94.992(14) 14_545 2 ?
Sb2 U2 Ho1 134.667(10) 13_455 2 ?
Ho2 U2 Ho1 90.0 1_655 2 ?
Ho2 U2 Ho1 90.0 1_455 2 ?
U2 U2 Ho1 90.0 1_655 2 ?
U2 U2 Ho1 90.0 1_455 2 ?
U1 U2 Ho1 58.967(17) . 2 ?
Sb6 U2 U1 150.517(8) . 2 ?
Sb1 U2 U1 51.011(10) 2 2 ?
Sb1 U2 U1 109.978(15) . 2 ?
Sb3 U2 U1 48.707(11) . 2 ?
Sb3 U2 U1 48.707(11) 1_455 2 ?
Sb2 U2 U1 94.992(14) 14_445 2 ?
Sb2 U2 U1 134.667(10) 13 2 ?
Sb2 U2 U1 94.992(14) 14_545 2 ?
Sb2 U2 U1 134.667(10) 13_455 2 ?
Ho2 U2 U1 90.0 1_655 2 ?
Ho2 U2 U1 90.0 1_455 2 ?
U2 U2 U1 90.0 1_655 2 ?
U2 U2 U1 90.0 1_455 2 ?
U1 U2 U1 58.967(17) . 2 ?
Ho1 U2 U1 0.000(5) 2 2 ?
Sb6 U2 Sb6 53.015(9) . 1_455 ?
Sb1 U2 Sb6 95.702(6) 2 1_455 ?
Sb1 U2 Sb6 95.702(6) . 1_455 ?
Sb3 U2 Sb6 167.690(9) . 1_455 ?
Sb3 U2 Sb6 86.280(19) 1_455 1_455 ?
Sb2 U2 Sb6 38.760(10) 14_445 1_455 ?
Sb2 U2 Sb6 103.521(16) 13 1_455 ?
Sb2 U2 Sb6 103.521(17) 14_545 1_455 ?
Sb2 U2 Sb6 38.760(10) 13_455 1_455 ?
Ho2 U2 Sb6 143.016(9) 1_655 1_455 ?
Ho2 U2 Sb6 36.985(9) 1_455 1_455 ?
U2 U2 Sb6 143.016(9) 1_655 1_455 ?
U2 U2 Sb6 36.985(9) 1_455 1_455 ?
U1 U2 Sb6 121.580(9) . 1_455 ?
Ho1 U2 Sb6 121.581(9) 2 1_455 ?
U1 U2 Sb6 121.581(9) 2 1_455 ?
Sb6 U2 Sb6 53.015(9) . 1_655 ?
Sb1 U2 Sb6 95.702(6) 2 1_655 ?
Sb1 U2 Sb6 95.702(6) . 1_655 ?
Sb3 U2 Sb6 86.280(19) . 1_655 ?
Sb3 U2 Sb6 167.690(9) 1_455 1_655 ?
Sb2 U2 Sb6 103.521(16) 14_445 1_655 ?
Sb2 U2 Sb6 38.760(10) 13 1_655 ?
Sb2 U2 Sb6 38.760(10) 14_545 1_655 ?
Sb2 U2 Sb6 103.521(16) 13_455 1_655 ?
Ho2 U2 Sb6 36.985(9) 1_655 1_655 ?
Ho2 U2 Sb6 143.016(9) 1_455 1_655 ?
U2 U2 Sb6 36.985(9) 1_655 1_655 ?
U2 U2 Sb6 143.016(9) 1_455 1_655 ?
U1 U2 Sb6 121.580(9) . 1_655 ?
Ho1 U2 Sb6 121.581(9) 2 1_655 ?
U1 U2 Sb6 121.581(9) 2 1_655 ?
Sb6 U2 Sb6 106.031(19) 1_455 1_655 ?
Sb6 U2 Sb1 95.722(6) . 1_655 ?
Sb1 U2 Sb1 124.803(10) 2 1_655 ?
Sb1 U2 Sb1 52.865(10) . 1_655 ?
Sb3 U2 Sb1 53.452(10) . 1_655 ?
Sb3 U2 Sb1 116.381(14) 1_455 1_655 ?
Sb2 U2 Sb1 157.460(11) 14_445 1_655 ?
Sb2 U2 Sb1 33.579(11) 13 1_655 ?
Sb2 U2 Sb1 84.953(17) 14_545 1_655 ?
Sb2 U2 Sb1 100.279(17) 13_455 1_655 ?
Ho2 U2 Sb1 37.134(9) 1_655 1_655 ?
Ho2 U2 Sb1 142.865(10) 1_455 1_655 ?
U2 U2 Sb1 37.134(9) 1_655 1_655 ?
U2 U2 Sb1 142.865(10) 1_455 1_655 ?
U1 U2 Sb1 67.677(7) . 1_655 ?
Ho1 U2 Sb1 101.902(10) 2 1_655 ?
U1 U2 Sb1 101.902(10) 2 1_655 ?
Sb6 U2 Sb1 134.171(10) 1_455 1_655 ?
Sb6 U2 Sb1 54.772(12) 1_655 1_655 ?
Sb6 U2 Sb1 95.722(6) . 2_455 ?
Sb1 U2 Sb1 52.865(10) 2 2_455 ?
Sb1 U2 Sb1 124.803(10) . 2_455 ?
Sb3 U2 Sb1 116.381(14) . 2_455 ?
Sb3 U2 Sb1 53.452(11) 1_455 2_455 ?
Sb2 U2 Sb1 33.579(11) 14_445 2_455 ?
Sb2 U2 Sb1 157.460(11) 13 2_455 ?
Sb2 U2 Sb1 100.279(17) 14_545 2_455 ?
Sb2 U2 Sb1 84.953(17) 13_455 2_455 ?
Ho2 U2 Sb1 142.865(10) 1_655 2_455 ?
Ho2 U2 Sb1 37.134(9) 1_455 2_455 ?
U2 U2 Sb1 142.865(10) 1_655 2_455 ?
U2 U2 Sb1 37.134(9) 1_455 2_455 ?
U1 U2 Sb1 101.903(10) . 2_455 ?
Ho1 U2 Sb1 67.677(7) 2 2_455 ?
U1 U2 Sb1 67.677(7) 2 2_455 ?
Sb6 U2 Sb1 54.772(12) 1_455 2_455 ?
Sb6 U2 Sb1 134.171(11) 1_655 2_455 ?
Sb1 U2 Sb1 168.556(11) 1_655 2_455 ?
Sb6 U2 Sb1 95.722(6) . 2_655 ?
Sb1 U2 Sb1 52.865(10) 2 2_655 ?
Sb1 U2 Sb1 124.803(10) . 2_655 ?
Sb3 U2 Sb1 53.452(11) . 2_655 ?
Sb3 U2 Sb1 116.381(14) 1_455 2_655 ?
Sb2 U2 Sb1 100.279(17) 14_445 2_655 ?
Sb2 U2 Sb1 84.953(18) 13 2_655 ?
Sb2 U2 Sb1 33.579(11) 14_545 2_655 ?
Sb2 U2 Sb1 157.460(11) 13_455 2_655 ?
Ho2 U2 Sb1 37.134(10) 1_655 2_655 ?
Ho2 U2 Sb1 142.865(10) 1_455 2_655 ?
U2 U2 Sb1 37.134(10) 1_655 2_655 ?
U2 U2 Sb1 142.865(10) 1_455 2_655 ?
U1 U2 Sb1 101.903(10) . 2_655 ?
Ho1 U2 Sb1 67.677(7) 2 2_655 ?
U1 U2 Sb1 67.677(7) 2 2_655 ?
Sb6 U2 Sb1 134.171(11) 1_455 2_655 ?
Sb6 U2 Sb1 54.772(12) 1_655 2_655 ?
Sb1 U2 Sb1 73.082(19) 1_655 2_655 ?
Sb1 U2 Sb1 105.731(19) 2_455 2_655 ?
Sb6 U2 Sb1 95.722(6) . 1_455 ?
Sb1 U2 Sb1 124.803(10) 2 1_455 ?
Sb1 U2 Sb1 52.865(10) . 1_455 ?
Sb3 U2 Sb1 116.381(14) . 1_455 ?
Sb3 U2 Sb1 53.452(11) 1_455 1_455 ?
Sb2 U2 Sb1 84.953(18) 14_445 1_455 ?
Sb2 U2 Sb1 100.279(17) 13 1_455 ?
Sb2 U2 Sb1 157.460(11) 14_545 1_455 ?
Sb2 U2 Sb1 33.579(11) 13_455 1_455 ?
Ho2 U2 Sb1 142.865(10) 1_655 1_455 ?
Ho2 U2 Sb1 37.134(10) 1_455 1_455 ?
U2 U2 Sb1 142.865(10) 1_655 1_455 ?
U2 U2 Sb1 37.134(10) 1_455 1_455 ?
U1 U2 Sb1 67.677(8) . 1_455 ?
Ho1 U2 Sb1 101.902(10) 2 1_455 ?
U1 U2 Sb1 101.902(10) 2 1_455 ?
Sb6 U2 Sb1 54.772(12) 1_455 1_455 ?
Sb6 U2 Sb1 134.171(11) 1_655 1_455 ?
Sb1 U2 Sb1 105.731(19) 1_655 1_455 ?
Sb1 U2 Sb1 73.082(19) 2_455 1_455 ?
Sb1 U2 Sb1 168.556(11) 2_655 1_455 ?
Sb6 U2 Sb1 117.444(9) . 13 ?
Sb1 U2 Sb1 135.198(13) 2 13 ?
Sb1 U2 Sb1 30.484(10) . 13 ?
Sb3 U2 Sb1 52.808(8) . 13 ?
Sb3 U2 Sb1 84.590(13) 1_455 13 ?
Sb2 U2 Sb1 162.900(6) 14_445 13 ?
Sb2 U2 Sb1 57.484(14) 13 13 ?
Sb2 U2 Sb1 117.351(15) 14_545 13 ?
Sb2 U2 Sb1 87.640(16) 13_455 13 ?
Ho2 U2 Sb1 66.972(7) 1_655 13 ?
Ho2 U2 Sb1 113.027(6) 1_455 13 ?
U2 U2 Sb1 66.972(7) 1_655 13 ?
U2 U2 Sb1 113.027(6) 1_455 13 ?
U1 U2 Sb1 37.509(6) . 13 ?
Ho1 U2 Sb1 89.476(15) 2 13 ?
U1 U2 Sb1 89.476(15) 2 13 ?
Sb6 U2 Sb1 126.138(7) 1_455 13 ?
Sb6 U2 Sb1 87.983(11) 1_655 13 ?
Sb1 U2 Sb1 33.685(7) 1_655 13 ?
Sb1 U2 Sb1 137.748(8) 2_455 13 ?
Sb1 U2 Sb1 96.690(15) 2_655 13 ?
Sb1 U2 Sb1 77.972(15) 1_455 13 ?
Sb6 U2 Sb1 117.444(8) . 13_455 ?
Sb1 U2 Sb1 135.198(13) 2 13_455 ?
Sb1 U2 Sb1 30.484(10) . 13_455 ?
Sb3 U2 Sb1 84.590(14) . 13_455 ?
Sb3 U2 Sb1 52.808(8) 1_455 13_455 ?
Sb2 U2 Sb1 117.351(15) 14_445 13_455 ?
Sb2 U2 Sb1 87.640(16) 13 13_455 ?
Sb2 U2 Sb1 162.900(6) 14_545 13_455 ?
Sb2 U2 Sb1 57.484(15) 13_455 13_455 ?
Ho2 U2 Sb1 113.027(7) 1_655 13_455 ?
Ho2 U2 Sb1 66.972(6) 1_455 13_455 ?
U2 U2 Sb1 113.027(7) 1_655 13_455 ?
U2 U2 Sb1 66.972(6) 1_455 13_455 ?
U1 U2 Sb1 37.509(6) . 13_455 ?
Ho1 U2 Sb1 89.476(15) 2 13_455 ?
U1 U2 Sb1 89.476(15) 2 13_455 ?
Sb6 U2 Sb1 87.983(11) 1_455 13_455 ?
Sb6 U2 Sb1 126.138(8) 1_655 13_455 ?
Sb1 U2 Sb1 77.972(15) 1_655 13_455 ?
Sb1 U2 Sb1 96.690(14) 2_455 13_455 ?
Sb1 U2 Sb1 137.748(8) 2_655 13_455 ?
Sb1 U2 Sb1 33.685(7) 1_455 13_455 ?
Sb1 U2 Sb1 46.055(12) 13 13_455 ?
Sb6 U2 Sb1 117.444(8) . 14_445 ?
Sb1 U2 Sb1 30.483(9) 2 14_445 ?
Sb1 U2 Sb1 135.199(12) . 14_445 ?
Sb3 U2 Sb1 84.590(13) . 14_445 ?
Sb3 U2 Sb1 52.808(8) 1_455 14_445 ?
Sb2 U2 Sb1 57.484(14) 14_445 14_445 ?
Sb2 U2 Sb1 162.900(6) 13 14_445 ?
Sb2 U2 Sb1 87.640(16) 14_545 14_445 ?
Sb2 U2 Sb1 117.351(15) 13_455 14_445 ?
Ho2 U2 Sb1 113.027(6) 1_655 14_445 ?
Ho2 U2 Sb1 66.972(7) 1_455 14_445 ?
U2 U2 Sb1 113.027(6) 1_655 14_445 ?
U2 U2 Sb1 66.972(7) 1_455 14_445 ?
U1 U2 Sb1 89.477(15) . 14_445 ?
Ho1 U2 Sb1 37.509(6) 2 14_445 ?
U1 U2 Sb1 37.509(6) 2 14_445 ?
Sb6 U2 Sb1 87.983(11) 1_455 14_445 ?
Sb6 U2 Sb1 126.138(8) 1_655 14_445 ?
Sb1 U2 Sb1 137.748(8) 1_655 14_445 ?
Sb1 U2 Sb1 33.685(7) 2_455 14_445 ?
Sb1 U2 Sb1 77.972(15) 2_655 14_445 ?
Sb1 U2 Sb1 96.690(15) 1_455 14_445 ?
Sb1 U2 Sb1 125.112(16) 13 14_445 ?
Sb1 U2 Sb1 105.613(17) 13_455 14_445 ?
Sb6 U2 Sb1 117.444(8) . 14_545 ?
Sb1 U2 Sb1 30.483(10) 2 14_545 ?
Sb1 U2 Sb1 135.199(12) . 14_545 ?
Sb3 U2 Sb1 52.808(8) . 14_545 ?
Sb3 U2 Sb1 84.590(13) 1_455 14_545 ?
Sb2 U2 Sb1 87.640(16) 14_445 14_545 ?
Sb2 U2 Sb1 117.351(15) 13 14_545 ?
Sb2 U2 Sb1 57.484(14) 14_545 14_545 ?
Sb2 U2 Sb1 162.900(6) 13_455 14_545 ?
Ho2 U2 Sb1 66.972(6) 1_655 14_545 ?
Ho2 U2 Sb1 113.027(7) 1_455 14_545 ?
U2 U2 Sb1 66.972(6) 1_655 14_545 ?
U2 U2 Sb1 113.027(7) 1_455 14_545 ?
U1 U2 Sb1 89.477(15) . 14_545 ?
Ho1 U2 Sb1 37.509(6) 2 14_545 ?
U1 U2 Sb1 37.509(6) 2 14_545 ?
Sb6 U2 Sb1 126.138(8) 1_455 14_545 ?
Sb6 U2 Sb1 87.983(11) 1_655 14_545 ?
Sb1 U2 Sb1 96.690(15) 1_655 14_545 ?
Sb1 U2 Sb1 77.972(15) 2_455 14_545 ?
Sb1 U2 Sb1 33.685(7) 2_655 14_545 ?
Sb1 U2 Sb1 137.748(8) 1_455 14_545 ?
Sb1 U2 Sb1 105.613(17) 13 14_545 ?
Sb1 U2 Sb1 125.112(16) 13_455 14_545 ?
Sb1 U2 Sb1 46.055(12) 14_445 14_545 ?
Sb6 U2 Sb2 31.442(8) . 5_444 ?
Sb1 U2 Sb2 77.270(12) 2 5_444 ?
Sb1 U2 Sb2 120.143(10) . 5_444 ?
Sb3 U2 Sb2 152.744(7) . 5_444 ?
Sb3 U2 Sb2 113.865(17) 1_455 5_444 ?
Sb2 U2 Sb2 31.573(9) 14_445 5_444 ?
Sb2 U2 Sb2 94.456(16) 13 5_444 ?
Sb2 U2 Sb2 67.620(14) 14_545 5_444 ?
Sb2 U2 Sb2 66.825(15) 13_455 5_444 ?
Ho2 U2 Sb2 111.801(6) 1_655 5_444 ?
Ho2 U2 Sb2 68.200(7) 1_455 5_444 ?
U2 U2 Sb2 111.801(6) 1_655 5_444 ?
U2 U2 Sb2 68.200(7) 1_455 5_444 ?
U1 U2 Sb2 157.364(7) . 5_444 ?
Ho1 U2 Sb2 124.223(13) 2 5_444 ?
U1 U2 Sb2 124.223(13) 2 5_444 ?
Sb6 U2 Sb2 35.911(5) 1_455 5_444 ?
Sb6 U2 Sb2 77.490(16) 1_655 5_444 ?
Sb1 U2 Sb2 126.815(9) 1_655 5_444 ?
Sb1 U2 Sb2 64.590(10) 2_455 5_444 ?
Sb1 U2 Sb2 99.383(11) 2_655 5_444 ?
Sb1 U2 Sb2 90.406(12) 1_455 5_444 ?
Sb1 U2 Sb2 146.127(7) 13 5_444 ?
Sb1 U2 Sb2 122.665(10) 13_455 5_444 ?
Sb1 U2 Sb2 87.486(14) 14_445 5_444 ?
Sb1 U2 Sb2 104.282(14) 14_545 5_444 ?
Sb6 U2 Sb2 31.442(8) . 6_454 ?
Sb1 U2 Sb2 120.144(10) 2 6_454 ?
Sb1 U2 Sb2 77.269(12) . 6_454 ?
Sb3 U2 Sb2 152.744(7) . 6_454 ?
Sb3 U2 Sb2 113.865(17) 1_455 6_454 ?
Sb2 U2 Sb2 66.825(15) 14_445 6_454 ?
Sb2 U2 Sb2 67.620(14) 13 6_454 ?
Sb2 U2 Sb2 94.456(16) 14_545 6_454 ?
Sb2 U2 Sb2 31.573(9) 13_455 6_454 ?
Ho2 U2 Sb2 111.801(6) 1_655 6_454 ?
Ho2 U2 Sb2 68.200(7) 1_455 6_454 ?
U2 U2 Sb2 111.801(6) 1_655 6_454 ?
U2 U2 Sb2 68.200(7) 1_455 6_454 ?
U1 U2 Sb2 124.222(14) . 6_454 ?
Ho1 U2 Sb2 157.364(6) 2 6_454 ?
U1 U2 Sb2 157.364(6) 2 6_454 ?
Sb6 U2 Sb2 35.911(5) 1_455 6_454 ?
Sb6 U2 Sb2 77.490(16) 1_655 6_454 ?
Sb1 U2 Sb2 99.383(11) 1_655 6_454 ?
Sb1 U2 Sb2 90.406(12) 2_455 6_454 ?
Sb1 U2 Sb2 126.815(9) 2_655 6_454 ?
Sb1 U2 Sb2 64.590(10) 1_455 6_454 ?
Sb1 U2 Sb2 104.282(14) 13 6_454 ?
Sb1 U2 Sb2 87.486(14) 13_455 6_454 ?
Sb1 U2 Sb2 122.665(10) 14_445 6_454 ?
Sb1 U2 Sb2 146.127(7) 14_545 6_454 ?
Sb2 U2 Sb2 42.975(14) 5_444 6_454 ?
Sb6 U2 Sb2 31.442(8) . 5_544 ?
Sb1 U2 Sb2 77.270(12) 2 5_544 ?
Sb1 U2 Sb2 120.143(10) . 5_544 ?
Sb3 U2 Sb2 113.865(17) . 5_544 ?
Sb3 U2 Sb2 152.744(7) 1_455 5_544 ?
Sb2 U2 Sb2 67.620(14) 14_445 5_544 ?
Sb2 U2 Sb2 66.825(15) 13 5_544 ?
Sb2 U2 Sb2 31.573(9) 14_545 5_544 ?
Sb2 U2 Sb2 94.456(16) 13_455 5_544 ?
Ho2 U2 Sb2 68.200(7) 1_655 5_544 ?
Ho2 U2 Sb2 111.801(7) 1_455 5_544 ?
U2 U2 Sb2 68.200(7) 1_655 5_544 ?
U2 U2 Sb2 111.801(7) 1_455 5_544 ?
U1 U2 Sb2 157.364(7) . 5_544 ?
Ho1 U2 Sb2 124.223(14) 2 5_544 ?
U1 U2 Sb2 124.223(14) 2 5_544 ?
Sb6 U2 Sb2 77.490(16) 1_455 5_544 ?
Sb6 U2 Sb2 35.911(5) 1_655 5_544 ?
Sb1 U2 Sb2 90.406(11) 1_655 5_544 ?
Sb1 U2 Sb2 99.383(11) 2_455 5_544 ?
Sb1 U2 Sb2 64.590(10) 2_655 5_544 ?
Sb1 U2 Sb2 126.815(9) 1_455 5_544 ?
Sb1 U2 Sb2 122.665(10) 13 5_544 ?
Sb1 U2 Sb2 146.127(7) 13_455 5_544 ?
Sb1 U2 Sb2 104.282(14) 14_445 5_544 ?
Sb1 U2 Sb2 87.486(14) 14_545 5_544 ?
Sb2 U2 Sb2 43.601(13) 5_444 5_544 ?
Sb2 U2 Sb2 62.883(16) 6_454 5_544 ?
Sb1 Sb1 Sb1 85.85(3) 13 13_455 ?
Sb1 Sb1 Sb2 178.05(2) 13 13_455 ?
Sb1 Sb1 Sb2 94.522(18) 13_455 13_455 ?
Sb1 Sb1 Sb2 94.522(18) 13 13 ?
Sb1 Sb1 Sb2 178.05(2) 13_455 13 ?
Sb2 Sb1 Sb2 85.04(2) 13_455 13 ?
Sb1 Sb1 U2 117.965(16) 13 . ?
Sb1 Sb1 U2 117.965(16) 13_455 . ?
Sb2 Sb1 U2 63.517(11) 13_455 . ?
Sb2 Sb1 U2 63.517(11) 13 . ?
Sb1 Sb1 Ho1 63.505(16) 13 13 ?
Sb1 Sb1 Ho1 115.40(2) 13_455 13 ?
Sb2 Sb1 Ho1 114.664(19) 13_455 13 ?
Sb2 Sb1 Ho1 63.185(16) 13 13 ?
U2 Sb1 Ho1 126.583(13) . 13 ?
Sb1 Sb1 U1 63.505(16) 13 13 ?
Sb1 Sb1 U1 115.40(2) 13_455 13 ?
Sb2 Sb1 U1 114.664(19) 13_455 13 ?
Sb2 Sb1 U1 63.185(16) 13 13 ?
U2 Sb1 U1 126.583(13) . 13 ?
Ho1 Sb1 U1 0.000(10) 13 13 ?
Sb1 Sb1 Ho1 115.40(2) 13 13_455 ?
Sb1 Sb1 Ho1 63.505(16) 13_455 13_455 ?
Sb2 Sb1 Ho1 63.185(16) 13_455 13_455 ?
Sb2 Sb1 Ho1 114.664(19) 13 13_455 ?
U2 Sb1 Ho1 126.583(13) . 13_455 ?
Ho1 Sb1 Ho1 79.950(19) 13 13_455 ?
U1 Sb1 Ho1 79.950(19) 13 13_455 ?
Sb1 Sb1 U1 115.40(2) 13 13_455 ?
Sb1 Sb1 U1 63.505(16) 13_455 13_455 ?
Sb2 Sb1 U1 63.185(16) 13_455 13_455 ?
Sb2 Sb1 U1 114.664(19) 13 13_455 ?
U2 Sb1 U1 126.583(13) . 13_455 ?
Ho1 Sb1 U1 79.950(19) 13 13_455 ?
U1 Sb1 U1 79.950(19) 13 13_455 ?
Ho1 Sb1 U1 0.000(8) 13_455 13_455 ?
Sb1 Sb1 U1 60.946(17) 13 . ?
Sb1 Sb1 U1 60.946(16) 13_455 . ?
Sb2 Sb1 U1 120.881(15) 13_455 . ?
Sb2 Sb1 U1 120.881(15) 13 . ?
U2 Sb1 U1 81.369(13) . . ?
Ho1 Sb1 U1 124.451(10) 13 . ?
U1 Sb1 U1 124.451(10) 13 . ?
Ho1 Sb1 U1 124.451(10) 13_455 . ?
U1 Sb1 U1 124.451(10) 13_455 . ?
Sb1 Sb1 Sb4 113.396(19) 13 . ?
Sb1 Sb1 Sb4 113.396(19) 13_455 . ?
Sb2 Sb1 Sb4 64.705(15) 13_455 . ?
Sb2 Sb1 Sb4 64.705(15) 13 . ?
U2 Sb1 Sb4 107.337(16) . . ?
Ho1 Sb1 Sb4 50.399(9) 13 . ?
U1 Sb1 Sb4 50.399(9) 13 . ?
Ho1 Sb1 Sb4 50.399(9) 13_455 . ?
U1 Sb1 Sb4 50.399(9) 13_455 . ?
U1 Sb1 Sb4 171.294(14) . . ?
Sb1 Sb1 Sb1 47.073(13) 13 1_655 ?
Sb1 Sb1 Sb1 132.926(13) 13_455 1_655 ?
Sb2 Sb1 Sb1 132.521(11) 13_455 1_655 ?
Sb2 Sb1 Sb1 47.480(11) 13 1_655 ?
U2 Sb1 Sb1 90.0 . 1_655 ?
Ho1 Sb1 Sb1 50.026(10) 13 1_655 ?
U1 Sb1 Sb1 50.026(10) 13 1_655 ?
Ho1 Sb1 Sb1 129.976(9) 13_455 1_655 ?
U1 Sb1 Sb1 129.976(9) 13_455 1_655 ?
U1 Sb1 Sb1 90.0 . 1_655 ?
Sb4 Sb1 Sb1 90.0 . 1_655 ?
Sb1 Sb1 Sb1 132.926(13) 13 1_455 ?
Sb1 Sb1 Sb1 47.073(13) 13_455 1_455 ?
Sb2 Sb1 Sb1 47.480(11) 13_455 1_455 ?
Sb2 Sb1 Sb1 132.521(11) 13 1_455 ?
U2 Sb1 Sb1 90.0 . 1_455 ?
Ho1 Sb1 Sb1 129.976(9) 13 1_455 ?
U1 Sb1 Sb1 129.976(9) 13 1_455 ?
Ho1 Sb1 Sb1 50.026(10) 13_455 1_455 ?
U1 Sb1 Sb1 50.026(10) 13_455 1_455 ?
U1 Sb1 Sb1 90.0 . 1_455 ?
Sb4 Sb1 Sb1 90.0 . 1_455 ?
Sb1 Sb1 Sb1 180.0 1_655 1_455 ?
Sb1 Sb1 Sb3 69.510(17) 13 . ?
Sb1 Sb1 Sb3 109.01(2) 13_455 . ?
Sb2 Sb1 Sb3 112.114(18) 13_455 . ?
Sb2 Sb1 Sb3 72.896(17) 13 . ?
U2 Sb1 Sb3 48.998(12) . . ?
Ho1 Sb1 Sb3 110.260(16) 13 . ?
U1 Sb1 Sb3 110.260(16) 13 . ?
Ho1 Sb1 Sb3 169.640(8) 13_455 . ?
U1 Sb1 Sb3 169.640(8) 13_455 . ?
U1 Sb1 Sb3 48.643(10) . . ?
Sb4 Sb1 Sb3 137.595(11) . . ?
Sb1 Sb1 Sb3 60.258(8) 1_655 . ?
Sb1 Sb1 Sb3 119.740(7) 1_455 . ?
Sb1 Sb1 Sb3 109.01(2) 13 1_455 ?
Sb1 Sb1 Sb3 69.510(18) 13_455 1_455 ?
Sb2 Sb1 Sb3 72.896(16) 13_455 1_455 ?
Sb2 Sb1 Sb3 112.114(18) 13 1_455 ?
U2 Sb1 Sb3 48.998(12) . 1_455 ?
Ho1 Sb1 Sb3 169.640(8) 13 1_455 ?
U1 Sb1 Sb3 169.640(8) 13 1_455 ?
Ho1 Sb1 Sb3 110.260(16) 13_455 1_455 ?
U1 Sb1 Sb3 110.260(16) 13_455 1_455 ?
U1 Sb1 Sb3 48.643(9) . 1_455 ?
Sb4 Sb1 Sb3 137.595(11) . 1_455 ?
Sb1 Sb1 Sb3 119.740(8) 1_655 1_455 ?
Sb1 Sb1 Sb3 60.258(7) 1_455 1_455 ?
Sb3 Sb1 Sb3 59.482(16) . 1_455 ?
Sb1 Sb1 Sb3 68.005(15) 13 13 ?
Sb1 Sb1 Sb3 68.005(15) 13_455 13 ?
Sb2 Sb1 Sb3 110.363(13) 13_455 13 ?
Sb2 Sb1 Sb3 110.363(13) 13 13 ?
U2 Sb1 Sb3 170.940(15) . 13 ?
Ho1 Sb1 Sb3 48.363(11) 13 13 ?
U1 Sb1 Sb3 48.363(11) 13 13 ?
Ho1 Sb1 Sb3 48.363(11) 13_455 13 ?
U1 Sb1 Sb3 48.363(11) 13_455 13 ?
U1 Sb1 Sb3 107.691(14) . 13 ?
Sb4 Sb1 Sb3 63.603(13) . 13 ?
Sb1 Sb1 Sb3 90.0 1_655 13 ?
Sb1 Sb1 Sb3 90.0 1_455 13 ?
Sb3 Sb1 Sb3 137.516(10) . 13 ?
Sb3 Sb1 Sb3 137.516(10) 1_455 13 ?
Sb1 Sb1 Sb2 42.942(13) 13 . ?
Sb1 Sb1 Sb2 42.942(13) 13_455 . ?
Sb2 Sb1 Sb2 137.464(11) 13_455 . ?
Sb2 Sb1 Sb2 137.464(11) 13 . ?
U2 Sb1 Sb2 128.518(14) . . ?
Ho1 Sb1 Sb2 90.329(15) 13 . ?
U1 Sb1 Sb2 90.329(15) 13 . ?
Ho1 Sb1 Sb2 90.329(15) 13_455 . ?
U1 Sb1 Sb2 90.329(15) 13_455 . ?
U1 Sb1 Sb2 47.149(15) . . ?
Sb4 Sb1 Sb2 124.145(19) . . ?
Sb1 Sb1 Sb2 90.0 1_655 . ?
Sb1 Sb1 Sb2 90.0 1_455 . ?
Sb3 Sb1 Sb2 87.914(17) . . ?
Sb3 Sb1 Sb2 87.914(17) 1_455 . ?
Sb3 Sb1 Sb2 60.542(12) 13 . ?
Sb1 Sb1 Sb6 136.134(13) 13 . ?
Sb1 Sb1 Sb6 136.134(13) 13_455 . ?
Sb2 Sb1 Sb6 44.016(11) 13_455 . ?
Sb2 Sb1 Sb6 44.016(11) 13 . ?
U2 Sb1 Sb6 40.115(10) . . ?
Ho1 Sb1 Sb6 98.360(15) 13 . ?
U1 Sb1 Sb6 98.360(15) 13 . ?
Ho1 Sb1 Sb6 98.360(15) 13_455 . ?
U1 Sb1 Sb6 98.360(15) 13_455 . ?
U1 Sb1 Sb6 121.484(17) . . ?
Sb4 Sb1 Sb6 67.221(18) . . ?
Sb1 Sb1 Sb6 90.0 1_655 . ?
Sb1 Sb1 Sb6 90.0 1_455 . ?
Sb3 Sb1 Sb6 82.224(17) . . ?
Sb3 Sb1 Sb6 82.225(16) 1_455 . ?
Sb3 Sb1 Sb6 130.824(14) 13 . ?
Sb2 Sb1 Sb6 168.633(11) . . ?
Sb1 Sb1 Ho2 145.694(18) 13 1_455 ?
Sb1 Sb1 Ho2 74.938(16) 13_455 1_455 ?
Sb2 Sb1 Ho2 36.099(11) 13_455 1_455 ?
Sb2 Sb1 Ho2 105.640(17) 13 1_455 ?
U2 Sb1 Ho2 52.865(10) . 1_455 ?
Ho1 Sb1 Ho2 150.688(13) 13 1_455 ?
U1 Sb1 Ho2 150.688(13) 13 1_455 ?
Ho1 Sb1 Ho2 81.235(17) 13_455 1_455 ?
U1 Sb1 Ho2 81.235(17) 13_455 1_455 ?
U1 Sb1 Ho2 84.802(9) . 1_455 ?
Sb4 Sb1 Ho2 100.364(10) . 1_455 ?
Sb1 Sb1 Ho2 142.865(10) 1_655 1_455 ?
Sb1 Sb1 Ho2 37.134(9) 1_455 1_455 ?
Sb3 Sb1 Ho2 89.966(17) . 1_455 ?
Sb3 Sb1 Ho2 37.668(9) 1_455 1_455 ?
Sb3 Sb1 Ho2 126.595(9) 13 1_455 ?
Sb2 Sb1 Ho2 112.083(9) . 1_455 ?
Sb6 Sb1 Ho2 62.505(9) . 1_455 ?
Sb1 Sb1 U2 145.694(18) 13 1_455 ?
Sb1 Sb1 U2 74.938(16) 13_455 1_455 ?
Sb2 Sb1 U2 36.099(11) 13_455 1_455 ?
Sb2 Sb1 U2 105.640(17) 13 1_455 ?
U2 Sb1 U2 52.865(10) . 1_455 ?
Ho1 Sb1 U2 150.688(13) 13 1_455 ?
U1 Sb1 U2 150.688(13) 13 1_455 ?
Ho1 Sb1 U2 81.235(17) 13_455 1_455 ?
U1 Sb1 U2 81.235(17) 13_455 1_455 ?
U1 Sb1 U2 84.802(9) . 1_455 ?
Sb4 Sb1 U2 100.364(10) . 1_455 ?
Sb1 Sb1 U2 142.865(10) 1_655 1_455 ?
Sb1 Sb1 U2 37.134(9) 1_455 1_455 ?
Sb3 Sb1 U2 89.966(17) . 1_455 ?
Sb3 Sb1 U2 37.668(9) 1_455 1_455 ?
Sb3 Sb1 U2 126.595(9) 13 1_455 ?
Sb2 Sb1 U2 112.083(9) . 1_455 ?
Sb6 Sb1 U2 62.505(9) . 1_455 ?
Ho2 Sb1 U2 0.000(7) 1_455 1_455 ?
Sb1 Sb1 Ho2 74.938(16) 13 1_655 ?
Sb1 Sb1 Ho2 145.694(18) 13_455 1_655 ?
Sb2 Sb1 Ho2 105.640(17) 13_455 1_655 ?
Sb2 Sb1 Ho2 36.099(10) 13 1_655 ?
U2 Sb1 Ho2 52.865(10) . 1_655 ?
Ho1 Sb1 Ho2 81.235(17) 13 1_655 ?
U1 Sb1 Ho2 81.235(17) 13 1_655 ?
Ho1 Sb1 Ho2 150.688(13) 13_455 1_655 ?
U1 Sb1 Ho2 150.688(13) 13_455 1_655 ?
U1 Sb1 Ho2 84.802(8) . 1_655 ?
Sb4 Sb1 Ho2 100.364(10) . 1_655 ?
Sb1 Sb1 Ho2 37.134(9) 1_655 1_655 ?
Sb1 Sb1 Ho2 142.865(10) 1_455 1_655 ?
Sb3 Sb1 Ho2 37.668(9) . 1_655 ?
Sb3 Sb1 Ho2 89.966(17) 1_455 1_655 ?
Sb3 Sb1 Ho2 126.595(10) 13 1_655 ?
Sb2 Sb1 Ho2 112.083(9) . 1_655 ?
Sb6 Sb1 Ho2 62.505(9) . 1_655 ?
Ho2 Sb1 Ho2 105.730(19) 1_455 1_655 ?
U2 Sb1 Ho2 105.730(19) 1_455 1_655 ?
Sb1 Sb1 U2 74.938(16) 13 1_655 ?
Sb1 Sb1 U2 145.694(18) 13_455 1_655 ?
Sb2 Sb1 U2 105.640(17) 13_455 1_655 ?
Sb2 Sb1 U2 36.099(10) 13 1_655 ?
U2 Sb1 U2 52.865(10) . 1_655 ?
Ho1 Sb1 U2 81.235(17) 13 1_655 ?
U1 Sb1 U2 81.235(17) 13 1_655 ?
Ho1 Sb1 U2 150.688(13) 13_455 1_655 ?
U1 Sb1 U2 150.688(13) 13_455 1_655 ?
U1 Sb1 U2 84.802(8) . 1_655 ?
Sb4 Sb1 U2 100.364(10) . 1_655 ?
Sb1 Sb1 U2 37.134(9) 1_655 1_655 ?
Sb1 Sb1 U2 142.865(10) 1_455 1_655 ?
Sb3 Sb1 U2 37.668(9) . 1_655 ?
Sb3 Sb1 U2 89.966(17) 1_455 1_655 ?
Sb3 Sb1 U2 126.595(10) 13 1_655 ?
Sb2 Sb1 U2 112.083(9) . 1_655 ?
Sb6 Sb1 U2 62.505(9) . 1_655 ?
Ho2 Sb1 U2 105.730(19) 1_455 1_655 ?
U2 Sb1 U2 105.730(19) 1_455 1_655 ?
Ho2 Sb1 U2 0.000(7) 1_655 1_655 ?
Sb1 Sb1 Ho2 31.551(11) 13 13 ?
Sb1 Sb1 Ho2 71.376(18) 13_455 13 ?
Sb2 Sb1 Ho2 146.953(12) 13_455 13 ?
Sb2 Sb1 Ho2 108.027(15) 13 13 ?
U2 Sb1 Ho2 149.516(9) . 13 ?
Ho1 Sb1 Ho2 52.460(13) 13 13 ?
U1 Sb1 Ho2 52.460(13) 13 13 ?
Ho1 Sb1 Ho2 83.875(17) 13_455 13 ?
U1 Sb1 Ho2 83.875(17) 13_455 13 ?
U1 Sb1 Ho2 79.045(14) . 13 ?
Sb4 Sb1 Ho2 92.954(16) . 13 ?
Sb1 Sb1 Ho2 66.972(6) 1_655 13 ?
Sb1 Sb1 Ho2 113.028(6) 1_455 13 ?
Sb3 Sb1 Ho2 100.815(16) . 13 ?
Sb3 Sb1 Ho2 125.152(17) 1_455 13 ?
Sb3 Sb1 Ho2 36.856(9) 13 13 ?
Sb2 Sb1 Ho2 37.870(7) . 13 ?
Sb6 Sb1 Ho2 150.130(8) . 13 ?
Ho2 Sb1 Ho2 146.314(7) 1_455 13 ?
U2 Sb1 Ho2 146.314(7) 1_455 13 ?
Ho2 Sb1 Ho2 102.028(15) 1_655 13 ?
U2 Sb1 Ho2 102.028(15) 1_655 13 ?
Sb1 Sb1 U2 31.551(11) 13 13 ?
Sb1 Sb1 U2 71.376(18) 13_455 13 ?
Sb2 Sb1 U2 146.953(12) 13_455 13 ?
Sb2 Sb1 U2 108.027(15) 13 13 ?
U2 Sb1 U2 149.516(9) . 13 ?
Ho1 Sb1 U2 52.460(13) 13 13 ?
U1 Sb1 U2 52.460(13) 13 13 ?
Ho1 Sb1 U2 83.875(17) 13_455 13 ?
U1 Sb1 U2 83.875(17) 13_455 13 ?
U1 Sb1 U2 79.045(14) . 13 ?
Sb4 Sb1 U2 92.954(16) . 13 ?
Sb1 Sb1 U2 66.972(6) 1_655 13 ?
Sb1 Sb1 U2 113.028(6) 1_455 13 ?
Sb3 Sb1 U2 100.815(16) . 13 ?
Sb3 Sb1 U2 125.152(17) 1_455 13 ?
Sb3 Sb1 U2 36.856(9) 13 13 ?
Sb2 Sb1 U2 37.870(7) . 13 ?
Sb6 Sb1 U2 150.130(8) . 13 ?
Ho2 Sb1 U2 146.314(7) 1_455 13 ?
U2 Sb1 U2 146.314(7) 1_455 13 ?
Ho2 Sb1 U2 102.028(15) 1_655 13 ?
U2 Sb1 U2 102.028(15) 1_655 13 ?
Ho2 Sb1 U2 0.000(6) 13 13 ?
Sb1 Sb1 Ho2 71.376(18) 13 13_455 ?
Sb1 Sb1 Ho2 31.551(11) 13_455 13_455 ?
Sb2 Sb1 Ho2 108.027(14) 13_455 13_455 ?
Sb2 Sb1 Ho2 146.953(12) 13 13_455 ?
U2 Sb1 Ho2 149.516(9) . 13_455 ?
Ho1 Sb1 Ho2 83.875(16) 13 13_455 ?
U1 Sb1 Ho2 83.875(16) 13 13_455 ?
Ho1 Sb1 Ho2 52.460(13) 13_455 13_455 ?
U1 Sb1 Ho2 52.460(13) 13_455 13_455 ?
U1 Sb1 Ho2 79.045(14) . 13_455 ?
Sb4 Sb1 Ho2 92.954(16) . 13_455 ?
Sb1 Sb1 Ho2 113.028(7) 1_655 13_455 ?
Sb1 Sb1 Ho2 66.972(6) 1_455 13_455 ?
Sb3 Sb1 Ho2 125.152(17) . 13_455 ?
Sb3 Sb1 Ho2 100.815(16) 1_455 13_455 ?
Sb3 Sb1 Ho2 36.856(9) 13 13_455 ?
Sb2 Sb1 Ho2 37.870(7) . 13_455 ?
Sb6 Sb1 Ho2 150.130(8) . 13_455 ?
Ho2 Sb1 Ho2 102.028(15) 1_455 13_455 ?
U2 Sb1 Ho2 102.028(15) 1_455 13_455 ?
Ho2 Sb1 Ho2 146.314(7) 1_655 13_455 ?
U2 Sb1 Ho2 146.314(7) 1_655 13_455 ?
Ho2 Sb1 Ho2 46.055(13) 13 13_455 ?
U2 Sb1 Ho2 46.055(13) 13 13_455 ?
Sb1 Sb1 U2 71.376(18) 13 13_455 ?
Sb1 Sb1 U2 31.551(11) 13_455 13_455 ?
Sb2 Sb1 U2 108.027(14) 13_455 13_455 ?
Sb2 Sb1 U2 146.953(12) 13 13_455 ?
U2 Sb1 U2 149.516(9) . 13_455 ?
Ho1 Sb1 U2 83.875(16) 13 13_455 ?
U1 Sb1 U2 83.875(16) 13 13_455 ?
Ho1 Sb1 U2 52.460(13) 13_455 13_455 ?
U1 Sb1 U2 52.460(13) 13_455 13_455 ?
U1 Sb1 U2 79.045(14) . 13_455 ?
Sb4 Sb1 U2 92.954(16) . 13_455 ?
Sb1 Sb1 U2 113.028(7) 1_655 13_455 ?
Sb1 Sb1 U2 66.972(6) 1_455 13_455 ?
Sb3 Sb1 U2 125.152(17) . 13_455 ?
Sb3 Sb1 U2 100.815(16) 1_455 13_455 ?
Sb3 Sb1 U2 36.856(9) 13 13_455 ?
Sb2 Sb1 U2 37.870(7) . 13_455 ?
Sb6 Sb1 U2 150.130(8) . 13_455 ?
Ho2 Sb1 U2 102.028(15) 1_455 13_455 ?
U2 Sb1 U2 102.028(15) 1_455 13_455 ?
Ho2 Sb1 U2 146.314(7) 1_655 13_455 ?
U2 Sb1 U2 146.314(7) 1_655 13_455 ?
Ho2 Sb1 U2 46.055(13) 13 13_455 ?
U2 Sb1 U2 46.055(13) 13 13_455 ?
Ho2 Sb1 U2 0.000(6) 13_455 13_455 ?
Sb1 Sb1 U1 33.356(13) 13 1_655 ?
Sb1 Sb1 U1 103.30(2) 13_455 1_655 ?
Sb2 Sb1 U1 148.040(15) 13_455 1_655 ?
Sb2 Sb1 U1 77.952(18) 13 1_655 ?
U2 Sb1 U1 84.634(9) . 1_655 ?
Ho1 Sb1 U1 81.378(15) 13 1_655 ?
U1 Sb1 U1 81.378(15) 13 1_655 ?
Ho1 Sb1 U1 148.758(11) 13_455 1_655 ?
U1 Sb1 U1 148.758(11) 13_455 1_655 ?
U1 Sb1 U1 51.452(10) . 1_655 ?
Sb4 Sb1 U1 128.024(10) . 1_655 ?
Sb1 Sb1 U1 38.547(10) 1_655 1_655 ?
Sb1 Sb1 U1 141.451(10) 1_455 1_655 ?
Sb3 Sb1 U1 36.895(6) . 1_655 ?
Sb3 Sb1 U1 88.637(15) 1_455 1_655 ?
Sb3 Sb1 U1 100.917(8) 13 1_655 ?
Sb2 Sb1 U1 64.924(11) . 1_655 ?
Sb6 Sb1 U1 108.993(11) . 1_655 ?
Ho2 Sb1 U1 124.543(14) 1_455 1_655 ?
U2 Sb1 U1 124.543(14) 1_455 1_655 ?
Ho2 Sb1 U1 47.160(11) 1_655 1_655 ?
U2 Sb1 U1 47.160(11) 1_655 1_655 ?
Ho2 Sb1 U1 64.890(10) 13 1_655 ?
U2 Sb1 U1 64.890(10) 13 1_655 ?
Ho2 Sb1 U1 100.808(13) 13_455 1_655 ?
U2 Sb1 U1 100.808(13) 13_455 1_655 ?
Sb1 Sb1 Ho1 33.356(13) 13 1_655 ?
Sb1 Sb1 Ho1 103.30(2) 13_455 1_655 ?
Sb2 Sb1 Ho1 148.040(15) 13_455 1_655 ?
Sb2 Sb1 Ho1 77.952(18) 13 1_655 ?
U2 Sb1 Ho1 84.634(9) . 1_655 ?
Ho1 Sb1 Ho1 81.378(15) 13 1_655 ?
U1 Sb1 Ho1 81.378(15) 13 1_655 ?
Ho1 Sb1 Ho1 148.758(11) 13_455 1_655 ?
U1 Sb1 Ho1 148.758(11) 13_455 1_655 ?
U1 Sb1 Ho1 51.452(10) . 1_655 ?
Sb4 Sb1 Ho1 128.024(10) . 1_655 ?
Sb1 Sb1 Ho1 38.547(10) 1_655 1_655 ?
Sb1 Sb1 Ho1 141.451(10) 1_455 1_655 ?
Sb3 Sb1 Ho1 36.895(6) . 1_655 ?
Sb3 Sb1 Ho1 88.637(15) 1_455 1_655 ?
Sb3 Sb1 Ho1 100.917(8) 13 1_655 ?
Sb2 Sb1 Ho1 64.924(11) . 1_655 ?
Sb6 Sb1 Ho1 108.993(11) . 1_655 ?
Ho2 Sb1 Ho1 124.543(14) 1_455 1_655 ?
U2 Sb1 Ho1 124.543(14) 1_455 1_655 ?
Ho2 Sb1 Ho1 47.160(11) 1_655 1_655 ?
U2 Sb1 Ho1 47.160(11) 1_655 1_655 ?
Ho2 Sb1 Ho1 64.890(10) 13 1_655 ?
U2 Sb1 Ho1 64.890(10) 13 1_655 ?
Ho2 Sb1 Ho1 100.808(13) 13_455 1_655 ?
U2 Sb1 Ho1 100.808(13) 13_455 1_655 ?
U1 Sb1 Ho1 0.000(6) 1_655 1_655 ?
Sb1 Sb2 Sb1 85.04(2) 13_455 13 ?
Sb1 Sb2 Ho2 110.32(2) 13_455 13 ?
Sb1 Sb2 Ho2 59.319(15) 13 13 ?
Sb1 Sb2 U2 110.32(2) 13_455 13 ?
Sb1 Sb2 U2 59.319(15) 13 13 ?
Ho2 Sb2 U2 0.000(10) 13 13 ?
Sb1 Sb2 Ho2 59.319(15) 13_455 13_455 ?
Sb1 Sb2 Ho2 110.32(2) 13 13_455 ?
Ho2 Sb2 Ho2 78.757(19) 13 13_455 ?
U2 Sb2 Ho2 78.757(19) 13 13_455 ?
Sb1 Sb2 U2 59.319(15) 13_455 13_455 ?
Sb1 Sb2 U2 110.32(2) 13 13_455 ?
Ho2 Sb2 U2 78.757(19) 13 13_455 ?
U2 Sb2 U2 78.757(19) 13 13_455 ?
Ho2 Sb2 U2 0.000(10) 13_455 13_455 ?
Sb1 Sb2 Sb2 130.724(12) 13_455 10_556 ?
Sb1 Sb2 Sb2 130.724(12) 13 10_556 ?
Ho2 Sb2 Sb2 116.985(10) 13 10_556 ?
U2 Sb2 Sb2 116.985(10) 13 10_556 ?
Ho2 Sb2 Sb2 116.985(10) 13_455 10_556 ?
U2 Sb2 Sb2 116.985(10) 13_455 10_556 ?
Sb1 Sb2 U1 60.767(11) 13_455 . ?
Sb1 Sb2 U1 60.767(10) 13 . ?
Ho2 Sb2 U1 119.983(14) 13 . ?
U2 Sb2 U1 119.983(14) 13 . ?
Ho2 Sb2 U1 119.983(14) 13_455 . ?
U2 Sb2 U1 119.983(14) 13_455 . ?
Sb2 Sb2 U1 103.773(9) 10_556 . ?
Sb1 Sb2 Sb6 161.663(16) 13_455 5 ?
Sb1 Sb2 Sb6 96.356(17) 13 5 ?
Ho2 Sb2 Sb6 56.374(15) 13 5 ?
U2 Sb2 Sb6 56.374(15) 13 5 ?
Ho2 Sb2 Sb6 103.495(19) 13_455 5 ?
U2 Sb2 Sb6 103.495(19) 13_455 5 ?
Sb2 Sb2 Sb6 60.611(9) 10_556 5 ?
U1 Sb2 Sb6 135.324(10) . 5 ?
Sb1 Sb2 Sb6 96.356(17) 13_455 5_455 ?
Sb1 Sb2 Sb6 161.663(16) 13 5_455 ?
Ho2 Sb2 Sb6 103.495(19) 13 5_455 ?
U2 Sb2 Sb6 103.495(19) 13 5_455 ?
Ho2 Sb2 Sb6 56.374(15) 13_455 5_455 ?
U2 Sb2 Sb6 56.374(15) 13_455 5_455 ?
Sb2 Sb2 Sb6 60.611(9) 10_556 5_455 ?
U1 Sb2 Sb6 135.324(10) . 5_455 ?
Sb6 Sb2 Sb6 76.681(18) 5 5_455 ?
Sb1 Sb2 Sb4 70.264(15) 13_455 13_455 ?
Sb1 Sb2 Sb4 112.160(19) 13 13_455 ?
Ho2 Sb2 Sb4 170.916(11) 13 13_455 ?
U2 Sb2 Sb4 170.916(11) 13 13_455 ?
Ho2 Sb2 Sb4 108.444(17) 13_455 13_455 ?
U2 Sb2 Sb4 108.444(17) 13_455 13_455 ?
Sb2 Sb2 Sb4 65.267(9) 10_556 13_455 ?
U1 Sb2 Sb4 51.861(13) . 13_455 ?
Sb6 Sb2 Sb4 125.069(17) 5 13_455 ?
Sb6 Sb2 Sb4 85.320(17) 5_455 13_455 ?
Sb1 Sb2 Sb4 112.160(19) 13_455 13 ?
Sb1 Sb2 Sb4 70.264(16) 13 13 ?
Ho2 Sb2 Sb4 108.444(17) 13 13 ?
U2 Sb2 Sb4 108.444(17) 13 13 ?
Ho2 Sb2 Sb4 170.916(11) 13_455 13 ?
U2 Sb2 Sb4 170.916(11) 13_455 13 ?
Sb2 Sb2 Sb4 65.267(9) 10_556 13 ?
U1 Sb2 Sb4 51.861(13) . 13 ?
Sb6 Sb2 Sb4 85.320(17) 5 13 ?
Sb6 Sb2 Sb4 125.069(17) 5_455 13 ?
Sb4 Sb2 Sb4 63.859(19) 13_455 13 ?
Sb1 Sb2 Sb2 110.054(11) 13_455 2_565 ?
Sb1 Sb2 Sb2 110.054(11) 13 2_565 ?
Ho2 Sb2 Sb2 51.262(10) 13 2_565 ?
U2 Sb2 Sb2 51.262(10) 13 2_565 ?
Ho2 Sb2 Sb2 51.262(10) 13_455 2_565 ?
U2 Sb2 Sb2 51.262(10) 13_455 2_565 ?
Sb2 Sb2 Sb2 90.0 10_556 2_565 ?
U1 Sb2 Sb2 166.228(9) . 2_565 ?
Sb6 Sb2 Sb2 52.276(10) 5 2_565 ?
Sb6 Sb2 Sb2 52.276(10) 5_455 2_565 ?
Sb4 Sb2 Sb2 137.596(11) 13_455 2_565 ?
Sb4 Sb2 Sb2 137.595(11) 13 2_565 ?
Sb1 Sb2 Sb2 132.521(11) 13_455 1_655 ?
Sb1 Sb2 Sb2 47.480(11) 13 1_655 ?
Ho2 Sb2 Sb2 50.622(9) 13 1_655 ?
U2 Sb2 Sb2 50.622(9) 13 1_655 ?
Ho2 Sb2 Sb2 129.379(9) 13_455 1_655 ?
U2 Sb2 Sb2 129.379(9) 13_455 1_655 ?
Sb2 Sb2 Sb2 90.0 10_556 1_655 ?
U1 Sb2 Sb2 90.0 . 1_655 ?
Sb6 Sb2 Sb2 51.659(9) 5 1_655 ?
Sb6 Sb2 Sb2 128.340(9) 5_455 1_655 ?
Sb4 Sb2 Sb2 121.929(9) 13_455 1_655 ?
Sb4 Sb2 Sb2 58.070(9) 13 1_655 ?
Sb2 Sb2 Sb2 90.0 2_565 1_655 ?
Sb1 Sb2 Sb2 47.480(11) 13_455 1_455 ?
Sb1 Sb2 Sb2 132.521(11) 13 1_455 ?
Ho2 Sb2 Sb2 129.379(9) 13 1_455 ?
U2 Sb2 Sb2 129.379(9) 13 1_455 ?
Ho2 Sb2 Sb2 50.622(9) 13_455 1_455 ?
U2 Sb2 Sb2 50.622(9) 13_455 1_455 ?
Sb2 Sb2 Sb2 90.0 10_556 1_455 ?
U1 Sb2 Sb2 90.0 . 1_455 ?
Sb6 Sb2 Sb2 128.340(9) 5 1_455 ?
Sb6 Sb2 Sb2 51.659(9) 5_455 1_455 ?
Sb4 Sb2 Sb2 58.070(9) 13_455 1_455 ?
Sb4 Sb2 Sb2 121.929(9) 13 1_455 ?
Sb2 Sb2 Sb2 90.0 2_565 1_455 ?
Sb2 Sb2 Sb2 180.0 1_655 1_455 ?
Sb1 Sb2 Sb3 65.285(15) 13_455 13 ?
Sb1 Sb2 Sb3 65.285(15) 13 13 ?
Ho2 Sb2 Sb3 46.154(9) 13 13 ?
U2 Sb2 Sb3 46.154(9) 13 13 ?
Ho2 Sb2 Sb3 46.154(9) 13_455 13 ?
U2 Sb2 Sb3 46.154(9) 13_455 13 ?
Sb2 Sb2 Sb3 152.287(9) 10_556 13 ?
U1 Sb2 Sb3 103.941(15) . 13 ?
Sb6 Sb2 Sb3 98.621(15) 5 13 ?
Sb6 Sb2 Sb3 98.621(15) 5_455 13 ?
Sb4 Sb2 Sb3 135.544(9) 13_455 13 ?
Sb4 Sb2 Sb3 135.544(9) 13 13 ?
Sb2 Sb2 Sb3 62.287(9) 2_565 13 ?
Sb2 Sb2 Sb3 90.0 1_655 13 ?
Sb2 Sb2 Sb3 90.0 1_455 13 ?
Sb1 Sb2 Sb1 42.536(11) 13_455 . ?
Sb1 Sb2 Sb1 42.536(11) 13 . ?
Ho2 Sb2 Sb1 84.646(16) 13 . ?
U2 Sb2 Sb1 84.646(16) 13 . ?
Ho2 Sb2 Sb1 84.645(15) 13_455 . ?
U2 Sb2 Sb1 84.645(15) 13_455 . ?
Sb2 Sb2 Sb1 150.987(10) 10_556 . ?
U1 Sb2 Sb1 47.215(9) . . ?
Sb6 Sb2 Sb1 136.544(10) 5 . ?
Sb6 Sb2 Sb1 136.544(10) 5_455 . ?
Sb4 Sb2 Sb1 90.444(16) 13_455 . ?
Sb4 Sb2 Sb1 90.444(16) 13 . ?
Sb2 Sb2 Sb1 119.014(10) 2_565 . ?
Sb2 Sb2 Sb1 90.0 1_655 . ?
Sb2 Sb2 Sb1 90.001(1) 1_455 . ?
Sb3 Sb2 Sb1 56.726(16) 13 . ?
Sb1 Sb2 Ho1 107.460(16) 13_455 10_556 ?
Sb1 Sb2 Ho1 107.460(16) 13 10_556 ?
Ho2 Sb2 Ho1 138.053(10) 13 10_556 ?
U2 Sb2 Ho1 138.053(10) 13 10_556 ?
Ho2 Sb2 Ho1 138.053(10) 13_455 10_556 ?
U2 Sb2 Ho1 138.053(10) 13_455 10_556 ?
Sb2 Sb2 Ho1 38.252(10) 10_556 10_556 ?
U1 Sb2 Ho1 65.521(15) . 10_556 ?
Sb6 Sb2 Ho1 89.624(16) 5 10_556 ?
Sb6 Sb2 Ho1 89.624(16) 5_455 10_556 ?
Sb4 Sb2 Ho1 38.213(7) 13_455 10_556 ?
Sb4 Sb2 Ho1 38.213(7) 13 10_556 ?
Sb2 Sb2 Ho1 128.251(10) 2_565 10_556 ?
Sb2 Sb2 Ho1 90.0 1_655 10_556 ?
Sb2 Sb2 Ho1 90.0 1_455 10_556 ?
Sb3 Sb2 Ho1 169.461(10) 13 10_556 ?
Sb1 Sb2 Ho1 112.735(19) . 10_556 ?
Sb1 Sb2 U1 107.460(16) 13_455 10_556 ?
Sb1 Sb2 U1 107.460(16) 13 10_556 ?
Ho2 Sb2 U1 138.053(10) 13 10_556 ?
U2 Sb2 U1 138.053(10) 13 10_556 ?
Ho2 Sb2 U1 138.053(10) 13_455 10_556 ?
U2 Sb2 U1 138.053(10) 13_455 10_556 ?
Sb2 Sb2 U1 38.252(10) 10_556 10_556 ?
U1 Sb2 U1 65.521(15) . 10_556 ?
Sb6 Sb2 U1 89.624(16) 5 10_556 ?
Sb6 Sb2 U1 89.624(16) 5_455 10_556 ?
Sb4 Sb2 U1 38.213(7) 13_455 10_556 ?
Sb4 Sb2 U1 38.213(7) 13 10_556 ?
Sb2 Sb2 U1 128.251(10) 2_565 10_556 ?
Sb2 Sb2 U1 90.0 1_655 10_556 ?
Sb2 Sb2 U1 90.0 1_455 10_556 ?
Sb3 Sb2 U1 169.461(10) 13 10_556 ?
Sb1 Sb2 U1 112.735(19) . 10_556 ?
Ho1 Sb2 U1 0.000(4) 10_556 10_556 ?
Sb1 Sb2 Sb2 132.507(12) 13_455 9_566 ?
Sb1 Sb2 Sb2 132.507(12) 13 9_566 ?
Ho2 Sb2 Sb2 78.214(16) 13 9_566 ?
U2 Sb2 Sb2 78.214(16) 13 9_566 ?
Ho2 Sb2 Sb2 78.214(16) 13_455 9_566 ?
U2 Sb2 Sb2 78.214(16) 13_455 9_566 ?
Sb2 Sb2 Sb2 51.269(13) 10_556 9_566 ?
U1 Sb2 Sb2 155.042(16) . 9_566 ?
Sb6 Sb2 Sb2 38.341(9) 5 9_566 ?
Sb6 Sb2 Sb2 38.341(9) 5_455 9_566 ?
Sb4 Sb2 Sb2 108.316(18) 13_455 9_566 ?
Sb4 Sb2 Sb2 108.316(17) 13 9_566 ?
Sb2 Sb2 Sb2 38.730(12) 2_565 9_566 ?
Sb2 Sb2 Sb2 90.0 1_655 9_566 ?
Sb2 Sb2 Sb2 90.0 1_455 9_566 ?
Sb3 Sb2 Sb2 101.017(19) 13 9_566 ?
Sb1 Sb2 Sb2 157.744(14) . 9_566 ?
Ho1 Sb2 Sb2 89.52(2) 10_556 9_566 ?
U1 Sb2 Sb2 89.52(2) 10_556 9_566 ?
Sb1 Sb2 Sb2 159.199(11) 13_455 10_656 ?
Sb1 Sb2 Sb2 82.803(19) 13 10_656 ?
Ho2 Sb2 Sb2 77.522(15) 13 10_656 ?
U2 Sb2 Sb2 77.522(15) 13 10_656 ?
Ho2 Sb2 Sb2 141.178(10) 13_455 10_656 ?
U2 Sb2 Sb2 141.178(10) 13_455 10_656 ?
Sb2 Sb2 Sb2 51.654(11) 10_556 10_656 ?
U1 Sb2 Sb2 98.494(6) . 10_656 ?
Sb6 Sb2 Sb2 37.724(9) 5 10_656 ?
Sb6 Sb2 Sb2 100.489(18) 5_455 10_656 ?
Sb4 Sb2 Sb2 98.929(15) 13_455 10_656 ?
Sb4 Sb2 Sb2 47.596(11) 13 10_656 ?
Sb2 Sb2 Sb2 90.0 2_565 10_656 ?
Sb2 Sb2 Sb2 38.346(11) 1_655 10_656 ?
Sb2 Sb2 Sb2 141.653(12) 1_455 10_656 ?
Sb3 Sb2 Sb2 123.315(11) 13 10_656 ?
Sb1 Sb2 Sb2 122.858(11) . 10_656 ?
Ho1 Sb2 Sb2 60.843(11) 10_556 10_656 ?
U1 Sb2 Sb2 60.843(11) 10_556 10_656 ?
Sb2 Sb2 Sb2 67.159(11) 9_566 10_656 ?
Sb1 Sb2 Sb2 82.803(18) 13_455 10_456 ?
Sb1 Sb2 Sb2 159.199(10) 13 10_456 ?
Ho2 Sb2 Sb2 141.178(10) 13 10_456 ?
U2 Sb2 Sb2 141.178(10) 13 10_456 ?
Ho2 Sb2 Sb2 77.522(15) 13_455 10_456 ?
U2 Sb2 Sb2 77.522(15) 13_455 10_456 ?
Sb2 Sb2 Sb2 51.654(12) 10_556 10_456 ?
U1 Sb2 Sb2 98.494(5) . 10_456 ?
Sb6 Sb2 Sb2 100.489(18) 5 10_456 ?
Sb6 Sb2 Sb2 37.724(9) 5_455 10_456 ?
Sb4 Sb2 Sb2 47.596(11) 13_455 10_456 ?
Sb4 Sb2 Sb2 98.929(15) 13 10_456 ?
Sb2 Sb2 Sb2 90.0 2_565 10_456 ?
Sb2 Sb2 Sb2 141.653(12) 1_655 10_456 ?
Sb2 Sb2 Sb2 38.346(11) 1_455 10_456 ?
Sb3 Sb2 Sb2 123.315(10) 13 10_456 ?
Sb1 Sb2 Sb2 122.858(11) . 10_456 ?
Ho1 Sb2 Sb2 60.843(11) 10_556 10_456 ?
U1 Sb2 Sb2 60.843(11) 10_556 10_456 ?
Sb2 Sb2 Sb2 67.159(11) 9_566 10_456 ?
Sb2 Sb2 Sb2 103.31(2) 10_656 10_456 ?
Sb1 Sb2 U1 33.600(10) 13_455 1_455 ?
Sb1 Sb2 U1 102.983(17) 13 1_455 ?
Ho2 Sb2 U1 143.865(14) 13 1_455 ?
U2 Sb2 U1 143.865(14) 13 1_455 ?
Ho2 Sb2 U1 79.329(16) 13_455 1_455 ?
U2 Sb2 U1 79.329(16) 13_455 1_455 ?
Sb2 Sb2 U1 98.526(6) 10_556 1_455 ?
U1 Sb2 U1 51.482(10) . 1_455 ?
Sb6 Sb2 U1 158.155(11) 5 1_455 ?
Sb6 Sb2 U1 87.563(16) 5_455 1_455 ?
Sb4 Sb2 U1 37.022(8) 13_455 1_455 ?
Sb4 Sb2 U1 91.673(18) 13 1_455 ?
Sb2 Sb2 U1 127.219(9) 2_565 1_455 ?
Sb2 Sb2 U1 141.482(9) 1_655 1_455 ?
Sb2 Sb2 U1 38.518(10) 1_455 1_455 ?
Sb3 Sb2 U1 98.630(9) 13 1_455 ?
Sb1 Sb2 U1 64.975(8) . 1_455 ?
Ho1 Sb2 U1 75.045(11) 10_556 1_455 ?
U1 Sb2 U1 75.045(11) 10_556 1_455 ?
Sb2 Sb2 U1 124.375(10) 9_566 1_455 ?
Sb2 Sb2 U1 134.878(11) 10_656 1_455 ?
Sb2 Sb2 U1 58.557(12) 10_456 1_455 ?
Sb1 Sb2 Ho1 33.600(10) 13_455 1_455 ?
Sb1 Sb2 Ho1 102.983(17) 13 1_455 ?
Ho2 Sb2 Ho1 143.865(14) 13 1_455 ?
U2 Sb2 Ho1 143.865(14) 13 1_455 ?
Ho2 Sb2 Ho1 79.329(16) 13_455 1_455 ?
U2 Sb2 Ho1 79.329(16) 13_455 1_455 ?
Sb2 Sb2 Ho1 98.526(6) 10_556 1_455 ?
U1 Sb2 Ho1 51.482(10) . 1_455 ?
Sb6 Sb2 Ho1 158.155(11) 5 1_455 ?
Sb6 Sb2 Ho1 87.563(16) 5_455 1_455 ?
Sb4 Sb2 Ho1 37.022(8) 13_455 1_455 ?
Sb4 Sb2 Ho1 91.673(18) 13 1_455 ?
Sb2 Sb2 Ho1 127.219(9) 2_565 1_455 ?
Sb2 Sb2 Ho1 141.482(9) 1_655 1_455 ?
Sb2 Sb2 Ho1 38.518(10) 1_455 1_455 ?
Sb3 Sb2 Ho1 98.630(9) 13 1_455 ?
Sb1 Sb2 Ho1 64.975(8) . 1_455 ?
Ho1 Sb2 Ho1 75.045(11) 10_556 1_455 ?
U1 Sb2 Ho1 75.045(11) 10_556 1_455 ?
Sb2 Sb2 Ho1 124.375(10) 9_566 1_455 ?
Sb2 Sb2 Ho1 134.878(11) 10_656 1_455 ?
Sb2 Sb2 Ho1 58.557(12) 10_456 1_455 ?
U1 Sb2 Ho1 0.000(4) 1_455 1_455 ?
Sb1 Sb2 U1 102.983(17) 13_455 1_655 ?
Sb1 Sb2 U1 33.600(10) 13 1_655 ?
Ho2 Sb2 U1 79.329(16) 13 1_655 ?
U2 Sb2 U1 79.329(16) 13 1_655 ?
Ho2 Sb2 U1 143.865(14) 13_455 1_655 ?
U2 Sb2 U1 143.865(14) 13_455 1_655 ?
Sb2 Sb2 U1 98.526(5) 10_556 1_655 ?
U1 Sb2 U1 51.482(9) . 1_655 ?
Sb6 Sb2 U1 87.563(16) 5 1_655 ?
Sb6 Sb2 U1 158.155(11) 5_455 1_655 ?
Sb4 Sb2 U1 91.673(18) 13_455 1_655 ?
Sb4 Sb2 U1 37.022(8) 13 1_655 ?
Sb2 Sb2 U1 127.219(9) 2_565 1_655 ?
Sb2 Sb2 U1 38.518(10) 1_655 1_655 ?
Sb2 Sb2 U1 141.482(9) 1_455 1_655 ?
Sb3 Sb2 U1 98.630(10) 13 1_655 ?
Sb1 Sb2 U1 64.975(8) . 1_655 ?
Ho1 Sb2 U1 75.045(10) 10_556 1_655 ?
U1 Sb2 U1 75.045(10) 10_556 1_655 ?
Sb2 Sb2 U1 124.375(9) 9_566 1_655 ?
Sb2 Sb2 U1 58.557(12) 10_656 1_655 ?
Sb2 Sb2 U1 134.878(11) 10_456 1_655 ?
U1 Sb2 U1 102.963(19) 1_455 1_655 ?
Ho1 Sb2 U1 102.963(19) 1_455 1_655 ?
Sb1 Sb2 Ho1 102.983(17) 13_455 1_655 ?
Sb1 Sb2 Ho1 33.600(10) 13 1_655 ?
Ho2 Sb2 Ho1 79.329(16) 13 1_655 ?
U2 Sb2 Ho1 79.329(16) 13 1_655 ?
Ho2 Sb2 Ho1 143.865(14) 13_455 1_655 ?
U2 Sb2 Ho1 143.865(14) 13_455 1_655 ?
Sb2 Sb2 Ho1 98.526(5) 10_556 1_655 ?
U1 Sb2 Ho1 51.482(9) . 1_655 ?
Sb6 Sb2 Ho1 87.563(16) 5 1_655 ?
Sb6 Sb2 Ho1 158.155(11) 5_455 1_655 ?
Sb4 Sb2 Ho1 91.673(18) 13_455 1_655 ?
Sb4 Sb2 Ho1 37.022(8) 13 1_655 ?
Sb2 Sb2 Ho1 127.219(9) 2_565 1_655 ?
Sb2 Sb2 Ho1 38.518(10) 1_655 1_655 ?
Sb2 Sb2 Ho1 141.482(9) 1_455 1_655 ?
Sb3 Sb2 Ho1 98.630(10) 13 1_655 ?
Sb1 Sb2 Ho1 64.975(8) . 1_655 ?
Ho1 Sb2 Ho1 75.045(10) 10_556 1_655 ?
U1 Sb2 Ho1 75.045(10) 10_556 1_655 ?
Sb2 Sb2 Ho1 124.375(9) 9_566 1_655 ?
Sb2 Sb2 Ho1 58.557(12) 10_656 1_655 ?
Sb2 Sb2 Ho1 134.878(11) 10_456 1_655 ?
U1 Sb2 Ho1 102.963(19) 1_455 1_655 ?
Ho1 Sb2 Ho1 102.963(19) 1_455 1_655 ?
U1 Sb2 Ho1 0.000(6) 1_655 1_655 ?
Sb1 Sb2 Sb5 82.317(14) 13_455 5_445 ?
Sb1 Sb2 Sb5 82.317(14) 13 5_445 ?
Ho2 Sb2 Sb5 137.078(9) 13 5_445 ?
U2 Sb2 Sb5 137.078(9) 13 5_445 ?
Ho2 Sb2 Sb5 137.078(10) 13_455 5_445 ?
U2 Sb2 Sb5 137.078(10) 13_455 5_445 ?
Sb2 Sb2 Sb5 72.725(6) 10_556 5_445 ?
U1 Sb2 Sb5 31.048(11) . 5_445 ?
Sb6 Sb2 Sb5 116.010(13) 5 5_445 ?
Sb6 Sb2 Sb5 116.010(13) 5_455 5_445 ?
Sb4 Sb2 Sb5 33.969(9) 13_455 5_445 ?
Sb4 Sb2 Sb5 33.969(10) 13 5_445 ?
Sb2 Sb2 Sb5 162.724(7) 2_565 5_445 ?
Sb2 Sb2 Sb5 90.0 1_655 5_445 ?
Sb2 Sb2 Sb5 90.0 1_455 5_445 ?
Sb3 Sb2 Sb5 134.988(9) 13 5_445 ?
Sb1 Sb2 Sb5 78.262(15) . 5_445 ?
Ho1 Sb2 Sb5 34.473(5) 10_556 5_445 ?
U1 Sb2 Sb5 34.473(5) 10_556 5_445 ?
Sb2 Sb2 Sb5 123.994(18) 9_566 5_445 ?
Sb2 Sb2 Sb5 79.383(6) 10_656 5_445 ?
Sb2 Sb2 Sb5 79.383(6) 10_456 5_445 ?
U1 Sb2 Sb5 57.754(10) 1_455 5_445 ?
Ho1 Sb2 Sb5 57.754(10) 1_455 5_445 ?
U1 Sb2 Sb5 57.754(10) 1_655 5_445 ?
Ho1 Sb2 Sb5 57.754(10) 1_655 5_445 ?
Sb1 Sb2 Ho1 30.764(9) 13_455 13_455 ?
Sb1 Sb2 Ho1 69.284(17) 13 13_455 ?
Ho2 Sb2 Ho1 79.578(15) 13 13_455 ?
U2 Sb2 Ho1 79.578(15) 13 13_455 ?
Ho2 Sb2 Ho1 49.046(9) 13_455 13_455 ?
U2 Sb2 Ho1 49.046(9) 13_455 13_455 ?
Sb2 Sb2 Ho1 158.036(7) 10_556 13_455 ?
U1 Sb2 Ho1 77.003(9) . 13_455 ?
Sb6 Sb2 Ho1 133.607(11) 5 13_455 ?
Sb6 Sb2 Ho1 103.044(14) 5_455 13_455 ?
Sb4 Sb2 Ho1 100.783(12) 13_455 13_455 ?
Sb4 Sb2 Ho1 125.640(12) 13 13_455 ?
Sb2 Sb2 Ho1 90.243(5) 2_565 13_455 ?
Sb2 Sb2 Ho1 111.963(7) 1_655 13_455 ?
Sb2 Sb2 Ho1 68.038(7) 1_455 13_455 ?
Sb3 Sb2 Ho1 35.009(9) 13 13_455 ?
Sb1 Sb2 Ho1 35.601(10) . 13_455 ?
Ho1 Sb2 Ho1 136.525(11) 10_556 13_455 ?
U1 Sb2 Ho1 136.525(11) 10_556 13_455 ?
Sb2 Sb2 Ho1 125.701(14) 9_566 13_455 ?
Sb2 Sb2 Ho1 150.308(9) 10_656 13_455 ?
Sb2 Sb2 Ho1 106.384(17) 10_456 13_455 ?
U1 Sb2 Ho1 64.363(7) 1_455 13_455 ?
Ho1 Sb2 Ho1 64.363(7) 1_455 13_455 ?
U1 Sb2 Ho1 98.776(11) 1_655 13_455 ?
Ho1 Sb2 Ho1 98.776(11) 1_655 13_455 ?
Sb5 Sb2 Ho1 105.745(8) 5_445 13_455 ?
Sb1 Sb2 U1 30.764(9) 13_455 13_455 ?
Sb1 Sb2 U1 69.284(17) 13 13_455 ?
Ho2 Sb2 U1 79.578(15) 13 13_455 ?
U2 Sb2 U1 79.578(15) 13 13_455 ?
Ho2 Sb2 U1 49.046(9) 13_455 13_455 ?
U2 Sb2 U1 49.046(9) 13_455 13_455 ?
Sb2 Sb2 U1 158.036(7) 10_556 13_455 ?
U1 Sb2 U1 77.003(9) . 13_455 ?
Sb6 Sb2 U1 133.607(11) 5 13_455 ?
Sb6 Sb2 U1 103.044(14) 5_455 13_455 ?
Sb4 Sb2 U1 100.783(12) 13_455 13_455 ?
Sb4 Sb2 U1 125.640(12) 13 13_455 ?
Sb2 Sb2 U1 90.243(5) 2_565 13_455 ?
Sb2 Sb2 U1 111.963(7) 1_655 13_455 ?
Sb2 Sb2 U1 68.038(7) 1_455 13_455 ?
Sb3 Sb2 U1 35.009(9) 13 13_455 ?
Sb1 Sb2 U1 35.601(10) . 13_455 ?
Ho1 Sb2 U1 136.525(11) 10_556 13_455 ?
U1 Sb2 U1 136.525(11) 10_556 13_455 ?
Sb2 Sb2 U1 125.701(14) 9_566 13_455 ?
Sb2 Sb2 U1 150.308(9) 10_656 13_455 ?
Sb2 Sb2 U1 106.384(17) 10_456 13_455 ?
U1 Sb2 U1 64.363(7) 1_455 13_455 ?
Ho1 Sb2 U1 64.363(7) 1_455 13_455 ?
U1 Sb2 U1 98.776(11) 1_655 13_455 ?
Ho1 Sb2 U1 98.776(11) 1_655 13_455 ?
Sb5 Sb2 U1 105.745(8) 5_445 13_455 ?
Ho1 Sb2 U1 0.000(5) 13_455 13_455 ?
Ho2 Sb3 U2 0.000(7) 1_655 1_655 ?
Ho2 Sb3 U2 81.41(2) 1_655 . ?
U2 Sb3 U2 81.41(2) 1_655 . ?
Ho2 Sb3 Ho1 82.678(14) 1_655 1_655 ?
U2 Sb3 Ho1 82.678(14) 1_655 1_655 ?
U2 Sb3 Ho1 136.219(12) . 1_655 ?
Ho2 Sb3 U1 82.678(14) 1_655 1_655 ?
U2 Sb3 U1 82.678(14) 1_655 1_655 ?
U2 Sb3 U1 136.219(12) . 1_655 ?
Ho1 Sb3 U1 0.000(10) 1_655 1_655 ?
Ho2 Sb3 Ho1 136.219(12) 1_655 2 ?
U2 Sb3 Ho1 136.219(12) 1_655 2 ?
U2 Sb3 Ho1 82.678(14) . 2 ?
Ho1 Sb3 Ho1 133.82(2) 1_655 2 ?
U1 Sb3 Ho1 133.82(2) 1_655 2 ?
Ho2 Sb3 U1 136.219(12) 1_655 2 ?
U2 Sb3 U1 136.219(12) 1_655 2 ?
U2 Sb3 U1 82.678(14) . 2 ?
Ho1 Sb3 U1 133.82(2) 1_655 2 ?
U1 Sb3 U1 133.82(2) 1_655 2 ?
Ho1 Sb3 U1 0.000(6) 2 2 ?
Ho2 Sb3 Ho1 82.678(14) 1_655 2_655 ?
U2 Sb3 Ho1 82.678(14) 1_655 2_655 ?
U2 Sb3 Ho1 136.219(12) . 2_655 ?
Ho1 Sb3 Ho1 81.038(18) 1_655 2_655 ?
U1 Sb3 Ho1 81.038(18) 1_655 2_655 ?
Ho1 Sb3 Ho1 81.270(19) 2 2_655 ?
U1 Sb3 Ho1 81.270(19) 2 2_655 ?
Ho2 Sb3 U1 82.678(14) 1_655 2_655 ?
U2 Sb3 U1 82.678(14) 1_655 2_655 ?
U2 Sb3 U1 136.219(12) . 2_655 ?
Ho1 Sb3 U1 81.038(18) 1_655 2_655 ?
U1 Sb3 U1 81.038(18) 1_655 2_655 ?
Ho1 Sb3 U1 81.270(19) 2 2_655 ?
U1 Sb3 U1 81.270(19) 2 2_655 ?
Ho1 Sb3 U1 0.000(10) 2_655 2_655 ?
Ho2 Sb3 U1 136.218(12) 1_655 . ?
U2 Sb3 U1 136.218(12) 1_655 . ?
U2 Sb3 U1 82.678(14) . . ?
Ho1 Sb3 U1 81.270(19) 1_655 . ?
U1 Sb3 U1 81.270(19) 1_655 . ?
Ho1 Sb3 U1 81.039(18) 2 . ?
U1 Sb3 U1 81.039(18) 2 . ?
Ho1 Sb3 U1 133.83(2) 2_655 . ?
U1 Sb3 U1 133.83(2) 2_655 . ?
Ho2 Sb3 Sb3 49.295(12) 1_655 1_655 ?
U2 Sb3 Sb3 49.295(12) 1_655 1_655 ?
U2 Sb3 Sb3 130.705(12) . 1_655 ?
Ho1 Sb3 Sb3 49.365(10) 1_655 1_655 ?
U1 Sb3 Sb3 49.365(10) 1_655 1_655 ?
Ho1 Sb3 Sb3 130.635(10) 2 1_655 ?
U1 Sb3 Sb3 130.635(10) 2 1_655 ?
Ho1 Sb3 Sb3 49.365(10) 2_655 1_655 ?
U1 Sb3 Sb3 49.365(10) 2_655 1_655 ?
U1 Sb3 Sb3 130.635(9) . 1_655 ?
Ho2 Sb3 Sb3 130.705(12) 1_655 1_455 ?
U2 Sb3 Sb3 130.705(12) 1_655 1_455 ?
U2 Sb3 Sb3 49.295(12) . 1_455 ?
Ho1 Sb3 Sb3 130.635(9) 1_655 1_455 ?
U1 Sb3 Sb3 130.635(9) 1_655 1_455 ?
Ho1 Sb3 Sb3 49.365(10) 2 1_455 ?
U1 Sb3 Sb3 49.365(10) 2 1_455 ?
Ho1 Sb3 Sb3 130.635(10) 2_655 1_455 ?
U1 Sb3 Sb3 130.635(10) 2_655 1_455 ?
U1 Sb3 Sb3 49.365(10) . 1_455 ?
Sb3 Sb3 Sb3 180.0 1_655 1_455 ?
Ho2 Sb3 Sb1 88.880(16) 1_655 2 ?
U2 Sb3 Sb1 88.880(16) 1_655 2 ?
U2 Sb3 Sb1 48.194(10) . 2 ?
Ho1 Sb3 Sb1 169.104(7) 1_655 2 ?
U1 Sb3 Sb1 169.104(7) 1_655 2 ?
Ho1 Sb3 Sb1 51.169(13) 2 2 ?
U1 Sb3 Sb1 51.169(13) 2 2 ?
Ho1 Sb3 Sb1 91.095(17) 2_655 2 ?
U1 Sb3 Sb1 91.095(17) 2_655 2 ?
U1 Sb3 Sb1 109.623(16) . 2 ?
Sb3 Sb3 Sb1 119.742(8) 1_655 2 ?
Sb3 Sb3 Sb1 60.259(8) 1_455 2 ?
Ho2 Sb3 Sb1 48.194(10) 1_655 2_655 ?
U2 Sb3 Sb1 48.194(10) 1_655 2_655 ?
U2 Sb3 Sb1 88.879(16) . 2_655 ?
Ho1 Sb3 Sb1 109.623(16) 1_655 2_655 ?
U1 Sb3 Sb1 109.623(16) 1_655 2_655 ?
Ho1 Sb3 Sb1 91.095(16) 2 2_655 ?
U1 Sb3 Sb1 91.095(16) 2 2_655 ?
Ho1 Sb3 Sb1 51.169(13) 2_655 2_655 ?
U1 Sb3 Sb1 51.169(13) 2_655 2_655 ?
U1 Sb3 Sb1 169.104(7) . 2_655 ?
Sb3 Sb3 Sb1 60.259(8) 1_655 2_655 ?
Sb3 Sb3 Sb1 119.742(8) 1_455 2_655 ?
Sb1 Sb3 Sb1 59.483(16) 2 2_655 ?
Ho2 Sb3 Sb1 48.194(10) 1_655 1_655 ?
U2 Sb3 Sb1 48.194(10) 1_655 1_655 ?
U2 Sb3 Sb1 88.880(16) . 1_655 ?
Ho1 Sb3 Sb1 51.169(13) 1_655 1_655 ?
U1 Sb3 Sb1 51.169(13) 1_655 1_655 ?
Ho1 Sb3 Sb1 169.104(7) 2 1_655 ?
U1 Sb3 Sb1 169.104(7) 2 1_655 ?
Ho1 Sb3 Sb1 109.623(16) 2_655 1_655 ?
U1 Sb3 Sb1 109.623(16) 2_655 1_655 ?
U1 Sb3 Sb1 91.094(16) . 1_655 ?
Sb3 Sb3 Sb1 60.259(8) 1_655 1_655 ?
Sb3 Sb3 Sb1 119.742(8) 1_455 1_655 ?
Sb1 Sb3 Sb1 126.18(2) 2 1_655 ?
Sb1 Sb3 Sb1 95.633(19) 2_655 1_655 ?
Ho2 Sb3 Sb1 88.879(16) 1_655 . ?
U2 Sb3 Sb1 88.879(16) 1_655 . ?
U2 Sb3 Sb1 48.194(9) . . ?
Ho1 Sb3 Sb1 91.095(16) 1_655 . ?
U1 Sb3 Sb1 91.095(16) 1_655 . ?
Ho1 Sb3 Sb1 109.623(16) 2 . ?
U1 Sb3 Sb1 109.623(16) 2 . ?
Ho1 Sb3 Sb1 169.103(7) 2_655 . ?
U1 Sb3 Sb1 169.103(7) 2_655 . ?
U1 Sb3 Sb1 51.168(13) . . ?
Sb3 Sb3 Sb1 119.741(8) 1_655 . ?
Sb3 Sb3 Sb1 60.259(8) 1_455 . ?
Sb1 Sb3 Sb1 95.633(19) 2 . ?
Sb1 Sb3 Sb1 126.18(2) 2_655 . ?
Sb1 Sb3 Sb1 59.482(16) 1_655 . ?
Ho2 Sb3 Sb5 109.860(18) 1_655 5_545 ?
U2 Sb3 Sb5 109.860(18) 1_655 5_545 ?
U2 Sb3 Sb5 168.730(10) . 5_545 ?
Ho1 Sb3 Sb5 48.581(10) 1_655 5_545 ?
U1 Sb3 Sb5 48.581(10) 1_655 5_545 ?
Ho1 Sb3 Sb5 88.769(17) 2 5_545 ?
U1 Sb3 Sb5 88.769(17) 2 5_545 ?
Ho1 Sb3 Sb5 48.581(9) 2_655 5_545 ?
U1 Sb3 Sb5 48.581(9) 2_655 5_545 ?
U1 Sb3 Sb5 88.770(17) . 5_545 ?
Sb3 Sb3 Sb5 60.565(9) 1_655 5_545 ?
Sb3 Sb3 Sb5 119.435(8) 1_455 5_545 ?
Sb1 Sb3 Sb5 129.639(11) 2 5_545 ?
Sb1 Sb3 Sb5 98.648(13) 2_655 5_545 ?
Sb1 Sb3 Sb5 98.648(12) 1_655 5_545 ?
Sb1 Sb3 Sb5 129.639(11) . 5_545 ?
Ho2 Sb3 Sb5 168.730(10) 1_655 5_445 ?
U2 Sb3 Sb5 168.730(10) 1_655 5_445 ?
U2 Sb3 Sb5 109.860(18) . 5_445 ?
Ho1 Sb3 Sb5 88.769(17) 1_655 5_445 ?
U1 Sb3 Sb5 88.769(17) 1_655 5_445 ?
Ho1 Sb3 Sb5 48.581(9) 2 5_445 ?
U1 Sb3 Sb5 48.581(9) 2 5_445 ?
Ho1 Sb3 Sb5 88.769(17) 2_655 5_445 ?
U1 Sb3 Sb5 88.769(17) 2_655 5_445 ?
U1 Sb3 Sb5 48.582(10) . 5_445 ?
Sb3 Sb3 Sb5 119.435(9) 1_655 5_445 ?
Sb3 Sb3 Sb5 60.565(9) 1_455 5_445 ?
Sb1 Sb3 Sb5 98.648(13) 2 5_445 ?
Sb1 Sb3 Sb5 129.639(11) 2_655 5_445 ?
Sb1 Sb3 Sb5 129.639(11) 1_655 5_445 ?
Sb1 Sb3 Sb5 98.648(12) . 5_445 ?
Sb5 Sb3 Sb5 58.870(17) 5_545 5_445 ?
Ho2 Sb3 Sb1 90.337(7) 1_655 14_545 ?
U2 Sb3 Sb1 90.337(7) 1_655 14_545 ?
U2 Sb3 Sb1 90.337(7) . 14_545 ?
Ho1 Sb3 Sb1 130.289(11) 1_655 14_545 ?
U1 Sb3 Sb1 130.289(11) 1_655 14_545 ?
Ho1 Sb3 Sb1 49.253(9) 2 14_545 ?
U1 Sb3 Sb1 49.253(9) 2 14_545 ?
Ho1 Sb3 Sb1 49.253(9) 2_655 14_545 ?
U1 Sb3 Sb1 49.253(9) 2_655 14_545 ?
U1 Sb3 Sb1 130.290(11) . 14_545 ?
Sb3 Sb3 Sb1 90.0 1_655 14_545 ?
Sb3 Sb3 Sb1 90.0 1_455 14_545 ?
Sb1 Sb3 Sb1 42.484(10) 2 14_545 ?
Sb1 Sb3 Sb1 42.484(10) 2_655 14_545 ?
Sb1 Sb3 Sb1 138.115(12) 1_655 14_545 ?
Sb1 Sb3 Sb1 138.115(12) . 14_545 ?
Sb5 Sb3 Sb1 89.613(8) 5_545 14_545 ?
Sb5 Sb3 Sb1 89.613(8) 5_445 14_545 ?
Ho2 Sb3 Sb1 90.337(7) 1_655 13 ?
U2 Sb3 Sb1 90.337(7) 1_655 13 ?
U2 Sb3 Sb1 90.337(7) . 13 ?
Ho1 Sb3 Sb1 49.253(10) 1_655 13 ?
U1 Sb3 Sb1 49.253(10) 1_655 13 ?
Ho1 Sb3 Sb1 130.289(12) 2 13 ?
U1 Sb3 Sb1 130.289(12) 2 13 ?
Ho1 Sb3 Sb1 130.289(11) 2_655 13 ?
U1 Sb3 Sb1 130.289(11) 2_655 13 ?
U1 Sb3 Sb1 49.252(9) . 13 ?
Sb3 Sb3 Sb1 90.0 1_655 13 ?
Sb3 Sb3 Sb1 90.0 1_455 13 ?
Sb1 Sb3 Sb1 138.115(12) 2 13 ?
Sb1 Sb3 Sb1 138.115(12) 2_655 13 ?
Sb1 Sb3 Sb1 42.484(10) 1_655 13 ?
Sb1 Sb3 Sb1 42.484(10) . 13 ?
Sb5 Sb3 Sb1 89.613(8) 5_545 13 ?
Sb5 Sb3 Sb1 89.613(8) 5_445 13 ?
Sb1 Sb3 Sb1 179.112(17) 14_545 13 ?
Ho2 Sb3 Sb4 129.517(10) 1_655 13 ?
U2 Sb3 Sb4 129.517(10) 1_655 13 ?
U2 Sb3 Sb4 129.518(10) . 13 ?
Ho1 Sb3 Sb4 46.977(10) 1_655 13 ?
U1 Sb3 Sb4 46.977(10) 1_655 13 ?
Ho1 Sb3 Sb4 91.375(17) 2 13 ?
U1 Sb3 Sb4 91.375(17) 2 13 ?
Ho1 Sb3 Sb4 91.375(18) 2_655 13 ?
U1 Sb3 Sb4 91.375(18) 2_655 13 ?
U1 Sb3 Sb4 46.977(10) . 13 ?
Sb3 Sb3 Sb4 90.0 1_655 13 ?
Sb3 Sb3 Sb4 90.0 1_455 13 ?
Sb1 Sb3 Sb4 141.504(11) 2 13 ?
Sb1 Sb3 Sb4 141.504(11) 2_655 13 ?
Sb1 Sb3 Sb4 88.688(16) 1_655 13 ?
Sb1 Sb3 Sb4 88.689(15) . 13 ?
Sb5 Sb3 Sb4 43.028(11) 5_545 13 ?
Sb5 Sb3 Sb4 43.028(11) 5_445 13 ?
Sb1 Sb3 Sb4 122.481(16) 14_545 13 ?
Sb1 Sb3 Sb4 56.630(12) 13 13 ?
Ho2 Sb3 Sb4 129.517(11) 1_655 5_545 ?
U2 Sb3 Sb4 129.517(11) 1_655 5_545 ?
U2 Sb3 Sb4 129.518(11) . 5_545 ?
Ho1 Sb3 Sb4 91.375(18) 1_655 5_545 ?
U1 Sb3 Sb4 91.375(18) 1_655 5_545 ?
Ho1 Sb3 Sb4 46.977(10) 2 5_545 ?
U1 Sb3 Sb4 46.977(10) 2 5_545 ?
Ho1 Sb3 Sb4 46.977(10) 2_655 5_545 ?
U1 Sb3 Sb4 46.977(10) 2_655 5_545 ?
U1 Sb3 Sb4 91.376(17) . 5_545 ?
Sb3 Sb3 Sb4 90.0 1_655 5_545 ?
Sb3 Sb3 Sb4 90.0 1_455 5_545 ?
Sb1 Sb3 Sb4 88.688(15) 2 5_545 ?
Sb1 Sb3 Sb4 88.688(15) 2_655 5_545 ?
Sb1 Sb3 Sb4 141.504(12) 1_655 5_545 ?
Sb1 Sb3 Sb4 141.504(12) . 5_545 ?
Sb5 Sb3 Sb4 43.028(11) 5_545 5_545 ?
Sb5 Sb3 Sb4 43.028(11) 5_445 5_545 ?
Sb1 Sb3 Sb4 56.630(12) 14_545 5_545 ?
Sb1 Sb3 Sb4 122.481(16) 13 5_545 ?
Sb4 Sb3 Sb4 65.85(2) 13 5_545 ?
Ho2 Sb3 Sb2 47.847(12) 1_655 14_545 ?
U2 Sb3 Sb2 47.847(12) 1_655 14_545 ?
U2 Sb3 Sb2 47.847(12) . 14_545 ?
Ho1 Sb3 Sb2 130.489(12) 1_655 14_545 ?
U1 Sb3 Sb2 130.489(12) 1_655 14_545 ?
Ho1 Sb3 Sb2 92.580(14) 2 14_545 ?
U1 Sb3 Sb2 92.580(14) 2 14_545 ?
Ho1 Sb3 Sb2 92.580(14) 2_655 14_545 ?
U1 Sb3 Sb2 92.580(14) 2_655 14_545 ?
U1 Sb3 Sb2 130.488(12) . 14_545 ?
Sb3 Sb3 Sb2 90.0 1_655 14_545 ?
Sb3 Sb3 Sb2 90.0 1_455 14_545 ?
Sb1 Sb3 Sb2 41.819(8) 2 14_545 ?
Sb1 Sb3 Sb2 41.819(8) 2_655 14_545 ?
Sb1 Sb3 Sb2 86.787(17) 1_655 14_545 ?
Sb1 Sb3 Sb2 86.786(17) . 14_545 ?
Sb5 Sb3 Sb2 140.445(10) 5_545 14_545 ?
Sb5 Sb3 Sb2 140.445(9) 5_445 14_545 ?
Sb1 Sb3 Sb2 62.731(11) 14_545 14_545 ?
Sb1 Sb3 Sb2 118.157(14) 13 14_545 ?
Sb4 Sb3 Sb2 174.788(11) 13 14_545 ?
Sb4 Sb3 Sb2 119.361(17) 5_545 14_545 ?
Ho2 Sb3 Sb2 47.847(12) 1_655 13 ?
U2 Sb3 Sb2 47.847(12) 1_655 13 ?
U2 Sb3 Sb2 47.847(12) . 13 ?
Ho1 Sb3 Sb2 92.580(14) 1_655 13 ?
U1 Sb3 Sb2 92.580(14) 1_655 13 ?
Ho1 Sb3 Sb2 130.489(12) 2 13 ?
U1 Sb3 Sb2 130.489(12) 2 13 ?
Ho1 Sb3 Sb2 130.489(12) 2_655 13 ?
U1 Sb3 Sb2 130.489(12) 2_655 13 ?
U1 Sb3 Sb2 92.579(14) . 13 ?
Sb3 Sb3 Sb2 90.0 1_655 13 ?
Sb3 Sb3 Sb2 90.0 1_455 13 ?
Sb1 Sb3 Sb2 86.786(17) 2 13 ?
Sb1 Sb3 Sb2 86.786(17) 2_655 13 ?
Sb1 Sb3 Sb2 41.819(8) 1_655 13 ?
Sb1 Sb3 Sb2 41.819(8) . 13 ?
Sb5 Sb3 Sb2 140.445(9) 5_545 13 ?
Sb5 Sb3 Sb2 140.445(9) 5_445 13 ?
Sb1 Sb3 Sb2 118.157(14) 14_545 13 ?
Sb1 Sb3 Sb2 62.731(11) 13 13 ?
Sb4 Sb3 Sb2 119.361(17) 13 13 ?
Sb4 Sb3 Sb2 174.788(11) 5_545 13 ?
Sb2 Sb3 Sb2 55.427(18) 14_545 13 ?
Ho2 Sb3 Sb6 61.247(18) 1_655 . ?
U2 Sb3 Sb6 61.247(18) 1_655 . ?
U2 Sb3 Sb6 20.163(6) . . ?
Ho1 Sb3 Sb6 126.564(11) 1_655 . ?
U1 Sb3 Sb6 126.564(11) 1_655 . ?
Ho1 Sb3 Sb6 97.972(13) 2 . ?
U1 Sb3 Sb6 97.972(13) 2 . ?
Ho1 Sb3 Sb6 126.564(11) 2_655 . ?
U1 Sb3 Sb6 126.564(11) 2_655 . ?
U1 Sb3 Sb6 97.971(13) . . ?
Sb3 Sb3 Sb6 110.542(7) 1_655 . ?
Sb3 Sb3 Sb6 69.458(7) 1_455 . ?
Sb1 Sb3 Sb6 53.283(10) 2 . ?
Sb1 Sb3 Sb6 75.539(13) 2_655 . ?
Sb1 Sb3 Sb6 75.539(13) 1_655 . ?
Sb1 Sb3 Sb6 53.282(10) . . ?
Sb5 Sb3 Sb6 171.107(6) 5_545 . ?
Sb5 Sb3 Sb6 130.023(15) 5_445 . ?
Sb1 Sb3 Sb6 90.416(8) 14_545 . ?
Sb1 Sb3 Sb6 90.416(8) 13 . ?
Sb4 Sb3 Sb6 141.814(10) 13 . ?
Sb4 Sb3 Sb6 141.814(10) 5_545 . ?
Sb2 Sb3 Sb6 34.004(9) 14_545 . ?
Sb2 Sb3 Sb6 34.004(9) 13 . ?
Ho2 Sb3 Sb6 20.163(6) 1_655 1_655 ?
U2 Sb3 Sb6 20.163(6) 1_655 1_655 ?
U2 Sb3 Sb6 61.247(18) . 1_655 ?
Ho1 Sb3 Sb6 97.972(14) 1_655 1_655 ?
U1 Sb3 Sb6 97.972(14) 1_655 1_655 ?
Ho1 Sb3 Sb6 126.564(11) 2 1_655 ?
U1 Sb3 Sb6 126.564(11) 2 1_655 ?
Ho1 Sb3 Sb6 97.972(14) 2_655 1_655 ?
U1 Sb3 Sb6 97.972(14) 2_655 1_655 ?
U1 Sb3 Sb6 126.563(11) . 1_655 ?
Sb3 Sb3 Sb6 69.458(7) 1_655 1_655 ?
Sb3 Sb3 Sb6 110.542(7) 1_455 1_655 ?
Sb1 Sb3 Sb6 75.539(13) 2 1_655 ?
Sb1 Sb3 Sb6 53.283(10) 2_655 1_655 ?
Sb1 Sb3 Sb6 53.283(10) 1_655 1_655 ?
Sb1 Sb3 Sb6 75.538(14) . 1_655 ?
Sb5 Sb3 Sb6 130.023(15) 5_545 1_655 ?
Sb5 Sb3 Sb6 171.107(6) 5_445 1_655 ?
Sb1 Sb3 Sb6 90.416(8) 14_545 1_655 ?
Sb1 Sb3 Sb6 90.416(8) 13 1_655 ?
Sb4 Sb3 Sb6 141.814(10) 13 1_655 ?
Sb4 Sb3 Sb6 141.814(10) 5_545 1_655 ?
Sb2 Sb3 Sb6 34.004(9) 14_545 1_655 ?
Sb2 Sb3 Sb6 34.004(9) 13 1_655 ?
Sb6 Sb3 Sb6 41.084(13) . 1_655 ?
Ho2 Sb3 Sb1 117.462(13) 1_655 14_445 ?
U2 Sb3 Sb1 117.462(13) 1_655 14_445 ?
U2 Sb3 Sb1 63.079(11) . 14_445 ?
Ho1 Sb3 Sb1 156.589(16) 1_655 14_445 ?
U1 Sb3 Sb1 156.589(16) 1_655 14_445 ?
Ho1 Sb3 Sb1 22.778(9) 2 14_445 ?
U1 Sb3 Sb1 22.778(9) 2 14_445 ?
Ho1 Sb3 Sb1 89.462(17) 2_655 14_445 ?
U1 Sb3 Sb1 89.462(17) 2_655 14_445 ?
U1 Sb3 Sb1 90.290(17) . 14_445 ?
Sb3 Sb3 Sb1 134.482(10) 1_655 14_445 ?
Sb3 Sb3 Sb1 45.518(9) 1_455 14_445 ?
Sb1 Sb3 Sb1 29.101(10) 2 14_445 ?
Sb1 Sb3 Sb1 79.714(16) 2_655 14_445 ?
Sb1 Sb3 Sb1 151.494(12) 1_655 14_445 ?
Sb1 Sb3 Sb1 100.578(16) . 14_445 ?
Sb5 Sb3 Sb1 109.848(11) 5_545 14_445 ?
Sb5 Sb3 Sb1 69.564(9) 5_445 14_445 ?
Sb1 Sb3 Sb1 44.482(9) 14_545 14_445 ?
Sb1 Sb3 Sb1 135.511(9) 13 14_445 ?
Sb4 Sb3 Sb1 112.529(12) 13 14_445 ?
Sb4 Sb3 Sb1 66.894(9) 5_545 14_445 ?
Sb2 Sb3 Sb1 70.920(9) 14_545 14_445 ?
Sb2 Sb3 Sb1 109.675(11) 13 14_445 ?
Sb6 Sb3 Sb1 76.073(8) . 14_445 ?
Sb6 Sb3 Sb1 104.539(9) 1_655 14_445 ?
Ho2 Sb3 Sb1 63.078(10) 1_655 13_655 ?
U2 Sb3 Sb1 63.078(10) 1_655 13_655 ?
U2 Sb3 Sb1 117.462(13) . 13_655 ?
Ho1 Sb3 Sb1 22.778(9) 1_655 13_655 ?
U1 Sb3 Sb1 22.778(9) 1_655 13_655 ?
Ho1 Sb3 Sb1 156.589(16) 2 13_655 ?
U1 Sb3 Sb1 156.589(16) 2 13_655 ?
Ho1 Sb3 Sb1 90.289(17) 2_655 13_655 ?
U1 Sb3 Sb1 90.289(17) 2_655 13_655 ?
U1 Sb3 Sb1 89.462(17) . 13_655 ?
Sb3 Sb3 Sb1 45.518(9) 1_655 13_655 ?
Sb3 Sb3 Sb1 134.482(10) 1_455 13_655 ?
Sb1 Sb3 Sb1 151.494(12) 2 13_655 ?
Sb1 Sb3 Sb1 100.578(16) 2_655 13_655 ?
Sb1 Sb3 Sb1 29.101(10) 1_655 13_655 ?
Sb1 Sb3 Sb1 79.714(16) . 13_655 ?
Sb5 Sb3 Sb1 69.564(9) 5_545 13_655 ?
Sb5 Sb3 Sb1 109.848(11) 5_445 13_655 ?
Sb1 Sb3 Sb1 135.511(9) 14_545 13_655 ?
Sb1 Sb3 Sb1 44.482(9) 13 13_655 ?
Sb4 Sb3 Sb1 66.894(10) 13 13_655 ?
Sb4 Sb3 Sb1 112.529(12) 5_545 13_655 ?
Sb2 Sb3 Sb1 109.675(10) 14_545 13_655 ?
Sb2 Sb3 Sb1 70.920(9) 13 13_655 ?
Sb6 Sb3 Sb1 104.539(9) . 13_655 ?
Sb6 Sb3 Sb1 76.073(8) 1_655 13_655 ?
Sb1 Sb3 Sb1 179.366(12) 14_445 13_655 ?
Sb5 Sb4 Sb5 82.14(2) . 1_455 ?
Sb5 Sb4 Ho1 60.137(10) . 13 ?
Sb5 Sb4 Ho1 110.593(17) 1_455 13 ?
Sb5 Sb4 U1 60.137(10) . 13 ?
Sb5 Sb4 U1 110.593(17) 1_455 13 ?
Ho1 Sb4 U1 0.000(5) 13 13 ?
Sb5 Sb4 Ho1 110.593(17) . 6_454 ?
Sb5 Sb4 Ho1 60.137(11) 1_455 6_454 ?
Ho1 Sb4 Ho1 168.87(2) 13 6_454 ?
U1 Sb4 Ho1 168.87(2) 13 6_454 ?
Sb5 Sb4 U1 110.593(17) . 6_454 ?
Sb5 Sb4 U1 60.137(11) 1_455 6_454 ?
Ho1 Sb4 U1 168.87(2) 13 6_454 ?
U1 Sb4 U1 168.87(2) 13 6_454 ?
Ho1 Sb4 U1 0.000(10) 6_454 6_454 ?
Sb5 Sb4 Ho1 60.137(11) . 6_554 ?
Sb5 Sb4 Ho1 110.593(17) 1_455 6_554 ?
Ho1 Sb4 Ho1 98.332(19) 13 6_554 ?
U1 Sb4 Ho1 98.332(19) 13 6_554 ?
Ho1 Sb4 Ho1 80.58(2) 6_454 6_554 ?
U1 Sb4 Ho1 80.58(2) 6_454 6_554 ?
Sb5 Sb4 Ho1 110.593(17) . 13_455 ?
Sb5 Sb4 Ho1 60.137(10) 1_455 13_455 ?
Ho1 Sb4 Ho1 80.58(2) 13 13_455 ?
U1 Sb4 Ho1 80.58(2) 13 13_455 ?
Ho1 Sb4 Ho1 98.332(19) 6_454 13_455 ?
U1 Sb4 Ho1 98.332(19) 6_454 13_455 ?
Ho1 Sb4 Ho1 168.87(2) 6_554 13_455 ?
Sb5 Sb4 U1 60.137(11) . 6_554 ?
Sb5 Sb4 U1 110.593(17) 1_455 6_554 ?
Ho1 Sb4 U1 98.332(19) 13 6_554 ?
U1 Sb4 U1 98.332(19) 13 6_554 ?
Ho1 Sb4 U1 80.58(2) 6_454 6_554 ?
U1 Sb4 U1 80.58(2) 6_454 6_554 ?
Ho1 Sb4 U1 0.000(10) 6_554 6_554 ?
Ho1 Sb4 U1 168.87(2) 13_455 6_554 ?
Sb5 Sb4 U1 110.593(17) . 13_455 ?
Sb5 Sb4 U1 60.137(10) 1_455 13_455 ?
Ho1 Sb4 U1 80.58(2) 13 13_455 ?
U1 Sb4 U1 80.58(2) 13 13_455 ?
Ho1 Sb4 U1 98.332(19) 6_454 13_455 ?
U1 Sb4 U1 98.332(19) 6_454 13_455 ?
Ho1 Sb4 U1 168.87(2) 6_554 13_455 ?
Ho1 Sb4 U1 0.0 13_455 13_455 ?
U1 Sb4 U1 168.87(2) 6_554 13_455 ?
Sb5 Sb4 Sb2 154.710(8) . 6_454 ?
Sb5 Sb4 Sb2 102.079(17) 1_455 6_454 ?
Ho1 Sb4 Sb2 136.897(18) 13 6_454 ?
U1 Sb4 Sb2 136.897(18) 13 6_454 ?
Ho1 Sb4 Sb2 54.060(12) 6_454 6_454 ?
U1 Sb4 Sb2 54.060(12) 6_454 6_454 ?
Ho1 Sb4 Sb2 95.569(16) 6_554 6_454 ?
Ho1 Sb4 Sb2 92.645(16) 13_455 6_454 ?
U1 Sb4 Sb2 95.569(16) 6_554 6_454 ?
U1 Sb4 Sb2 92.645(16) 13_455 6_454 ?
Sb5 Sb4 Sb2 154.710(8) . 13_455 ?
Sb5 Sb4 Sb2 102.079(16) 1_455 13_455 ?
Ho1 Sb4 Sb2 95.569(16) 13 13_455 ?
U1 Sb4 Sb2 95.569(16) 13 13_455 ?
Ho1 Sb4 Sb2 92.645(16) 6_454 13_455 ?
U1 Sb4 Sb2 92.645(16) 6_454 13_455 ?
Ho1 Sb4 Sb2 136.897(18) 6_554 13_455 ?
Ho1 Sb4 Sb2 54.060(12) 13_455 13_455 ?
U1 Sb4 Sb2 136.897(18) 6_554 13_455 ?
U1 Sb4 Sb2 54.060(12) 13_455 13_455 ?
Sb2 Sb4 Sb2 49.463(17) 6_454 13_455 ?
Sb5 Sb4 Sb2 102.079(16) . 6_554 ?
Sb5 Sb4 Sb2 154.710(8) 1_455 6_554 ?
Ho1 Sb4 Sb2 92.645(16) 13 6_554 ?
U1 Sb4 Sb2 92.645(16) 13 6_554 ?
Ho1 Sb4 Sb2 95.569(16) 6_454 6_554 ?
U1 Sb4 Sb2 95.569(16) 6_454 6_554 ?
Ho1 Sb4 Sb2 54.060(12) 6_554 6_554 ?
Ho1 Sb4 Sb2 136.897(18) 13_455 6_554 ?
U1 Sb4 Sb2 54.060(12) 6_554 6_554 ?
U1 Sb4 Sb2 136.897(18) 13_455 6_554 ?
Sb2 Sb4 Sb2 63.859(18) 6_454 6_554 ?
Sb2 Sb4 Sb2 84.81(2) 13_455 6_554 ?
Sb5 Sb4 Sb2 102.079(17) . 13 ?
Sb5 Sb4 Sb2 154.710(8) 1_455 13 ?
Ho1 Sb4 Sb2 54.060(12) 13 13 ?
U1 Sb4 Sb2 54.060(12) 13 13 ?
Ho1 Sb4 Sb2 136.897(18) 6_454 13 ?
U1 Sb4 Sb2 136.897(18) 6_454 13 ?
Ho1 Sb4 Sb2 92.645(16) 6_554 13 ?
Ho1 Sb4 Sb2 95.569(16) 13_455 13 ?
U1 Sb4 Sb2 92.645(16) 6_554 13 ?
U1 Sb4 Sb2 95.569(16) 13_455 13 ?
Sb2 Sb4 Sb2 84.81(2) 6_454 13 ?
Sb2 Sb4 Sb2 63.859(19) 13_455 13 ?
Sb2 Sb4 Sb2 49.463(17) 6_554 13 ?
Sb5 Sb4 Sb1 109.902(8) . . ?
Sb5 Sb4 Sb1 109.902(8) 1_455 . ?
Ho1 Sb4 Sb1 50.854(11) 13 . ?
U1 Sb4 Sb1 50.854(11) 13 . ?
Ho1 Sb4 Sb1 135.961(13) 6_454 . ?
U1 Sb4 Sb1 135.961(13) 6_454 . ?
Ho1 Sb4 Sb1 135.961(13) 6_554 . ?
Ho1 Sb4 Sb1 50.854(11) 13_455 . ?
U1 Sb4 Sb1 135.961(13) 6_554 . ?
U1 Sb4 Sb1 50.854(11) 13_455 . ?
Sb2 Sb4 Sb1 92.285(17) 6_454 . ?
Sb2 Sb4 Sb1 45.032(9) 13_455 . ?
Sb2 Sb4 Sb1 92.285(17) 6_554 . ?
Sb2 Sb4 Sb1 45.032(9) 13 . ?
Sb5 Sb4 Sb1 109.903(8) . 10 ?
Sb5 Sb4 Sb1 109.903(8) 1_455 10 ?
Ho1 Sb4 Sb1 135.961(13) 13 10 ?
U1 Sb4 Sb1 135.961(13) 13 10 ?
Ho1 Sb4 Sb1 50.854(11) 6_454 10 ?
U1 Sb4 Sb1 50.854(11) 6_454 10 ?
Ho1 Sb4 Sb1 50.854(11) 6_554 10 ?
Ho1 Sb4 Sb1 135.961(13) 13_455 10 ?
U1 Sb4 Sb1 50.854(11) 6_554 10 ?
U1 Sb4 Sb1 135.961(13) 13_455 10 ?
Sb2 Sb4 Sb1 45.032(9) 6_454 10 ?
Sb2 Sb4 Sb1 92.285(17) 13_455 10 ?
Sb2 Sb4 Sb1 45.032(9) 6_554 10 ?
Sb2 Sb4 Sb1 92.285(17) 13 10 ?
Sb1 Sb4 Sb1 126.32(2) . 10 ?
Sb5 Sb4 Sb4 48.932(12) . 1_655 ?
Sb5 Sb4 Sb4 131.069(12) 1_455 1_655 ?
Ho1 Sb4 Sb4 49.711(9) 13 1_655 ?
U1 Sb4 Sb4 49.711(9) 13 1_655 ?
Ho1 Sb4 Sb4 130.289(9) 6_454 1_655 ?
U1 Sb4 Sb4 130.289(9) 6_454 1_655 ?
Ho1 Sb4 Sb4 49.711(10) 6_554 1_655 ?
Ho1 Sb4 Sb4 130.289(10) 13_455 1_655 ?
U1 Sb4 Sb4 49.711(10) 6_554 1_655 ?
U1 Sb4 Sb4 130.289(10) 13_455 1_655 ?
Sb2 Sb4 Sb4 121.929(9) 6_454 1_655 ?
Sb2 Sb4 Sb4 121.929(9) 13_455 1_655 ?
Sb2 Sb4 Sb4 58.070(9) 6_554 1_655 ?
Sb2 Sb4 Sb4 58.070(9) 13 1_655 ?
Sb1 Sb4 Sb4 90.0 . 1_655 ?
Sb1 Sb4 Sb4 90.0 10 1_655 ?
Sb5 Sb4 Sb4 131.069(11) . 1_455 ?
Sb5 Sb4 Sb4 48.932(11) 1_455 1_455 ?
Ho1 Sb4 Sb4 130.289(9) 13 1_455 ?
U1 Sb4 Sb4 130.289(9) 13 1_455 ?
Ho1 Sb4 Sb4 49.711(9) 6_454 1_455 ?
U1 Sb4 Sb4 49.711(9) 6_454 1_455 ?
Ho1 Sb4 Sb4 130.289(10) 6_554 1_455 ?
Ho1 Sb4 Sb4 49.711(10) 13_455 1_455 ?
U1 Sb4 Sb4 130.289(10) 6_554 1_455 ?
U1 Sb4 Sb4 49.711(10) 13_455 1_455 ?
Sb2 Sb4 Sb4 58.070(9) 6_454 1_455 ?
Sb2 Sb4 Sb4 58.070(9) 13_455 1_455 ?
Sb2 Sb4 Sb4 121.929(9) 6_554 1_455 ?
Sb2 Sb4 Sb4 121.929(9) 13 1_455 ?
Sb1 Sb4 Sb4 90.0 . 1_455 ?
Sb1 Sb4 Sb4 90.0 10 1_455 ?
Sb4 Sb4 Sb4 180.0 1_655 1_455 ?
Sb5 Sb4 Sb3 65.808(11) . 13 ?
Sb5 Sb4 Sb3 65.808(11) 1_455 13 ?
Ho1 Sb4 Sb3 46.545(11) 13 13 ?
U1 Sb4 Sb3 46.545(11) 13 13 ?
Ho1 Sb4 Sb3 125.618(16) 6_454 13 ?
U1 Sb4 Sb3 125.618(16) 6_454 13 ?
Ho1 Sb4 Sb3 125.618(16) 6_554 13 ?
Ho1 Sb4 Sb3 46.545(10) 13_455 13 ?
U1 Sb4 Sb3 125.618(16) 6_554 13 ?
U1 Sb4 Sb3 46.545(10) 13_455 13 ?
Sb2 Sb4 Sb3 138.810(9) 6_454 13 ?
Sb2 Sb4 Sb3 92.877(15) 13_455 13 ?
Sb2 Sb4 Sb3 138.810(9) 6_554 13 ?
Sb2 Sb4 Sb3 92.877(15) 13 13 ?
Sb1 Sb4 Sb3 59.767(17) . 13 ?
Sb1 Sb4 Sb3 173.917(15) 10 13 ?
Sb4 Sb4 Sb3 90.0 1_655 13 ?
Sb4 Sb4 Sb3 90.0 1_455 13 ?
Sb5 Sb4 Sb3 65.808(11) . 5_454 ?
Sb5 Sb4 Sb3 65.808(11) 1_455 5_454 ?
Ho1 Sb4 Sb3 125.618(16) 13 5_454 ?
U1 Sb4 Sb3 125.618(16) 13 5_454 ?
Ho1 Sb4 Sb3 46.545(10) 6_454 5_454 ?
U1 Sb4 Sb3 46.545(10) 6_454 5_454 ?
Ho1 Sb4 Sb3 46.545(10) 6_554 5_454 ?
Ho1 Sb4 Sb3 125.618(16) 13_455 5_454 ?
U1 Sb4 Sb3 46.545(10) 6_554 5_454 ?
U1 Sb4 Sb3 125.618(16) 13_455 5_454 ?
Sb2 Sb4 Sb3 92.877(15) 6_454 5_454 ?
Sb2 Sb4 Sb3 138.810(9) 13_455 5_454 ?
Sb2 Sb4 Sb3 92.877(15) 6_554 5_454 ?
Sb2 Sb4 Sb3 138.810(9) 13 5_454 ?
Sb1 Sb4 Sb3 173.917(15) . 5_454 ?
Sb1 Sb4 Sb3 59.767(17) 10 5_454 ?
Sb4 Sb4 Sb3 90.0 1_655 5_454 ?
Sb4 Sb4 Sb3 90.0 1_455 5_454 ?
Sb3 Sb4 Sb3 114.15(2) 13 5_454 ?
Sb5 Sb4 Sb4 41.069(11) . 9_565 ?
Sb5 Sb4 Sb4 41.069(12) 1_455 9_565 ?
Ho1 Sb4 Sb4 84.436(11) 13 9_565 ?
U1 Sb4 Sb4 84.436(11) 13 9_565 ?
Ho1 Sb4 Sb4 84.436(11) 6_454 9_565 ?
U1 Sb4 Sb4 84.436(11) 6_454 9_565 ?
Ho1 Sb4 Sb4 84.436(11) 6_554 9_565 ?
Ho1 Sb4 Sb4 84.436(11) 13_455 9_565 ?
U1 Sb4 Sb4 84.436(11) 6_554 9_565 ?
U1 Sb4 Sb4 84.436(11) 13_455 9_565 ?
Sb2 Sb4 Sb4 137.597(11) 6_454 9_565 ?
Sb2 Sb4 Sb4 137.597(11) 13_455 9_565 ?
Sb2 Sb4 Sb4 137.597(11) 6_554 9_565 ?
Sb2 Sb4 Sb4 137.597(10) 13 9_565 ?
Sb1 Sb4 Sb4 116.842(11) . 9_565 ?
Sb1 Sb4 Sb4 116.842(11) 10 9_565 ?
Sb4 Sb4 Sb4 90.0 1_655 9_565 ?
Sb4 Sb4 Sb4 90.0 1_455 9_565 ?
Sb3 Sb4 Sb4 57.075(11) 13 9_565 ?
Sb3 Sb4 Sb4 57.075(11) 5_454 9_565 ?
Sb5 Sb4 Sb6 138.931(11) . . ?
Sb5 Sb4 Sb6 138.931(11) 1_455 . ?
Ho1 Sb4 Sb6 95.564(11) 13 . ?
U1 Sb4 Sb6 95.564(11) 13 . ?
Ho1 Sb4 Sb6 95.564(12) 6_454 . ?
U1 Sb4 Sb6 95.564(12) 6_454 . ?
Ho1 Sb4 Sb6 95.564(11) 6_554 . ?
Ho1 Sb4 Sb6 95.564(11) 13_455 . ?
U1 Sb4 Sb6 95.564(11) 6_554 . ?
U1 Sb4 Sb6 95.564(11) 13_455 . ?
Sb2 Sb4 Sb6 42.403(10) 6_454 . ?
Sb2 Sb4 Sb6 42.403(10) 13_455 . ?
Sb2 Sb4 Sb6 42.403(10) 6_554 . ?
Sb2 Sb4 Sb6 42.403(10) 13 . ?
Sb1 Sb4 Sb6 63.158(11) . . ?
Sb1 Sb4 Sb6 63.158(11) 10 . ?
Sb4 Sb4 Sb6 90.0 1_655 . ?
Sb4 Sb4 Sb6 90.0 1_455 . ?
Sb3 Sb4 Sb6 122.925(11) 13 . ?
Sb3 Sb4 Sb6 122.925(11) 5_454 . ?
Sb4 Sb4 Sb6 180.0 9_565 . ?
Sb5 Sb4 Ho1 30.527(7) . 14 ?
Sb5 Sb4 Ho1 68.670(17) 1_455 14 ?
Ho1 Sb4 Ho1 48.777(11) 13 14 ?
U1 Sb4 Ho1 48.777(11) 13 14 ?
Ho1 Sb4 Ho1 120.095(17) 6_454 14 ?
U1 Sb4 Ho1 120.095(17) 6_454 14 ?
Ho1 Sb4 Ho1 90.664(15) 6_554 14 ?
Ho1 Sb4 Ho1 80.261(15) 13_455 14 ?
U1 Sb4 Ho1 90.664(15) 6_554 14 ?
U1 Sb4 Ho1 80.261(15) 13_455 14 ?
Sb2 Sb4 Ho1 170.292(8) 6_454 14 ?
Sb2 Sb4 Ho1 127.943(14) 13_455 14 ?
Sb2 Sb4 Ho1 125.807(14) 6_554 14 ?
Sb2 Sb4 Ho1 102.372(16) 13 14 ?
Sb1 Sb4 Ho1 88.365(15) . 14 ?
Sb1 Sb4 Ho1 139.666(9) 10 14 ?
Sb4 Sb4 Ho1 67.744(7) 1_655 14 ?
Sb4 Sb4 Ho1 112.257(6) 1_455 14 ?
Sb3 Sb4 Ho1 35.550(6) 13 14 ?
Sb3 Sb4 Ho1 86.006(18) 5_454 14 ?
Sb4 Sb4 Ho1 35.659(9) 9_565 14 ?
Sb6 Sb4 Ho1 144.341(8) . 14 ?
Sb5 Sb4 U1 30.527(7) . 14 ?
Sb5 Sb4 U1 68.670(17) 1_455 14 ?
Ho1 Sb4 U1 48.777(11) 13 14 ?
U1 Sb4 U1 48.777(11) 13 14 ?
Ho1 Sb4 U1 120.095(17) 6_454 14 ?
U1 Sb4 U1 120.095(17) 6_454 14 ?
Ho1 Sb4 U1 90.664(15) 6_554 14 ?
Ho1 Sb4 U1 80.261(15) 13_455 14 ?
U1 Sb4 U1 90.664(15) 6_554 14 ?
U1 Sb4 U1 80.261(15) 13_455 14 ?
Sb2 Sb4 U1 170.292(8) 6_454 14 ?
Sb2 Sb4 U1 127.943(14) 13_455 14 ?
Sb2 Sb4 U1 125.807(14) 6_554 14 ?
Sb2 Sb4 U1 102.372(16) 13 14 ?
Sb1 Sb4 U1 88.365(15) . 14 ?
Sb1 Sb4 U1 139.666(9) 10 14 ?
Sb4 Sb4 U1 67.744(7) 1_655 14 ?
Sb4 Sb4 U1 112.257(6) 1_455 14 ?
Sb3 Sb4 U1 35.550(6) 13 14 ?
Sb3 Sb4 U1 86.006(18) 5_454 14 ?
Sb4 Sb4 U1 35.659(9) 9_565 14 ?
Sb6 Sb4 U1 144.341(8) . 14 ?
Ho1 Sb4 U1 0.0 14 14 ?
Sb5 Sb4 Ho1 68.670(17) . 14_455 ?
Sb5 Sb4 Ho1 30.527(7) 1_455 14_455 ?
Ho1 Sb4 Ho1 80.261(15) 13 14_455 ?
U1 Sb4 Ho1 80.261(15) 13 14_455 ?
Ho1 Sb4 Ho1 90.664(15) 6_454 14_455 ?
U1 Sb4 Ho1 90.664(15) 6_454 14_455 ?
Ho1 Sb4 Ho1 120.095(17) 6_554 14_455 ?
Ho1 Sb4 Ho1 48.777(11) 13_455 14_455 ?
U1 Sb4 Ho1 120.095(17) 6_554 14_455 ?
U1 Sb4 Ho1 48.777(11) 13_455 14_455 ?
Sb2 Sb4 Ho1 125.807(14) 6_454 14_455 ?
Sb2 Sb4 Ho1 102.372(16) 13_455 14_455 ?
Sb2 Sb4 Ho1 170.292(8) 6_554 14_455 ?
Sb2 Sb4 Ho1 127.943(14) 13 14_455 ?
Sb1 Sb4 Ho1 88.365(15) . 14_455 ?
Sb1 Sb4 Ho1 139.666(9) 10 14_455 ?
Sb4 Sb4 Ho1 112.257(7) 1_655 14_455 ?
Sb4 Sb4 Ho1 67.744(6) 1_455 14_455 ?
Sb3 Sb4 Ho1 35.550(6) 13 14_455 ?
Sb3 Sb4 Ho1 86.006(18) 5_454 14_455 ?
Sb4 Sb4 Ho1 35.659(9) 9_565 14_455 ?
Sb6 Sb4 Ho1 144.341(8) . 14_455 ?
Ho1 Sb4 Ho1 44.513(12) 14 14_455 ?
U1 Sb4 Ho1 44.513(12) 14 14_455 ?
Sb5 Sb4 U1 68.670(17) . 14_455 ?
Sb5 Sb4 U1 30.527(7) 1_455 14_455 ?
Ho1 Sb4 U1 80.261(15) 13 14_455 ?
U1 Sb4 U1 80.261(15) 13 14_455 ?
Ho1 Sb4 U1 90.664(15) 6_454 14_455 ?
U1 Sb4 U1 90.664(15) 6_454 14_455 ?
Ho1 Sb4 U1 120.095(17) 6_554 14_455 ?
Ho1 Sb4 U1 48.777(11) 13_455 14_455 ?
U1 Sb4 U1 120.095(17) 6_554 14_455 ?
U1 Sb4 U1 48.777(11) 13_455 14_455 ?
Sb2 Sb4 U1 125.807(14) 6_454 14_455 ?
Sb2 Sb4 U1 102.372(16) 13_455 14_455 ?
Sb2 Sb4 U1 170.292(8) 6_554 14_455 ?
Sb2 Sb4 U1 127.943(14) 13 14_455 ?
Sb1 Sb4 U1 88.365(15) . 14_455 ?
Sb1 Sb4 U1 139.666(9) 10 14_455 ?
Sb4 Sb4 U1 112.257(7) 1_655 14_455 ?
Sb4 Sb4 U1 67.744(6) 1_455 14_455 ?
Sb3 Sb4 U1 35.550(6) 13 14_455 ?
Sb3 Sb4 U1 86.006(18) 5_454 14_455 ?
Sb4 Sb4 U1 35.659(9) 9_565 14_455 ?
Sb6 Sb4 U1 144.341(8) . 14_455 ?
Ho1 Sb4 U1 44.513(12) 14 14_455 ?
U1 Sb4 U1 44.513(12) 14 14_455 ?
Ho1 Sb4 U1 0.000(5) 14_455 14_455 ?
Sb5 Sb4 U1 30.527(7) . 5_554 ?
Sb5 Sb4 U1 68.670(17) 1_455 5_554 ?
Ho1 Sb4 U1 90.664(15) 13 5_554 ?
U1 Sb4 U1 90.664(15) 13 5_554 ?
Ho1 Sb4 U1 80.261(14) 6_454 5_554 ?
U1 Sb4 U1 80.261(14) 6_454 5_554 ?
Ho1 Sb4 U1 48.777(11) 6_554 5_554 ?
Ho1 Sb4 U1 120.095(17) 13_455 5_554 ?
U1 Sb4 U1 48.777(11) 6_554 5_554 ?
U1 Sb4 U1 120.095(17) 13_455 5_554 ?
Sb2 Sb4 U1 127.943(14) 6_454 5_554 ?
Sb2 Sb4 U1 170.292(8) 13_455 5_554 ?
Sb2 Sb4 U1 102.372(16) 6_554 5_554 ?
Sb2 Sb4 U1 125.807(14) 13 5_554 ?
Sb1 Sb4 U1 139.665(9) . 5_554 ?
Sb1 Sb4 U1 88.365(15) 10 5_554 ?
Sb4 Sb4 U1 67.744(7) 1_655 5_554 ?
Sb4 Sb4 U1 112.257(7) 1_455 5_554 ?
Sb3 Sb4 U1 86.006(17) 13 5_554 ?
Sb3 Sb4 U1 35.550(6) 5_454 5_554 ?
Sb4 Sb4 U1 35.659(8) 9_565 5_554 ?
Sb6 Sb4 U1 144.341(8) . 5_554 ?
Ho1 Sb4 U1 52.611(14) 14 5_554 ?
U1 Sb4 U1 52.611(14) 14 5_554 ?
Ho1 Sb4 U1 71.318(17) 14_455 5_554 ?
U1 Sb4 U1 71.318(17) 14_455 5_554 ?
Sb5 Sb4 Ho1 30.527(7) . 5_554 ?
Sb5 Sb4 Ho1 68.670(17) 1_455 5_554 ?
Ho1 Sb4 Ho1 90.664(15) 13 5_554 ?
U1 Sb4 Ho1 90.664(15) 13 5_554 ?
Ho1 Sb4 Ho1 80.261(14) 6_454 5_554 ?
U1 Sb4 Ho1 80.261(14) 6_454 5_554 ?
Ho1 Sb4 Ho1 48.777(11) 6_554 5_554 ?
Ho1 Sb4 Ho1 120.095(17) 13_455 5_554 ?
U1 Sb4 Ho1 48.777(11) 6_554 5_554 ?
U1 Sb4 Ho1 120.095(17) 13_455 5_554 ?
Sb2 Sb4 Ho1 127.943(14) 6_454 5_554 ?
Sb2 Sb4 Ho1 170.292(8) 13_455 5_554 ?
Sb2 Sb4 Ho1 102.372(16) 6_554 5_554 ?
Sb2 Sb4 Ho1 125.807(14) 13 5_554 ?
Sb1 Sb4 Ho1 139.665(9) . 5_554 ?
Sb1 Sb4 Ho1 88.365(15) 10 5_554 ?
Sb4 Sb4 Ho1 67.744(7) 1_655 5_554 ?
Sb4 Sb4 Ho1 112.257(7) 1_455 5_554 ?
Sb3 Sb4 Ho1 86.006(17) 13 5_554 ?
Sb3 Sb4 Ho1 35.550(6) 5_454 5_554 ?
Sb4 Sb4 Ho1 35.659(8) 9_565 5_554 ?
Sb6 Sb4 Ho1 144.341(8) . 5_554 ?
Ho1 Sb4 Ho1 52.611(14) 14 5_554 ?
U1 Sb4 Ho1 52.611(14) 14 5_554 ?
Ho1 Sb4 Ho1 71.318(17) 14_455 5_554 ?
U1 Sb4 Ho1 71.318(17) 14_455 5_554 ?
U1 Sb4 Ho1 0.000(4) 5_554 5_554 ?
Sb5 Sb4 U1 68.670(17) . 5_454 ?
Sb5 Sb4 U1 30.527(7) 1_455 5_454 ?
Ho1 Sb4 U1 120.095(17) 13 5_454 ?
U1 Sb4 U1 120.095(17) 13 5_454 ?
Ho1 Sb4 U1 48.777(11) 6_454 5_454 ?
U1 Sb4 U1 48.777(11) 6_454 5_454 ?
Ho1 Sb4 U1 80.261(15) 6_554 5_454 ?
Ho1 Sb4 U1 90.664(15) 13_455 5_454 ?
U1 Sb4 U1 80.261(15) 6_554 5_454 ?
U1 Sb4 U1 90.664(15) 13_455 5_454 ?
Sb2 Sb4 U1 102.372(16) 6_454 5_454 ?
Sb2 Sb4 U1 125.807(14) 13_455 5_454 ?
Sb2 Sb4 U1 127.943(14) 6_554 5_454 ?
Sb2 Sb4 U1 170.292(8) 13 5_454 ?
Sb1 Sb4 U1 139.665(9) . 5_454 ?
Sb1 Sb4 U1 88.365(15) 10 5_454 ?
Sb4 Sb4 U1 112.257(7) 1_655 5_454 ?
Sb4 Sb4 U1 67.744(7) 1_455 5_454 ?
Sb3 Sb4 U1 86.006(18) 13 5_454 ?
Sb3 Sb4 U1 35.550(6) 5_454 5_454 ?
Sb4 Sb4 U1 35.659(9) 9_565 5_454 ?
Sb6 Sb4 U1 144.341(8) . 5_454 ?
Ho1 Sb4 U1 71.318(16) 14 5_454 ?
U1 Sb4 U1 71.318(16) 14 5_454 ?
Ho1 Sb4 U1 52.611(14) 14_455 5_454 ?
U1 Sb4 U1 52.611(14) 14_455 5_454 ?
U1 Sb4 U1 44.513(12) 5_554 5_454 ?
Ho1 Sb4 U1 44.513(12) 5_554 5_454 ?
Sb5 Sb4 Ho1 68.670(17) . 5_454 ?
Sb5 Sb4 Ho1 30.527(7) 1_455 5_454 ?
Ho1 Sb4 Ho1 120.095(17) 13 5_454 ?
U1 Sb4 Ho1 120.095(17) 13 5_454 ?
Ho1 Sb4 Ho1 48.777(11) 6_454 5_454 ?
U1 Sb4 Ho1 48.777(11) 6_454 5_454 ?
Ho1 Sb4 Ho1 80.261(15) 6_554 5_454 ?
Ho1 Sb4 Ho1 90.664(15) 13_455 5_454 ?
U1 Sb4 Ho1 80.261(15) 6_554 5_454 ?
U1 Sb4 Ho1 90.664(15) 13_455 5_454 ?
Sb2 Sb4 Ho1 102.372(16) 6_454 5_454 ?
Sb2 Sb4 Ho1 125.807(14) 13_455 5_454 ?
Sb2 Sb4 Ho1 127.943(14) 6_554 5_454 ?
Sb2 Sb4 Ho1 170.292(8) 13 5_454 ?
Sb1 Sb4 Ho1 139.665(9) . 5_454 ?
Sb1 Sb4 Ho1 88.365(15) 10 5_454 ?
Sb4 Sb4 Ho1 112.257(7) 1_655 5_454 ?
Sb4 Sb4 Ho1 67.744(7) 1_455 5_454 ?
Sb3 Sb4 Ho1 86.006(18) 13 5_454 ?
Sb3 Sb4 Ho1 35.550(6) 5_454 5_454 ?
Sb4 Sb4 Ho1 35.659(9) 9_565 5_454 ?
Sb6 Sb4 Ho1 144.341(8) . 5_454 ?
Ho1 Sb4 Ho1 71.318(16) 14 5_454 ?
U1 Sb4 Ho1 71.318(16) 14 5_454 ?
Ho1 Sb4 Ho1 52.611(14) 14_455 5_454 ?
U1 Sb4 Ho1 52.611(14) 14_455 5_454 ?
U1 Sb4 Ho1 44.513(12) 5_554 5_454 ?
Ho1 Sb4 Ho1 44.513(12) 5_554 5_454 ?
U1 Sb4 Ho1 0.000(5) 5_454 5_454 ?
Sb4 Sb5 Sb4 180.0 . 9_665 ?
Sb4 Sb5 Sb4 97.86(2) . 9_565 ?
Sb4 Sb5 Sb4 82.14(2) 9_665 9_565 ?
Sb4 Sb5 Sb4 82.14(2) . 1_655 ?
Sb4 Sb5 Sb4 97.86(2) 9_665 1_655 ?
Sb4 Sb5 Sb4 180.0 9_565 1_655 ?
Sb4 Sb5 Ho1 119.285(10) . 14 ?
Sb4 Sb5 Ho1 60.715(9) 9_665 14 ?
Sb4 Sb5 Ho1 60.715(10) 9_565 14 ?
Sb4 Sb5 Ho1 119.285(10) 1_655 14 ?
Sb4 Sb5 Ho1 60.715(10) . 6_554 ?
Sb4 Sb5 Ho1 119.285(9) 9_665 6_554 ?
Sb4 Sb5 Ho1 119.285(10) 9_565 6_554 ?
Sb4 Sb5 Ho1 60.715(10) 1_655 6_554 ?
Ho1 Sb5 Ho1 180.000(5) 14 6_554 ?
Sb4 Sb5 U1 119.285(10) . 14 ?
Sb4 Sb5 U1 60.715(9) 9_665 14 ?
Sb4 Sb5 U1 60.715(10) 9_565 14 ?
Sb4 Sb5 U1 119.285(10) 1_655 14 ?
Ho1 Sb5 U1 0.000(5) 14 14 ?
Ho1 Sb5 U1 180.000(8) 6_554 14 ?
Sb4 Sb5 U1 60.715(10) . 6_554 ?
Sb4 Sb5 U1 119.285(9) 9_665 6_554 ?
Sb4 Sb5 U1 119.285(10) 9_565 6_554 ?
Sb4 Sb5 U1 60.715(10) 1_655 6_554 ?
Ho1 Sb5 U1 180.000(5) 14 6_554 ?
Ho1 Sb5 U1 0.000(8) 6_554 6_554 ?
U1 Sb5 U1 180.000(5) 14 6_554 ?
Sb4 Sb5 Ho1 60.715(9) . 13 ?
Sb4 Sb5 Ho1 119.285(10) 9_665 13 ?
Sb4 Sb5 Ho1 119.285(10) 9_565 13 ?
Sb4 Sb5 Ho1 60.715(10) 1_655 13 ?
Ho1 Sb5 Ho1 80.905(19) 14 13 ?
Ho1 Sb5 Ho1 99.095(19) 6_554 13 ?
U1 Sb5 Ho1 80.905(19) 14 13 ?
U1 Sb5 Ho1 99.095(19) 6_554 13 ?
Sb4 Sb5 Ho1 119.285(10) . 5_554 ?
Sb4 Sb5 Ho1 60.715(10) 9_665 5_554 ?
Sb4 Sb5 Ho1 60.715(10) 9_565 5_554 ?
Sb4 Sb5 Ho1 119.285(9) 1_655 5_554 ?
Ho1 Sb5 Ho1 99.095(19) 14 5_554 ?
Ho1 Sb5 Ho1 80.905(19) 6_554 5_554 ?
U1 Sb5 Ho1 99.095(19) 14 5_554 ?
U1 Sb5 Ho1 80.905(19) 6_554 5_554 ?
Ho1 Sb5 Ho1 180.000(6) 13 5_554 ?
Sb4 Sb5 U1 60.715(9) . 13 ?
Sb4 Sb5 U1 119.285(10) 9_665 13 ?
Sb4 Sb5 U1 119.285(10) 9_565 13 ?
Sb4 Sb5 U1 60.715(10) 1_655 13 ?
Ho1 Sb5 U1 80.905(19) 14 13 ?
Ho1 Sb5 U1 99.095(19) 6_554 13 ?
U1 Sb5 U1 80.905(19) 14 13 ?
U1 Sb5 U1 99.095(19) 6_554 13 ?
Ho1 Sb5 U1 0.000(8) 13 13 ?
Ho1 Sb5 U1 180.000(8) 5_554 13 ?
Sb4 Sb5 U1 119.285(10) . 5_554 ?
Sb4 Sb5 U1 60.715(10) 9_665 5_554 ?
Sb4 Sb5 U1 60.715(10) 9_565 5_554 ?
Sb4 Sb5 U1 119.285(9) 1_655 5_554 ?
Ho1 Sb5 U1 99.095(19) 14 5_554 ?
Ho1 Sb5 U1 80.905(19) 6_554 5_554 ?
U1 Sb5 U1 99.095(19) 14 5_554 ?
U1 Sb5 U1 80.905(19) 6_554 5_554 ?
Ho1 Sb5 U1 180.000(6) 13 5_554 ?
Ho1 Sb5 U1 0.000(8) 5_554 5_554 ?
U1 Sb5 U1 180.000(6) 13 5_554 ?
Sb4 Sb5 Sb5 131.069(11) . 1_655 ?
Sb4 Sb5 Sb5 48.932(11) 9_665 1_655 ?
Sb4 Sb5 Sb5 131.068(11) 9_565 1_655 ?
Sb4 Sb5 Sb5 48.932(11) 1_655 1_655 ?
Ho1 Sb5 Sb5 90.0 14 1_655 ?
Ho1 Sb5 Sb5 90.0 6_554 1_655 ?
U1 Sb5 Sb5 90.0 14 1_655 ?
U1 Sb5 Sb5 90.0 6_554 1_655 ?
Ho1 Sb5 Sb5 90.0 13 1_655 ?
Ho1 Sb5 Sb5 90.0 5_554 1_655 ?
U1 Sb5 Sb5 90.0 13 1_655 ?
U1 Sb5 Sb5 90.0 5_554 1_655 ?
Sb4 Sb5 Sb5 48.931(12) . 1_455 ?
Sb4 Sb5 Sb5 131.068(11) 9_665 1_455 ?
Sb4 Sb5 Sb5 48.932(12) 9_565 1_455 ?
Sb4 Sb5 Sb5 131.068(11) 1_655 1_455 ?
Ho1 Sb5 Sb5 90.0 14 1_455 ?
Ho1 Sb5 Sb5 90.0 6_554 1_455 ?
U1 Sb5 Sb5 90.0 14 1_455 ?
U1 Sb5 Sb5 90.0 6_554 1_455 ?
Ho1 Sb5 Sb5 90.0 13 1_455 ?
Ho1 Sb5 Sb5 90.0 5_554 1_455 ?
U1 Sb5 Sb5 90.0 13 1_455 ?
U1 Sb5 Sb5 90.0 5_554 1_455 ?
Sb5 Sb5 Sb5 180.0 1_655 1_455 ?
Sb4 Sb5 Sb3 108.836(8) . 13_655 ?
Sb4 Sb5 Sb3 71.164(8) 9_665 13_655 ?
Sb4 Sb5 Sb3 108.836(8) 9_565 13_655 ?
Sb4 Sb5 Sb3 71.164(8) 1_655 13_655 ?
Ho1 Sb5 Sb3 48.493(10) 14 13_655 ?
Ho1 Sb5 Sb3 131.507(10) 6_554 13_655 ?
U1 Sb5 Sb3 48.493(10) 14 13_655 ?
U1 Sb5 Sb3 131.507(10) 6_554 13_655 ?
Ho1 Sb5 Sb3 48.493(10) 13 13_655 ?
Ho1 Sb5 Sb3 131.507(10) 5_554 13_655 ?
U1 Sb5 Sb3 48.493(10) 13 13_655 ?
U1 Sb5 Sb3 131.507(10) 5_554 13_655 ?
Sb5 Sb5 Sb3 60.565(9) 1_655 13_655 ?
Sb5 Sb5 Sb3 119.435(9) 1_455 13_655 ?
Sb4 Sb5 Sb3 71.164(8) . 5_454 ?
Sb4 Sb5 Sb3 108.836(8) 9_665 5_454 ?
Sb4 Sb5 Sb3 71.164(8) 9_565 5_454 ?
Sb4 Sb5 Sb3 108.836(8) 1_655 5_454 ?
Ho1 Sb5 Sb3 131.507(10) 14 5_454 ?
Ho1 Sb5 Sb3 48.493(10) 6_554 5_454 ?
U1 Sb5 Sb3 131.507(10) 14 5_454 ?
U1 Sb5 Sb3 48.493(10) 6_554 5_454 ?
Ho1 Sb5 Sb3 131.507(10) 13 5_454 ?
Ho1 Sb5 Sb3 48.493(10) 5_554 5_454 ?
U1 Sb5 Sb3 131.507(10) 13 5_454 ?
U1 Sb5 Sb3 48.493(10) 5_554 5_454 ?
Sb5 Sb5 Sb3 119.435(9) 1_655 5_454 ?
Sb5 Sb5 Sb3 60.565(9) 1_455 5_454 ?
Sb3 Sb5 Sb3 180.0 13_655 5_454 ?
Sb4 Sb5 Sb3 71.164(8) . 13 ?
Sb4 Sb5 Sb3 108.836(8) 9_665 13 ?
Sb4 Sb5 Sb3 71.164(8) 9_565 13 ?
Sb4 Sb5 Sb3 108.836(8) 1_655 13 ?
Ho1 Sb5 Sb3 48.493(10) 14 13 ?
Ho1 Sb5 Sb3 131.507(10) 6_554 13 ?
U1 Sb5 Sb3 48.493(10) 14 13 ?
U1 Sb5 Sb3 131.507(10) 6_554 13 ?
Ho1 Sb5 Sb3 48.493(10) 13 13 ?
Ho1 Sb5 Sb3 131.507(10) 5_554 13 ?
U1 Sb5 Sb3 48.493(10) 13 13 ?
U1 Sb5 Sb3 131.507(10) 5_554 13 ?
Sb5 Sb5 Sb3 119.435(9) 1_655 13 ?
Sb5 Sb5 Sb3 60.565(9) 1_455 13 ?
Sb3 Sb5 Sb3 58.870(18) 13_655 13 ?
Sb3 Sb5 Sb3 121.130(18) 5_454 13 ?
Sb4 Sb5 Sb3 108.836(8) . 5_554 ?
Sb4 Sb5 Sb3 71.164(8) 9_665 5_554 ?
Sb4 Sb5 Sb3 108.836(8) 9_565 5_554 ?
Sb4 Sb5 Sb3 71.164(8) 1_655 5_554 ?
Ho1 Sb5 Sb3 131.507(10) 14 5_554 ?
Ho1 Sb5 Sb3 48.493(10) 6_554 5_554 ?
U1 Sb5 Sb3 131.507(10) 14 5_554 ?
U1 Sb5 Sb3 48.493(10) 6_554 5_554 ?
Ho1 Sb5 Sb3 131.507(10) 13 5_554 ?
Ho1 Sb5 Sb3 48.493(10) 5_554 5_554 ?
U1 Sb5 Sb3 131.507(10) 13 5_554 ?
U1 Sb5 Sb3 48.493(10) 5_554 5_554 ?
Sb5 Sb5 Sb3 60.565(9) 1_655 5_554 ?
Sb5 Sb5 Sb3 119.435(9) 1_455 5_554 ?
Sb3 Sb5 Sb3 121.130(18) 13_655 5_554 ?
Sb3 Sb5 Sb3 58.870(17) 5_454 5_554 ?
Sb3 Sb5 Sb3 180.0 13 5_554 ?
Sb4 Sb5 Ho1 144.982(8) . 14_655 ?
Sb4 Sb5 Ho1 35.018(8) 9_665 14_655 ?
Sb4 Sb5 Ho1 102.867(17) 9_565 14_655 ?
Sb4 Sb5 Ho1 77.133(16) 1_655 14_655 ?
Ho1 Sb5 Ho1 52.446(8) 14 14_655 ?
Ho1 Sb5 Ho1 127.554(8) 6_554 14_655 ?
U1 Sb5 Ho1 52.446(8) 14 14_655 ?
U1 Sb5 Ho1 127.554(8) 6_554 14_655 ?
Ho1 Sb5 Ho1 84.471(12) 13 14_655 ?
Ho1 Sb5 Ho1 95.529(12) 5_554 14_655 ?
U1 Sb5 Ho1 84.471(12) 13 14_655 ?
U1 Sb5 Ho1 95.529(12) 5_554 14_655 ?
Sb5 Sb5 Ho1 37.554(8) 1_655 14_655 ?
Sb5 Sb5 Ho1 142.446(9) 1_455 14_655 ?
Sb3 Sb5 Ho1 37.483(5) 13_655 14_655 ?
Sb3 Sb5 Ho1 142.517(5) 5_454 14_655 ?
Sb3 Sb5 Ho1 89.179(16) 13 14_655 ?
Sb3 Sb5 Ho1 90.821(16) 5_554 14_655 ?
Sb4 Sb5 Ho1 35.018(8) . 6_454 ?
Sb4 Sb5 Ho1 144.982(8) 9_665 6_454 ?
Sb4 Sb5 Ho1 77.133(16) 9_565 6_454 ?
Sb4 Sb5 Ho1 102.867(16) 1_655 6_454 ?
Ho1 Sb5 Ho1 127.554(8) 14 6_454 ?
Ho1 Sb5 Ho1 52.446(8) 6_554 6_454 ?
U1 Sb5 Ho1 127.554(8) 14 6_454 ?
U1 Sb5 Ho1 52.446(8) 6_554 6_454 ?
Ho1 Sb5 Ho1 95.529(12) 13 6_454 ?
Ho1 Sb5 Ho1 84.471(12) 5_554 6_454 ?
U1 Sb5 Ho1 95.529(12) 13 6_454 ?
U1 Sb5 Ho1 84.471(12) 5_554 6_454 ?
Sb5 Sb5 Ho1 142.446(8) 1_655 6_454 ?
Sb5 Sb5 Ho1 37.554(8) 1_455 6_454 ?
Sb3 Sb5 Ho1 142.517(5) 13_655 6_454 ?
Sb3 Sb5 Ho1 37.483(5) 5_454 6_454 ?
Sb3 Sb5 Ho1 90.821(16) 13 6_454 ?
Sb3 Sb5 Ho1 89.179(15) 5_554 6_454 ?
Ho1 Sb5 Ho1 180.000(5) 14_655 6_454 ?
Sb4 Sb5 U1 144.982(8) . 14_655 ?
Sb4 Sb5 U1 35.018(8) 9_665 14_655 ?
Sb4 Sb5 U1 102.867(17) 9_565 14_655 ?
Sb4 Sb5 U1 77.133(16) 1_655 14_655 ?
Ho1 Sb5 U1 52.446(8) 14 14_655 ?
Ho1 Sb5 U1 127.554(8) 6_554 14_655 ?
U1 Sb5 U1 52.446(8) 14 14_655 ?
U1 Sb5 U1 127.554(8) 6_554 14_655 ?
Ho1 Sb5 U1 84.471(12) 13 14_655 ?
Ho1 Sb5 U1 95.529(12) 5_554 14_655 ?
U1 Sb5 U1 84.471(12) 13 14_655 ?
U1 Sb5 U1 95.529(12) 5_554 14_655 ?
Sb5 Sb5 U1 37.554(8) 1_655 14_655 ?
Sb5 Sb5 U1 142.446(9) 1_455 14_655 ?
Sb3 Sb5 U1 37.483(5) 13_655 14_655 ?
Sb3 Sb5 U1 142.517(5) 5_454 14_655 ?
Sb3 Sb5 U1 89.179(16) 13 14_655 ?
Sb3 Sb5 U1 90.821(16) 5_554 14_655 ?
Ho1 Sb5 U1 0.0 14_655 14_655 ?
Ho1 Sb5 U1 180.000(6) 6_454 14_655 ?
Sb4 Sb5 U1 35.018(8) . 6_454 ?
Sb4 Sb5 U1 144.982(8) 9_665 6_454 ?
Sb4 Sb5 U1 77.133(16) 9_565 6_454 ?
Sb4 Sb5 U1 102.867(16) 1_655 6_454 ?
Ho1 Sb5 U1 127.554(8) 14 6_454 ?
Ho1 Sb5 U1 52.446(8) 6_554 6_454 ?
U1 Sb5 U1 127.554(8) 14 6_454 ?
U1 Sb5 U1 52.446(8) 6_554 6_454 ?
Ho1 Sb5 U1 95.529(12) 13 6_454 ?
Ho1 Sb5 U1 84.471(12) 5_554 6_454 ?
U1 Sb5 U1 95.529(12) 13 6_454 ?
U1 Sb5 U1 84.471(12) 5_554 6_454 ?
Sb5 Sb5 U1 142.446(8) 1_655 6_454 ?
Sb5 Sb5 U1 37.554(8) 1_455 6_454 ?
Sb3 Sb5 U1 142.517(5) 13_655 6_454 ?
Sb3 Sb5 U1 37.483(5) 5_454 6_454 ?
Sb3 Sb5 U1 90.821(16) 13 6_454 ?
Sb3 Sb5 U1 89.179(15) 5_554 6_454 ?
Ho1 Sb5 U1 180.000(5) 14_655 6_454 ?
Ho1 Sb5 U1 0.000(6) 6_454 6_454 ?
U1 Sb5 U1 180.000(5) 14_655 6_454 ?
Sb4 Sb5 U1 77.133(16) . 5_454 ?
Sb4 Sb5 U1 102.867(17) 9_665 5_454 ?
Sb4 Sb5 U1 35.018(8) 9_565 5_454 ?
Sb4 Sb5 U1 144.982(8) 1_655 5_454 ?
Ho1 Sb5 U1 95.529(12) 14 5_454 ?
Ho1 Sb5 U1 84.471(12) 6_554 5_454 ?
U1 Sb5 U1 95.529(12) 14 5_454 ?
U1 Sb5 U1 84.471(12) 6_554 5_454 ?
Ho1 Sb5 U1 127.554(8) 13 5_454 ?
Ho1 Sb5 U1 52.446(8) 5_554 5_454 ?
U1 Sb5 U1 127.554(8) 13 5_454 ?
U1 Sb5 U1 52.446(8) 5_554 5_454 ?
Sb5 Sb5 U1 142.446(8) 1_655 5_454 ?
Sb5 Sb5 U1 37.554(8) 1_455 5_454 ?
Sb3 Sb5 U1 142.517(5) 13_655 5_454 ?
Sb3 Sb5 U1 37.483(5) 5_454 5_454 ?
Sb3 Sb5 U1 90.821(16) 13 5_454 ?
Sb3 Sb5 U1 89.179(15) 5_554 5_454 ?
Ho1 Sb5 U1 133.411(13) 14_655 5_454 ?
Ho1 Sb5 U1 46.589(12) 6_454 5_454 ?
U1 Sb5 U1 133.411(13) 14_655 5_454 ?
U1 Sb5 U1 46.589(12) 6_454 5_454 ?
Sb4 Sb5 Ho1 102.867(17) . 13_655 ?
Sb4 Sb5 Ho1 77.133(17) 9_665 13_655 ?
Sb4 Sb5 Ho1 144.982(7) 9_565 13_655 ?
Sb4 Sb5 Ho1 35.018(7) 1_655 13_655 ?
Ho1 Sb5 Ho1 84.471(12) 14 13_655 ?
Ho1 Sb5 Ho1 95.529(12) 6_554 13_655 ?
U1 Sb5 Ho1 84.471(12) 14 13_655 ?
U1 Sb5 Ho1 95.529(12) 6_554 13_655 ?
Ho1 Sb5 Ho1 52.446(8) 13 13_655 ?
Ho1 Sb5 Ho1 127.554(8) 5_554 13_655 ?
U1 Sb5 Ho1 52.446(8) 13 13_655 ?
U1 Sb5 Ho1 127.554(8) 5_554 13_655 ?
Sb5 Sb5 Ho1 37.554(8) 1_655 13_655 ?
Sb5 Sb5 Ho1 142.446(9) 1_455 13_655 ?
Sb3 Sb5 Ho1 37.483(5) 13_655 13_655 ?
Sb3 Sb5 Ho1 142.517(5) 5_454 13_655 ?
Sb3 Sb5 Ho1 89.179(16) 13 13_655 ?
Sb3 Sb5 Ho1 90.821(16) 5_554 13_655 ?
Ho1 Sb5 Ho1 46.589(13) 14_655 13_655 ?
Ho1 Sb5 Ho1 133.411(13) 6_454 13_655 ?
U1 Sb5 Ho1 46.589(13) 14_655 13_655 ?
U1 Sb5 Ho1 133.411(13) 6_454 13_655 ?
U1 Sb5 Ho1 180.0 5_454 13_655 ?
Sb4 Sb5 Ho1 77.133(16) . 5_454 ?
Sb4 Sb5 Ho1 102.867(17) 9_665 5_454 ?
Sb4 Sb5 Ho1 35.018(8) 9_565 5_454 ?
Sb4 Sb5 Ho1 144.982(8) 1_655 5_454 ?
Ho1 Sb5 Ho1 95.529(12) 14 5_454 ?
Ho1 Sb5 Ho1 84.471(12) 6_554 5_454 ?
U1 Sb5 Ho1 95.529(12) 14 5_454 ?
U1 Sb5 Ho1 84.471(12) 6_554 5_454 ?
Ho1 Sb5 Ho1 127.554(8) 13 5_454 ?
Ho1 Sb5 Ho1 52.446(8) 5_554 5_454 ?
U1 Sb5 Ho1 127.554(8) 13 5_454 ?
U1 Sb5 Ho1 52.446(8) 5_554 5_454 ?
Sb5 Sb5 Ho1 142.446(8) 1_655 5_454 ?
Sb5 Sb5 Ho1 37.554(8) 1_455 5_454 ?
Sb3 Sb5 Ho1 142.517(5) 13_655 5_454 ?
Sb3 Sb5 Ho1 37.483(5) 5_454 5_454 ?
Sb3 Sb5 Ho1 90.821(16) 13 5_454 ?
Sb3 Sb5 Ho1 89.179(15) 5_554 5_454 ?
Ho1 Sb5 Ho1 133.411(13) 14_655 5_454 ?
Ho1 Sb5 Ho1 46.589(12) 6_454 5_454 ?
U1 Sb5 Ho1 133.411(13) 14_655 5_454 ?
U1 Sb5 Ho1 46.589(12) 6_454 5_454 ?
U1 Sb5 Ho1 0.000(7) 5_454 5_454 ?
Ho1 Sb5 Ho1 180.0 13_655 5_454 ?
Sb4 Sb5 U1 102.867(17) . 13_655 ?
Sb4 Sb5 U1 77.133(17) 9_665 13_655 ?
Sb4 Sb5 U1 144.982(7) 9_565 13_655 ?
Sb4 Sb5 U1 35.018(7) 1_655 13_655 ?
Ho1 Sb5 U1 84.471(12) 14 13_655 ?
Ho1 Sb5 U1 95.529(12) 6_554 13_655 ?
U1 Sb5 U1 84.471(12) 14 13_655 ?
U1 Sb5 U1 95.529(12) 6_554 13_655 ?
Ho1 Sb5 U1 52.446(8) 13 13_655 ?
Ho1 Sb5 U1 127.554(8) 5_554 13_655 ?
U1 Sb5 U1 52.446(8) 13 13_655 ?
U1 Sb5 U1 127.554(8) 5_554 13_655 ?
Sb5 Sb5 U1 37.554(8) 1_655 13_655 ?
Sb5 Sb5 U1 142.446(9) 1_455 13_655 ?
Sb3 Sb5 U1 37.483(5) 13_655 13_655 ?
Sb3 Sb5 U1 142.517(5) 5_454 13_655 ?
Sb3 Sb5 U1 89.179(16) 13 13_655 ?
Sb3 Sb5 U1 90.821(16) 5_554 13_655 ?
Ho1 Sb5 U1 46.589(13) 14_655 13_655 ?
Ho1 Sb5 U1 133.411(13) 6_454 13_655 ?
U1 Sb5 U1 46.589(13) 14_655 13_655 ?
U1 Sb5 U1 133.411(13) 6_454 13_655 ?
U1 Sb5 U1 180.0 5_454 13_655 ?
Ho1 Sb5 U1 0.000(5) 13_655 13_655 ?
Ho1 Sb5 U1 180.0 5_454 13_655 ?
Sb4 Sb5 U1 144.982(8) . 5_654 ?
Sb4 Sb5 U1 35.018(8) 9_665 5_654 ?
Sb4 Sb5 U1 102.867(16) 9_565 5_654 ?
Sb4 Sb5 U1 77.133(16) 1_655 5_654 ?
Ho1 Sb5 U1 95.529(12) 14 5_654 ?
Ho1 Sb5 U1 84.471(12) 6_554 5_654 ?
U1 Sb5 U1 95.529(12) 14 5_654 ?
U1 Sb5 U1 84.471(12) 6_554 5_654 ?
Ho1 Sb5 U1 127.554(8) 13 5_654 ?
Ho1 Sb5 U1 52.446(8) 5_554 5_654 ?
U1 Sb5 U1 127.554(8) 13 5_654 ?
U1 Sb5 U1 52.446(8) 5_554 5_654 ?
Sb5 Sb5 U1 37.554(8) 1_655 5_654 ?
Sb5 Sb5 U1 142.446(8) 1_455 5_654 ?
Sb3 Sb5 U1 90.821(15) 13_655 5_654 ?
Sb3 Sb5 U1 89.179(15) 5_454 5_654 ?
Sb3 Sb5 U1 142.517(5) 13 5_654 ?
Sb3 Sb5 U1 37.483(5) 5_554 5_654 ?
Ho1 Sb5 U1 55.265(15) 14_655 5_654 ?
Ho1 Sb5 U1 124.735(15) 6_454 5_654 ?
U1 Sb5 U1 55.265(15) 14_655 5_654 ?
U1 Sb5 U1 124.735(15) 6_454 5_654 ?
U1 Sb5 U1 104.893(16) 5_454 5_654 ?
Ho1 Sb5 U1 75.107(16) 13_655 5_654 ?
Ho1 Sb5 U1 104.893(16) 5_454 5_654 ?
U1 Sb5 U1 75.107(16) 13_655 5_654 ?
Sb4 Sb5 U1 35.018(8) . 13_455 ?
Sb4 Sb5 U1 144.982(8) 9_665 13_455 ?
Sb4 Sb5 U1 77.133(16) 9_565 13_455 ?
Sb4 Sb5 U1 102.867(16) 1_655 13_455 ?
Ho1 Sb5 U1 84.471(12) 14 13_455 ?
Ho1 Sb5 U1 95.529(12) 6_554 13_455 ?
U1 Sb5 U1 84.471(12) 14 13_455 ?
U1 Sb5 U1 95.529(12) 6_554 13_455 ?
Ho1 Sb5 U1 52.446(8) 13 13_455 ?
Ho1 Sb5 U1 127.554(8) 5_554 13_455 ?
U1 Sb5 U1 52.446(8) 13 13_455 ?
U1 Sb5 U1 127.554(8) 5_554 13_455 ?
Sb5 Sb5 U1 142.446(8) 1_655 13_455 ?
Sb5 Sb5 U1 37.554(8) 1_455 13_455 ?
Sb3 Sb5 U1 89.179(15) 13_655 13_455 ?
Sb3 Sb5 U1 90.821(15) 5_454 13_455 ?
Sb3 Sb5 U1 37.483(5) 13 13_455 ?
Sb3 Sb5 U1 142.517(5) 5_554 13_455 ?
Ho1 Sb5 U1 124.735(15) 14_655 13_455 ?
Ho1 Sb5 U1 55.265(15) 6_454 13_455 ?
U1 Sb5 U1 124.735(15) 14_655 13_455 ?
U1 Sb5 U1 55.265(15) 6_454 13_455 ?
U1 Sb5 U1 75.107(16) 5_454 13_455 ?
Ho1 Sb5 U1 104.893(17) 13_655 13_455 ?
Ho1 Sb5 U1 75.107(16) 5_454 13_455 ?
U1 Sb5 U1 104.893(17) 13_655 13_455 ?
U1 Sb5 U1 180.0 5_654 13_455 ?
Sb4 Sb5 Ho1 35.018(8) . 13_455 ?
Sb4 Sb5 Ho1 144.982(8) 9_665 13_455 ?
Sb4 Sb5 Ho1 77.133(16) 9_565 13_455 ?
Sb4 Sb5 Ho1 102.867(16) 1_655 13_455 ?
Ho1 Sb5 Ho1 84.471(12) 14 13_455 ?
Ho1 Sb5 Ho1 95.529(12) 6_554 13_455 ?
U1 Sb5 Ho1 84.471(12) 14 13_455 ?
U1 Sb5 Ho1 95.529(12) 6_554 13_455 ?
Ho1 Sb5 Ho1 52.446(8) 13 13_455 ?
Ho1 Sb5 Ho1 127.554(8) 5_554 13_455 ?
U1 Sb5 Ho1 52.446(8) 13 13_455 ?
U1 Sb5 Ho1 127.554(8) 5_554 13_455 ?
Sb5 Sb5 Ho1 142.446(8) 1_655 13_455 ?
Sb5 Sb5 Ho1 37.554(8) 1_455 13_455 ?
Sb3 Sb5 Ho1 89.179(15) 13_655 13_455 ?
Sb3 Sb5 Ho1 90.821(15) 5_454 13_455 ?
Sb3 Sb5 Ho1 37.483(5) 13 13_455 ?
Sb3 Sb5 Ho1 142.517(5) 5_554 13_455 ?
Ho1 Sb5 Ho1 124.735(15) 14_655 13_455 ?
Ho1 Sb5 Ho1 55.265(15) 6_454 13_455 ?
U1 Sb5 Ho1 124.735(15) 14_655 13_455 ?
U1 Sb5 Ho1 55.265(15) 6_454 13_455 ?
U1 Sb5 Ho1 75.107(16) 5_454 13_455 ?
Ho1 Sb5 Ho1 104.893(17) 13_655 13_455 ?
Ho1 Sb5 Ho1 75.107(16) 5_454 13_455 ?
U1 Sb5 Ho1 104.893(17) 13_655 13_455 ?
U1 Sb5 Ho1 180.0 5_654 13_455 ?
U1 Sb5 Ho1 0.000(7) 13_455 13_455 ?
Sb4 Sb5 Ho1 144.982(8) . 5_654 ?
Sb4 Sb5 Ho1 35.018(8) 9_665 5_654 ?
Sb4 Sb5 Ho1 102.867(16) 9_565 5_654 ?
Sb4 Sb5 Ho1 77.133(16) 1_655 5_654 ?
Ho1 Sb5 Ho1 95.529(12) 14 5_654 ?
Ho1 Sb5 Ho1 84.471(12) 6_554 5_654 ?
U1 Sb5 Ho1 95.529(12) 14 5_654 ?
U1 Sb5 Ho1 84.471(12) 6_554 5_654 ?
Ho1 Sb5 Ho1 127.554(8) 13 5_654 ?
Ho1 Sb5 Ho1 52.446(8) 5_554 5_654 ?
U1 Sb5 Ho1 127.554(8) 13 5_654 ?
U1 Sb5 Ho1 52.446(8) 5_554 5_654 ?
Sb5 Sb5 Ho1 37.554(8) 1_655 5_654 ?
Sb5 Sb5 Ho1 142.446(8) 1_455 5_654 ?
Sb3 Sb5 Ho1 90.821(15) 13_655 5_654 ?
Sb3 Sb5 Ho1 89.179(15) 5_454 5_654 ?
Sb3 Sb5 Ho1 142.517(5) 13 5_654 ?
Sb3 Sb5 Ho1 37.483(5) 5_554 5_654 ?
Ho1 Sb5 Ho1 55.265(15) 14_655 5_654 ?
Ho1 Sb5 Ho1 124.735(15) 6_454 5_654 ?
U1 Sb5 Ho1 55.265(15) 14_655 5_654 ?
U1 Sb5 Ho1 124.735(15) 6_454 5_654 ?
U1 Sb5 Ho1 104.893(16) 5_454 5_654 ?
Ho1 Sb5 Ho1 75.107(16) 13_655 5_654 ?
Ho1 Sb5 Ho1 104.893(16) 5_454 5_654 ?
U1 Sb5 Ho1 75.107(16) 13_655 5_654 ?
U1 Sb5 Ho1 0.000(4) 5_654 5_654 ?
U1 Sb5 Ho1 180.000(5) 13_455 5_654 ?
Ho1 Sb5 Ho1 180.000(5) 13_455 5_654 ?
U2 Sb6 Ho2 180.0 . 9 ?
U2 Sb6 U2 180.0 . 9 ?
Ho2 Sb6 U2 0.0 9 9 ?
U2 Sb6 Sb2 60.612(10) . 13 ?
Ho2 Sb6 Sb2 119.388(9) 9 13 ?
U2 Sb6 Sb2 119.388(9) 9 13 ?
U2 Sb6 Sb2 119.388(9) . 5_444 ?
Ho2 Sb6 Sb2 60.612(10) 9 5_444 ?
U2 Sb6 Sb2 60.612(10) 9 5_444 ?
Sb2 Sb6 Sb2 180.000(16) 13 5_444 ?
U2 Sb6 Sb2 60.612(9) . 14_445 ?
Ho2 Sb6 Sb2 119.388(9) 9 14_445 ?
U2 Sb6 Sb2 119.388(9) 9 14_445 ?
Sb2 Sb6 Sb2 121.224(18) 13 14_445 ?
Sb2 Sb6 Sb2 58.776(18) 5_444 14_445 ?
U2 Sb6 Sb2 119.388(9) . 6_554 ?
Ho2 Sb6 Sb2 60.612(9) 9 6_554 ?
U2 Sb6 Sb2 60.612(9) 9 6_554 ?
Sb2 Sb6 Sb2 58.776(18) 13 6_554 ?
Sb2 Sb6 Sb2 121.224(18) 5_444 6_554 ?
Sb2 Sb6 Sb2 180.000(16) 14_445 6_554 ?
U2 Sb6 Sb2 60.612(10) . 14_545 ?
Ho2 Sb6 Sb2 119.388(10) 9 14_545 ?
U2 Sb6 Sb2 119.388(10) 9 14_545 ?
Sb2 Sb6 Sb2 75.45(2) 13 14_545 ?
Sb2 Sb6 Sb2 104.552(19) 5_444 14_545 ?
Sb2 Sb6 Sb2 76.682(19) 14_445 14_545 ?
Sb2 Sb6 Sb2 103.318(18) 6_554 14_545 ?
U2 Sb6 Sb2 119.388(10) . 6_454 ?
Ho2 Sb6 Sb2 60.612(10) 9 6_454 ?
U2 Sb6 Sb2 60.612(10) 9 6_454 ?
Sb2 Sb6 Sb2 104.552(19) 13 6_454 ?
Sb2 Sb6 Sb2 75.45(2) 5_444 6_454 ?
Sb2 Sb6 Sb2 103.318(18) 14_445 6_454 ?
Sb2 Sb6 Sb2 76.682(19) 6_554 6_454 ?
Sb2 Sb6 Sb2 180.000(16) 14_545 6_454 ?
U2 Sb6 Sb2 60.612(10) . 13_455 ?
Ho2 Sb6 Sb2 119.388(10) 9 13_455 ?
U2 Sb6 Sb2 119.388(10) 9 13_455 ?
Sb2 Sb6 Sb2 76.682(18) 13 13_455 ?
Sb2 Sb6 Sb2 103.318(18) 5_444 13_455 ?
Sb2 Sb6 Sb2 75.45(2) 14_445 13_455 ?
Sb2 Sb6 Sb2 104.55(2) 6_554 13_455 ?
Sb2 Sb6 Sb2 121.224(18) 14_545 13_455 ?
Sb2 Sb6 Sb2 58.776(18) 6_454 13_455 ?
U2 Sb6 Sb2 119.388(10) . 5_544 ?
Ho2 Sb6 Sb2 60.612(10) 9 5_544 ?
U2 Sb6 Sb2 60.612(10) 9 5_544 ?
Sb2 Sb6 Sb2 103.318(18) 13 5_544 ?
Sb2 Sb6 Sb2 76.682(18) 5_444 5_544 ?
Sb2 Sb6 Sb2 104.55(2) 14_445 5_544 ?
Sb2 Sb6 Sb2 75.45(2) 6_554 5_544 ?
Sb2 Sb6 Sb2 58.776(18) 14_545 5_544 ?
Sb2 Sb6 Sb2 121.224(18) 6_454 5_544 ?
Sb2 Sb6 Sb2 180.000(12) 13_455 5_544 ?
U2 Sb6 Sb6 90.0 . 1_655 ?
Ho2 Sb6 Sb6 90.0 9 1_655 ?
U2 Sb6 Sb6 90.0 9 1_655 ?
Sb2 Sb6 Sb6 51.659(9) 13 1_655 ?
Sb2 Sb6 Sb6 128.341(9) 5_444 1_655 ?
Sb2 Sb6 Sb6 128.341(10) 14_445 1_655 ?
Sb2 Sb6 Sb6 51.659(9) 6_554 1_655 ?
Sb2 Sb6 Sb6 51.659(9) 14_545 1_655 ?
Sb2 Sb6 Sb6 128.341(9) 6_454 1_655 ?
Sb2 Sb6 Sb6 128.341(9) 13_455 1_655 ?
Sb2 Sb6 Sb6 51.659(9) 5_544 1_655 ?
U2 Sb6 Sb6 90.0 . 1_455 ?
Ho2 Sb6 Sb6 90.0 9 1_455 ?
U2 Sb6 Sb6 90.0 9 1_455 ?
Sb2 Sb6 Sb6 128.341(9) 13 1_455 ?
Sb2 Sb6 Sb6 51.659(9) 5_444 1_455 ?
Sb2 Sb6 Sb6 51.659(9) 14_445 1_455 ?
Sb2 Sb6 Sb6 128.341(10) 6_554 1_455 ?
Sb2 Sb6 Sb6 128.341(9) 14_545 1_455 ?
Sb2 Sb6 Sb6 51.659(9) 6_454 1_455 ?
Sb2 Sb6 Sb6 51.659(9) 13_455 1_455 ?
Sb2 Sb6 Sb6 128.341(9) 5_544 1_455 ?
Sb6 Sb6 Sb6 180.0 1_655 1_455 ?
U2 Sb6 Sb1 40.379(9) . . ?
Ho2 Sb6 Sb1 139.621(9) 9 . ?
U2 Sb6 Sb1 139.621(9) 9 . ?
Sb2 Sb6 Sb1 39.627(9) 13 . ?
Sb2 Sb6 Sb1 140.373(10) 5_444 . ?
Sb2 Sb6 Sb1 91.294(15) 14_445 . ?
Sb2 Sb6 Sb1 88.706(16) 6_554 . ?
Sb2 Sb6 Sb1 91.294(16) 14_545 . ?
Sb2 Sb6 Sb1 88.706(15) 6_454 . ?
Sb2 Sb6 Sb1 39.627(9) 13_455 . ?
Sb2 Sb6 Sb1 140.373(9) 5_544 . ?
Sb6 Sb6 Sb1 90.0 1_655 . ?
Sb6 Sb6 Sb1 90.0 1_455 . ?
U2 Sb6 Sb1 139.621(9) . 9 ?
Ho2 Sb6 Sb1 40.379(9) 9 9 ?
U2 Sb6 Sb1 40.379(9) 9 9 ?
Sb2 Sb6 Sb1 140.372(9) 13 9 ?
Sb2 Sb6 Sb1 39.628(9) 5_444 9 ?
Sb2 Sb6 Sb1 88.707(16) 14_445 9 ?
Sb2 Sb6 Sb1 91.293(16) 6_554 9 ?
Sb2 Sb6 Sb1 88.707(15) 14_545 9 ?
Sb2 Sb6 Sb1 91.293(15) 6_454 9 ?
Sb2 Sb6 Sb1 140.372(9) 13_455 9 ?
Sb2 Sb6 Sb1 39.628(9) 5_544 9 ?
Sb6 Sb6 Sb1 90.0 1_655 9 ?
Sb6 Sb6 Sb1 90.0 1_455 9 ?
Sb1 Sb6 Sb1 180.0 . 9 ?
U2 Sb6 Sb1 139.621(9) . 10 ?
Ho2 Sb6 Sb1 40.379(9) 9 10 ?
U2 Sb6 Sb1 40.379(9) 9 10 ?
Sb2 Sb6 Sb1 88.707(15) 13 10 ?
Sb2 Sb6 Sb1 91.293(16) 5_444 10 ?
Sb2 Sb6 Sb1 140.372(9) 14_445 10 ?
Sb2 Sb6 Sb1 39.628(9) 6_554 10 ?
Sb2 Sb6 Sb1 140.372(9) 14_545 10 ?
Sb2 Sb6 Sb1 39.628(9) 6_454 10 ?
Sb2 Sb6 Sb1 88.707(15) 13_455 10 ?
Sb2 Sb6 Sb1 91.293(16) 5_544 10 ?
Sb6 Sb6 Sb1 90.0 1_655 10 ?
Sb6 Sb6 Sb1 90.0 1_455 10 ?
Sb1 Sb6 Sb1 99.242(19) . 10 ?
Sb1 Sb6 Sb1 80.757(19) 9 10 ?
U2 Sb6 Sb1 40.379(9) . 2 ?
Ho2 Sb6 Sb1 139.621(9) 9 2 ?
U2 Sb6 Sb1 139.621(9) 9 2 ?
Sb2 Sb6 Sb1 91.293(16) 13 2 ?
Sb2 Sb6 Sb1 88.707(15) 5_444 2 ?
Sb2 Sb6 Sb1 39.628(9) 14_445 2 ?
Sb2 Sb6 Sb1 140.372(9) 6_554 2 ?
Sb2 Sb6 Sb1 39.628(9) 14_545 2 ?
Sb2 Sb6 Sb1 140.372(9) 6_454 2 ?
Sb2 Sb6 Sb1 91.293(16) 13_455 2 ?
Sb2 Sb6 Sb1 88.707(15) 5_544 2 ?
Sb6 Sb6 Sb1 90.0 1_655 2 ?
Sb6 Sb6 Sb1 90.0 1_455 2 ?
Sb1 Sb6 Sb1 80.758(19) . 2 ?
Sb1 Sb6 Sb1 99.243(19) 9 2 ?
Sb1 Sb6 Sb1 180.000(9) 10 2 ?
U2 Sb6 Sb4 90.0 . 9 ?
Ho2 Sb6 Sb4 90.0 9 9 ?
U2 Sb6 Sb4 90.0 9 9 ?
Sb2 Sb6 Sb4 127.724(10) 13 9 ?
Sb2 Sb6 Sb4 52.276(9) 5_444 9 ?
Sb2 Sb6 Sb4 52.276(9) 14_445 9 ?
Sb2 Sb6 Sb4 127.724(10) 6_554 9 ?
Sb2 Sb6 Sb4 52.276(9) 14_545 9 ?
Sb2 Sb6 Sb4 127.724(9) 6_454 9 ?
Sb2 Sb6 Sb4 127.724(10) 13_455 9 ?
Sb2 Sb6 Sb4 52.276(9) 5_544 9 ?
Sb6 Sb6 Sb4 90.0 1_655 9 ?
Sb6 Sb6 Sb4 90.0 1_455 9 ?
Sb1 Sb6 Sb4 130.380(10) . 9 ?
Sb1 Sb6 Sb4 49.621(9) 9 9 ?
Sb1 Sb6 Sb4 130.379(9) 10 9 ?
Sb1 Sb6 Sb4 49.621(9) 2 9 ?
U2 Sb6 Sb4 90.0 . . ?
Ho2 Sb6 Sb4 90.0 9 . ?
U2 Sb6 Sb4 90.0 9 . ?
Sb2 Sb6 Sb4 52.276(9) 13 . ?
Sb2 Sb6 Sb4 127.724(10) 5_444 . ?
Sb2 Sb6 Sb4 127.724(10) 14_445 . ?
Sb2 Sb6 Sb4 52.276(9) 6_554 . ?
Sb2 Sb6 Sb4 127.724(9) 14_545 . ?
Sb2 Sb6 Sb4 52.276(9) 6_454 . ?
Sb2 Sb6 Sb4 52.276(9) 13_455 . ?
Sb2 Sb6 Sb4 127.724(10) 5_544 . ?
Sb6 Sb6 Sb4 90.0 1_655 . ?
Sb6 Sb6 Sb4 90.0 1_455 . ?
Sb1 Sb6 Sb4 49.621(9) . . ?
Sb1 Sb6 Sb4 130.379(10) 9 . ?
Sb1 Sb6 Sb4 49.621(9) 10 . ?
Sb1 Sb6 Sb4 130.379(9) 2 . ?
Sb4 Sb6 Sb4 180.0 9 . ?
U2 Sb6 Ho2 126.985(10) . 9_455 ?
Ho2 Sb6 Ho2 53.015(9) 9 9_455 ?
U2 Sb6 Ho2 53.015(9) 9 9_455 ?
Sb2 Sb6 Ho2 142.255(9) 13 9_455 ?
Sb2 Sb6 Ho2 37.745(10) 5_444 9_455 ?
Sb2 Sb6 Ho2 78.445(15) 14_445 9_455 ?
Sb2 Sb6 Ho2 101.555(16) 6_554 9_455 ?
Sb2 Sb6 Ho2 142.255(10) 14_545 9_455 ?
Sb2 Sb6 Ho2 37.745(10) 6_454 9_455 ?
Sb2 Sb6 Ho2 78.445(16) 13_455 9_455 ?
Sb2 Sb6 Ho2 101.555(16) 5_544 9_455 ?
Sb6 Sb6 Ho2 143.015(9) 1_655 9_455 ?
Sb6 Sb6 Ho2 36.985(9) 1_455 9_455 ?
Sb1 Sb6 Ho2 117.277(9) . 9_455 ?
Sb1 Sb6 Ho2 62.723(9) 9 9_455 ?
Sb1 Sb6 Ho2 62.723(9) 10 9_455 ?
Sb1 Sb6 Ho2 117.277(9) 2 9_455 ?
Sb4 Sb6 Ho2 90.0 9 9_455 ?
Sb4 Sb6 Ho2 90.0 . 9_455 ?
U2 Sb6 Ho2 53.015(9) . 1_655 ?
Ho2 Sb6 Ho2 126.985(10) 9 1_655 ?
U2 Sb6 Ho2 126.985(10) 9 1_655 ?
Sb2 Sb6 Ho2 37.745(10) 13 1_655 ?
Sb2 Sb6 Ho2 142.255(9) 5_444 1_655 ?
Sb2 Sb6 Ho2 101.555(16) 14_445 1_655 ?
Sb2 Sb6 Ho2 78.445(15) 6_554 1_655 ?
Sb2 Sb6 Ho2 37.745(10) 14_545 1_655 ?
Sb2 Sb6 Ho2 142.255(10) 6_454 1_655 ?
Sb2 Sb6 Ho2 101.555(16) 13_455 1_655 ?
Sb2 Sb6 Ho2 78.445(16) 5_544 1_655 ?
Sb6 Sb6 Ho2 36.985(9) 1_655 1_655 ?
Sb6 Sb6 Ho2 143.015(9) 1_455 1_655 ?
Sb1 Sb6 Ho2 62.723(9) . 1_655 ?
Sb1 Sb6 Ho2 117.277(9) 9 1_655 ?
Sb1 Sb6 Ho2 117.277(9) 10 1_655 ?
Sb1 Sb6 Ho2 62.723(9) 2 1_655 ?
Sb4 Sb6 Ho2 90.0 9 1_655 ?
Sb4 Sb6 Ho2 90.0 . 1_655 ?
Ho2 Sb6 Ho2 180.0 9_455 1_655 ?
U2 Sb6 U2 126.985(10) . 9_455 ?
Ho2 Sb6 U2 53.015(9) 9 9_455 ?
U2 Sb6 U2 53.015(9) 9 9_455 ?
Sb2 Sb6 U2 142.255(9) 13 9_455 ?
Sb2 Sb6 U2 37.745(10) 5_444 9_455 ?
Sb2 Sb6 U2 78.445(15) 14_445 9_455 ?
Sb2 Sb6 U2 101.555(16) 6_554 9_455 ?
Sb2 Sb6 U2 142.255(10) 14_545 9_455 ?
Sb2 Sb6 U2 37.745(10) 6_454 9_455 ?
Sb2 Sb6 U2 78.445(16) 13_455 9_455 ?
Sb2 Sb6 U2 101.555(16) 5_544 9_455 ?
Sb6 Sb6 U2 143.015(9) 1_655 9_455 ?
Sb6 Sb6 U2 36.985(9) 1_455 9_455 ?
Sb1 Sb6 U2 117.277(9) . 9_455 ?
Sb1 Sb6 U2 62.723(9) 9 9_455 ?
Sb1 Sb6 U2 62.723(9) 10 9_455 ?
Sb1 Sb6 U2 117.277(9) 2 9_455 ?
Sb4 Sb6 U2 90.0 9 9_455 ?
Sb4 Sb6 U2 90.0 . 9_455 ?
Ho2 Sb6 U2 0.000(6) 9_455 9_455 ?
Ho2 Sb6 U2 180.000(6) 1_655 9_455 ?
U2 Sb6 U2 53.015(9) . 1_655 ?
Ho2 Sb6 U2 126.985(10) 9 1_655 ?
U2 Sb6 U2 126.985(10) 9 1_655 ?
Sb2 Sb6 U2 37.745(10) 13 1_655 ?
Sb2 Sb6 U2 142.255(9) 5_444 1_655 ?
Sb2 Sb6 U2 101.555(16) 14_445 1_655 ?
Sb2 Sb6 U2 78.445(15) 6_554 1_655 ?
Sb2 Sb6 U2 37.745(10) 14_545 1_655 ?
Sb2 Sb6 U2 142.255(10) 6_454 1_655 ?
Sb2 Sb6 U2 101.555(16) 13_455 1_655 ?
Sb2 Sb6 U2 78.445(16) 5_544 1_655 ?
Sb6 Sb6 U2 36.985(9) 1_655 1_655 ?
Sb6 Sb6 U2 143.015(9) 1_455 1_655 ?
Sb1 Sb6 U2 62.723(9) . 1_655 ?
Sb1 Sb6 U2 117.277(9) 9 1_655 ?
Sb1 Sb6 U2 117.277(9) 10 1_655 ?
Sb1 Sb6 U2 62.723(9) 2 1_655 ?
Sb4 Sb6 U2 90.0 9 1_655 ?
Sb4 Sb6 U2 90.0 . 1_655 ?
Ho2 Sb6 U2 180.0 9_455 1_655 ?
Ho2 Sb6 U2 0.000(6) 1_655 1_655 ?
U2 Sb6 U2 180.0 9_455 1_655 ?
U2 Sb6 Ho2 126.985(9) . 9_655 ?
Ho2 Sb6 Ho2 53.015(9) 9 9_655 ?
U2 Sb6 Ho2 53.015(9) 9 9_655 ?
Sb2 Sb6 Ho2 78.445(16) 13 9_655 ?
Sb2 Sb6 Ho2 101.555(15) 5_444 9_655 ?
Sb2 Sb6 Ho2 142.255(9) 14_445 9_655 ?
Sb2 Sb6 Ho2 37.745(10) 6_554 9_655 ?
Sb2 Sb6 Ho2 78.445(16) 14_545 9_655 ?
Sb2 Sb6 Ho2 101.555(15) 6_454 9_655 ?
Sb2 Sb6 Ho2 142.255(10) 13_455 9_655 ?
Sb2 Sb6 Ho2 37.745(10) 5_544 9_655 ?
Sb6 Sb6 Ho2 36.985(9) 1_655 9_655 ?
Sb6 Sb6 Ho2 143.015(9) 1_455 9_655 ?
Sb1 Sb6 Ho2 117.277(9) . 9_655 ?
Sb1 Sb6 Ho2 62.723(9) 9 9_655 ?
Sb1 Sb6 Ho2 62.723(9) 10 9_655 ?
Sb1 Sb6 Ho2 117.277(9) 2 9_655 ?
Sb4 Sb6 Ho2 90.0 9 9_655 ?
Sb4 Sb6 Ho2 90.0 . 9_655 ?
Ho2 Sb6 Ho2 106.030(19) 9_455 9_655 ?
Ho2 Sb6 Ho2 73.970(19) 1_655 9_655 ?
U2 Sb6 Ho2 106.030(19) 9_455 9_655 ?
U2 Sb6 Ho2 73.970(19) 1_655 9_655 ?
U2 Sb6 Ho2 53.015(9) . 1_455 ?
Ho2 Sb6 Ho2 126.985(9) 9 1_455 ?
U2 Sb6 Ho2 126.985(9) 9 1_455 ?
Sb2 Sb6 Ho2 101.555(15) 13 1_455 ?
Sb2 Sb6 Ho2 78.445(16) 5_444 1_455 ?
Sb2 Sb6 Ho2 37.745(10) 14_445 1_455 ?
Sb2 Sb6 Ho2 142.255(9) 6_554 1_455 ?
Sb2 Sb6 Ho2 101.555(15) 14_545 1_455 ?
Sb2 Sb6 Ho2 78.445(16) 6_454 1_455 ?
Sb2 Sb6 Ho2 37.745(10) 13_455 1_455 ?
Sb2 Sb6 Ho2 142.255(10) 5_544 1_455 ?
Sb6 Sb6 Ho2 143.015(9) 1_655 1_455 ?
Sb6 Sb6 Ho2 36.985(9) 1_455 1_455 ?
Sb1 Sb6 Ho2 62.723(9) . 1_455 ?
Sb1 Sb6 Ho2 117.277(9) 9 1_455 ?
Sb1 Sb6 Ho2 117.277(9) 10 1_455 ?
Sb1 Sb6 Ho2 62.723(9) 2 1_455 ?
Sb4 Sb6 Ho2 90.0 9 1_455 ?
Sb4 Sb6 Ho2 90.0 . 1_455 ?
Ho2 Sb6 Ho2 73.970(19) 9_455 1_455 ?
Ho2 Sb6 Ho2 106.030(19) 1_655 1_455 ?
U2 Sb6 Ho2 73.970(19) 9_455 1_455 ?
U2 Sb6 Ho2 106.030(19) 1_655 1_455 ?
Ho2 Sb6 Ho2 180.0 9_655 1_455 ?
U2 Sb6 U2 126.985(9) . 9_655 ?
Ho2 Sb6 U2 53.015(9) 9 9_655 ?
U2 Sb6 U2 53.015(9) 9 9_655 ?
Sb2 Sb6 U2 78.445(16) 13 9_655 ?
Sb2 Sb6 U2 101.555(15) 5_444 9_655 ?
Sb2 Sb6 U2 142.255(9) 14_445 9_655 ?
Sb2 Sb6 U2 37.745(10) 6_554 9_655 ?
Sb2 Sb6 U2 78.445(16) 14_545 9_655 ?
Sb2 Sb6 U2 101.555(15) 6_454 9_655 ?
Sb2 Sb6 U2 142.255(10) 13_455 9_655 ?
Sb2 Sb6 U2 37.745(10) 5_544 9_655 ?
Sb6 Sb6 U2 36.985(9) 1_655 9_655 ?
Sb6 Sb6 U2 143.015(9) 1_455 9_655 ?
Sb1 Sb6 U2 117.277(9) . 9_655 ?
Sb1 Sb6 U2 62.723(9) 9 9_655 ?
Sb1 Sb6 U2 62.723(9) 10 9_655 ?
Sb1 Sb6 U2 117.277(9) 2 9_655 ?
Sb4 Sb6 U2 90.0 9 9_655 ?
Sb4 Sb6 U2 90.0 . 9_655 ?
Ho2 Sb6 U2 106.030(19) 9_455 9_655 ?
Ho2 Sb6 U2 73.970(19) 1_655 9_655 ?
U2 Sb6 U2 106.030(19) 9_455 9_655 ?
U2 Sb6 U2 73.970(19) 1_655 9_655 ?
Ho2 Sb6 U2 0.000(6) 9_655 9_655 ?
Ho2 Sb6 U2 180.0 1_455 9_655 ?
U2 Sb6 U2 53.015(9) . 1_455 ?
Ho2 Sb6 U2 126.985(9) 9 1_455 ?
U2 Sb6 U2 126.985(9) 9 1_455 ?
Sb2 Sb6 U2 101.555(15) 13 1_455 ?
Sb2 Sb6 U2 78.445(16) 5_444 1_455 ?
Sb2 Sb6 U2 37.745(10) 14_445 1_455 ?
Sb2 Sb6 U2 142.255(9) 6_554 1_455 ?
Sb2 Sb6 U2 101.555(15) 14_545 1_455 ?
Sb2 Sb6 U2 78.445(16) 6_454 1_455 ?
Sb2 Sb6 U2 37.745(10) 13_455 1_455 ?
Sb2 Sb6 U2 142.255(10) 5_544 1_455 ?
Sb6 Sb6 U2 143.015(9) 1_655 1_455 ?
Sb6 Sb6 U2 36.985(9) 1_455 1_455 ?
Sb1 Sb6 U2 62.723(9) . 1_455 ?
Sb1 Sb6 U2 117.277(9) 9 1_455 ?
Sb1 Sb6 U2 117.277(9) 10 1_455 ?
Sb1 Sb6 U2 62.723(9) 2 1_455 ?
Sb4 Sb6 U2 90.0 9 1_455 ?
Sb4 Sb6 U2 90.0 . 1_455 ?
Ho2 Sb6 U2 73.970(19) 9_455 1_455 ?
Ho2 Sb6 U2 106.030(19) 1_655 1_455 ?
U2 Sb6 U2 73.970(19) 9_455 1_455 ?
U2 Sb6 U2 106.030(19) 1_655 1_455 ?
Ho2 Sb6 U2 180.0 9_655 1_455 ?
Ho2 Sb6 U2 0.0 1_455 1_455 ?
U2 Sb6 U2 180.0 9_655 1_455 ?
U2 Sb6 Sb3 20.542(7) . . ?
Ho2 Sb6 Sb3 159.458(7) 9 . ?
U2 Sb6 Sb3 159.458(7) 9 . ?
Sb2 Sb6 Sb3 47.375(9) 13 . ?
Sb2 Sb6 Sb3 132.625(9) 5_444 . ?
Sb2 Sb6 Sb3 76.004(13) 14_445 . ?
Sb2 Sb6 Sb3 103.996(13) 6_554 . ?
Sb2 Sb6 Sb3 47.375(9) 14_545 . ?
Sb2 Sb6 Sb3 132.625(9) 6_454 . ?
Sb2 Sb6 Sb3 76.004(13) 13_455 . ?
Sb2 Sb6 Sb3 103.996(13) 5_544 . ?
Sb6 Sb6 Sb3 69.458(7) 1_655 . ?
Sb6 Sb6 Sb3 110.542(7) 1_455 . ?
Sb1 Sb6 Sb3 44.493(10) . . ?
Sb1 Sb6 Sb3 135.508(9) 9 . ?
Sb1 Sb6 Sb3 135.508(10) 10 . ?
Sb1 Sb6 Sb3 44.492(9) 2 . ?
Sb4 Sb6 Sb3 90.0 9 . ?
Sb4 Sb6 Sb3 90.0 . . ?
Ho2 Sb6 Sb3 147.527(5) 9_455 . ?
Ho2 Sb6 Sb3 32.473(4) 1_655 . ?
U2 Sb6 Sb3 147.527(5) 9_455 . ?
U2 Sb6 Sb3 32.473(4) 1_655 . ?
Ho2 Sb6 Sb3 106.443(16) 9_655 . ?
Ho2 Sb6 Sb3 73.557(16) 1_455 . ?
U2 Sb6 Sb3 106.443(16) 9_655 . ?
U2 Sb6 Sb3 73.557(16) 1_455 . ?
U2 Sb6 Sb3 159.458(7) . 9 ?
Ho2 Sb6 Sb3 20.542(7) 9 9 ?
U2 Sb6 Sb3 20.542(7) 9 9 ?
Sb2 Sb6 Sb3 132.625(9) 13 9 ?
Sb2 Sb6 Sb3 47.375(9) 5_444 9 ?
Sb2 Sb6 Sb3 103.996(13) 14_445 9 ?
Sb2 Sb6 Sb3 76.004(13) 6_554 9 ?
Sb2 Sb6 Sb3 132.625(9) 14_545 9 ?
Sb2 Sb6 Sb3 47.375(9) 6_454 9 ?
Sb2 Sb6 Sb3 103.996(13) 13_455 9 ?
Sb2 Sb6 Sb3 76.004(13) 5_544 9 ?
Sb6 Sb6 Sb3 110.542(7) 1_655 9 ?
Sb6 Sb6 Sb3 69.458(7) 1_455 9 ?
Sb1 Sb6 Sb3 135.507(9) . 9 ?
Sb1 Sb6 Sb3 44.492(9) 9 9 ?
Sb1 Sb6 Sb3 44.492(10) 10 9 ?
Sb1 Sb6 Sb3 135.508(9) 2 9 ?
Sb4 Sb6 Sb3 90.0 9 9 ?
Sb4 Sb6 Sb3 90.0 . 9 ?
Ho2 Sb6 Sb3 32.473(4) 9_455 9 ?
Ho2 Sb6 Sb3 147.527(4) 1_655 9 ?
U2 Sb6 Sb3 32.473(4) 9_455 9 ?
U2 Sb6 Sb3 147.527(4) 1_655 9 ?
Ho2 Sb6 Sb3 73.557(16) 9_655 9 ?
Ho2 Sb6 Sb3 106.443(16) 1_455 9 ?
U2 Sb6 Sb3 73.557(16) 9_655 9 ?
U2 Sb6 Sb3 106.443(16) 1_455 9 ?
Sb3 Sb6 Sb3 180.0 . 9 ?

loop_
_geom_bond_atom_site_label_1
_geom_bond_atom_site_label_2
_geom_bond_distance
_geom_bond_site_symmetry_2
_geom_bond_publ_flag
U1 Sb3 3.1486(5) 1_455 ?
U1 Sb3 3.1486(5) . ?
U1 Sb5 3.1530(5) 5_445 ?
U1 Sb4 3.1710(5) 13 ?
U1 Sb4 3.1710(5) 13_455 ?
U1 Sb1 3.1917(6) 13 ?
U1 Sb1 3.1917(6) 13_455 ?
U1 Sb2 3.2642(8) . ?
U1 Sb1 3.2677(8) . ?
U1 Ho1 4.0914(10) 2 ?
U1 U1 4.0914(10) 2 ?
U1 U1 4.1010(10) 1_455 ?
U1 U1 4.1010(10) 1_655 ?
U1 Ho1 4.1010(10) 1_655 ?
U1 Ho1 4.1010(10) 1_455 ?
U1 U2 4.1564(8) . ?
U1 Ho1 4.7984(12) 10_556 ?
U1 U1 4.7984(12) 10_556 ?
U1 Sb2 5.1207(9) 10_556 ?
U1 Sb5 5.1729(9) 5_545 ?
U1 Sb5 5.1729(9) 5_345 ?
U1 Sb2 5.2415(9) 1_655 ?
U1 Sb2 5.2415(9) 1_455 ?
U1 Sb1 5.2436(9) 1_455 ?
U1 Sb1 5.2436(9) 1_655 ?
U1 Sb4 5.4139(10) 5_445 ?
U1 Sb4 5.4139(9) 5_545 ?
U1 Sb2 5.4827(11) 13_455 ?
U1 Sb2 5.4827(11) 13 ?
U2 Sb6 3.0886(7) . ?
U2 Sb1 3.1054(7) 2 ?
U2 Sb1 3.1055(7) . ?
U2 Sb3 3.1442(7) . ?
U2 Sb3 3.1442(7) 1_455 ?
U2 Sb2 3.2320(6) 14_445 ?
U2 Sb2 3.2320(5) 13 ?
U2 Sb2 3.2320(5) 14_545 ?
U2 Sb2 3.2320(5) 13_455 ?
U2 Ho2 4.1010(10) 1_655 ?
U2 Ho2 4.1010(10) 1_455 ?
U2 U2 4.1010(10) 1_655 ?
U2 U2 4.1010(10) 1_455 ?
U2 Ho1 4.1565(8) 2 ?
U2 U1 4.1565(8) 2 ?
U2 Sb6 5.1340(9) 1_455 ?
U2 Sb6 5.1340(9) 1_655 ?
U2 Sb1 5.1441(9) 1_655 ?
U2 Sb1 5.1441(9) 2_455 ?
U2 Sb1 5.1441(9) 2_655 ?
U2 Sb1 5.1441(9) 1_455 ?
U2 Sb1 5.2419(8) 13 ?
U2 Sb1 5.2419(8) 13_455 ?
U2 Sb1 5.2419(8) 14_445 ?
U2 Sb1 5.2419(8) 14_545 ?
U2 Sb2 5.5214(10) 5_444 ?
U2 Sb2 5.5214(10) 6_454 ?
U2 Sb2 5.5214(10) 5_544 ?
Sb1 Sb1 3.0108(7) 13 ?
Sb1 Sb1 3.0108(7) 13_455 ?
Sb1 Sb2 3.0340(6) 13_455 ?
Sb1 Sb2 3.0340(6) 13 ?
Sb1 Ho1 3.1917(6) 13 ?
Sb1 U1 3.1917(6) 13 ?
Sb1 Ho1 3.1917(6) 13_455 ?
Sb1 U1 3.1917(6) 13_455 ?
Sb1 Sb4 4.0363(9) . ?
Sb1 Sb1 4.1010(10) 1_655 ?
Sb1 Sb1 4.1010(10) 1_455 ?
Sb1 Sb3 4.1334(7) . ?
Sb1 Sb3 4.1334(7) 1_455 ?
Sb1 Sb3 4.1758(9) 13 ?
Sb1 Sb2 4.4396(9) . ?
Sb1 Sb6 4.7277(8) . ?
Sb1 Ho2 5.1441(9) 1_455 ?
Sb1 U2 5.1441(9) 1_455 ?
Sb1 Ho2 5.1441(9) 1_655 ?
Sb1 U2 5.1441(9) 1_655 ?
Sb1 Ho2 5.2419(8) 13 ?
Sb1 U2 5.2419(8) 13 ?
Sb1 Ho2 5.2419(8) 13_455 ?
Sb1 U2 5.2419(8) 13_455 ?
Sb1 U1 5.2437(9) 1_655 ?
Sb1 Ho1 5.2437(9) 1_655 ?
Sb2 Sb1 3.0339(6) 13_455 ?
Sb2 Sb1 3.0339(6) 13 ?
Sb2 Ho2 3.2320(5) 13 ?
Sb2 U2 3.2320(5) 13 ?
Sb2 Ho2 3.2320(5) 13_455 ?
Sb2 U2 3.2320(5) 13_455 ?
Sb2 Sb2 3.2442(11) 10_556 ?
Sb2 Sb6 3.3055(5) 5 ?
Sb2 Sb6 3.3055(5) 5_455 ?
Sb2 Sb4 3.8771(8) 13_455 ?
Sb2 Sb4 3.8771(8) 13 ?
Sb2 Sb2 4.0449(12) 2_565 ?
Sb2 Sb2 4.1010(10) 1_655 ?
Sb2 Sb2 4.1010(10) 1_455 ?
Sb2 Sb3 4.3489(10) 13 ?
Sb2 Ho1 5.1208(9) 10_556 ?
Sb2 U1 5.1208(9) 10_556 ?
Sb2 Sb2 5.1852(11) 9_566 ?
Sb2 Sb2 5.2290(10) 10_656 ?
Sb2 Sb2 5.2290(10) 10_456 ?
Sb2 U1 5.2415(9) 1_455 ?
Sb2 Ho1 5.2415(9) 1_455 ?
Sb2 U1 5.2415(9) 1_655 ?
Sb2 Ho1 5.2415(9) 1_655 ?
Sb2 Sb5 5.4624(11) 5_445 ?
Sb2 Ho1 5.4826(11) 13_455 ?
Sb2 U1 5.4826(11) 13_455 ?
Sb3 Ho2 3.1441(7) 1_655 ?
Sb3 U2 3.1441(7) 1_655 ?
Sb3 Ho1 3.1486(5) 1_655 ?
Sb3 U1 3.1486(5) 1_655 ?
Sb3 Ho1 3.1486(5) 2 ?
Sb3 U1 3.1486(5) 2 ?
Sb3 Ho1 3.1486(5) 2_655 ?
Sb3 U1 3.1486(5) 2_655 ?
Sb3 Sb3 4.1010(10) 1_655 ?
Sb3 Sb3 4.1010(10) 1_455 ?
Sb3 Sb1 4.1334(7) 2 ?
Sb3 Sb1 4.1334(7) 2_655 ?
Sb3 Sb1 4.1334(7) 1_655 ?
Sb3 Sb5 4.1725(9) 5_545 ?
Sb3 Sb5 4.1725(9) 5_445 ?
Sb3 Sb1 4.1758(9) 14_545 ?
Sb3 Sb1 4.1758(9) 13 ?
Sb3 Sb4 4.3292(9) 13 ?
Sb3 Sb4 4.3292(9) 5_545 ?
Sb3 Sb2 4.3490(10) 14_545 ?
Sb3 Sb2 4.3490(10) 13 ?
Sb3 Sb6 5.8437(12) . ?
Sb3 Sb6 5.8437(12) 1_655 ?
Sb3 Sb1 5.8528(10) 14_445 ?
Sb3 Sb1 5.8528(10) 13_655 ?
Sb4 Sb5 3.1212(7) . ?
Sb4 Sb5 3.1212(7) 1_455 ?
Sb4 Ho1 3.1710(5) 13 ?
Sb4 U1 3.1710(5) 13 ?
Sb4 Ho1 3.1710(5) 6_454 ?
Sb4 U1 3.1710(5) 6_454 ?
Sb4 Ho1 3.1710(5) 6_554 ?
Sb4 Ho1 3.1710(5) 13_455 ?
Sb4 U1 3.1710(5) 6_554 ?
Sb4 U1 3.1710(5) 13_455 ?
Sb4 Sb2 3.8771(8) 6_454 ?
Sb4 Sb2 3.8771(8) 13_455 ?
Sb4 Sb2 3.8771(8) 6_554 ?
Sb4 Sb2 3.8771(8) 13 ?
Sb4 Sb1 4.0364(9) 10 ?
Sb4 Sb4 4.1010(10) 1_655 ?
Sb4 Sb4 4.1010(10) 1_455 ?
Sb4 Sb3 4.3292(9) 13 ?
Sb4 Sb3 4.3292(9) 5_454 ?
Sb4 Sb4 4.7063(15) 9_565 ?
Sb4 Sb6 4.8854(12) . ?
Sb4 Ho1 5.4139(9) 14 ?
Sb4 U1 5.4139(9) 14 ?
Sb4 Ho1 5.4139(9) 14_455 ?
Sb4 U1 5.4139(9) 14_455 ?
Sb4 U1 5.4139(9) 5_554 ?
Sb4 Ho1 5.4139(9) 5_554 ?
Sb4 U1 5.4139(9) 5_454 ?
Sb4 Ho1 5.4139(9) 5_454 ?
Sb5 Sb4 3.1212(7) 9_665 ?
Sb5 Sb4 3.1212(7) 9_565 ?
Sb5 Sb4 3.1212(7) 1_655 ?
Sb5 Ho1 3.1529(5) 14 ?
Sb5 Ho1 3.1529(5) 6_554 ?
Sb5 U1 3.1529(5) 14 ?
Sb5 U1 3.1529(5) 6_554 ?
Sb5 Ho1 3.1529(5) 13 ?
Sb5 Ho1 3.1529(5) 5_554 ?
Sb5 U1 3.1529(5) 13 ?
Sb5 U1 3.1529(5) 5_554 ?
Sb5 Sb5 4.1010(10) 1_655 ?
Sb5 Sb5 4.1010(10) 1_455 ?
Sb5 Sb3 4.1725(9) 13_655 ?
Sb5 Sb3 4.1725(9) 5_454 ?
Sb5 Sb3 4.1725(9) 13 ?
Sb5 Sb3 4.1725(9) 5_554 ?
Sb5 Ho1 5.1729(9) 14_655 ?
Sb5 Ho1 5.1729(9) 6_454 ?
Sb5 U1 5.1729(9) 14_655 ?
Sb5 U1 5.1729(9) 6_454 ?
Sb5 U1 5.1729(9) 5_454 ?
Sb5 Ho1 5.1729(9) 13_655 ?
Sb5 Ho1 5.1729(9) 5_454 ?
Sb5 U1 5.1729(9) 13_655 ?
Sb5 U1 5.1729(9) 5_654 ?
Sb5 U1 5.1729(9) 13_455 ?
Sb5 Ho1 5.1729(9) 13_455 ?
Sb5 Ho1 5.1729(9) 5_654 ?
Sb6 Ho2 3.0886(7) 9 ?
Sb6 U2 3.0886(7) 9 ?
Sb6 Sb2 3.3055(5) 13 ?
Sb6 Sb2 3.3055(5) 5_444 ?
Sb6 Sb2 3.3055(5) 14_445 ?
Sb6 Sb2 3.3055(5) 6_554 ?
Sb6 Sb2 3.3055(5) 14_545 ?
Sb6 Sb2 3.3055(5) 6_454 ?
Sb6 Sb2 3.3055(5) 13_455 ?
Sb6 Sb2 3.3055(5) 5_544 ?
Sb6 Sb6 4.1010(10) 1_655 ?
Sb6 Sb6 4.1010(10) 1_455 ?
Sb6 Sb1 4.7277(8) 9 ?
Sb6 Sb1 4.7277(8) 10 ?
Sb6 Sb1 4.7277(8) 2 ?
Sb6 Sb4 4.8853(12) 9 ?
Sb6 Ho2 5.1340(9) 9_455 ?
Sb6 Ho2 5.1340(9) 1_655 ?
Sb6 U2 5.1340(9) 9_455 ?
Sb6 U2 5.1340(9) 1_655 ?
Sb6 Ho2 5.1340(9) 9_655 ?
Sb6 Ho2 5.1340(9) 1_455 ?
Sb6 U2 5.1340(9) 9_655 ?
Sb6 U2 5.1340(9) 1_455 ?
Sb6 Sb3 5.8437(12) 9 ?
